data_4103228
loop_
_publ_author_name
'Sebastian Mirtschin'
'Adam Slabon-Turski'
'Rosario Scopelliti'
'Aldrik H. Velders'
'Kay Severin'

_publ_section_title
;
 A Coordination Cage with an Adaptable Cavity Size
;
_journal_name_full 'Journal of the American Chemical Society'
_journal_page_first 14004
_journal_page_last 14005
_journal_paper_doi 10.1021/ja1063789
_journal_volume 132
_journal_year 2010
_chemical_formula_sum 'C240 H204 Cl36 N12 O36 Ru6'
_chemical_formula_weight 5714.77
_chemical_name_systematic
; 
 ? 
;
_space_group_IT_number 14
_symmetry_cell_setting monoclinic
_symmetry_space_group_name_Hall '-P 2ybc'
_symmetry_space_group_name_H-M 'P 1 21/c 1'
_atom_sites_solution_hydrogens geom
_atom_sites_solution_primary direct
_atom_sites_solution_secondary difmap
_audit_creation_method SHELXL-97
_cell_angle_alpha 90.00
_cell_angle_beta 107.183(19)
_cell_angle_gamma 90.00
_cell_formula_units_Z 4
_cell_length_a 28.744(9)
_cell_length_b 32.301(9)
_cell_length_c 31.287(8)
_cell_measurement_reflns_used 153
_cell_measurement_temperature 100(2)
_cell_measurement_theta_max 15
_cell_measurement_theta_min 3
_cell_volume 27752(14)
_computing_cell_refinement 'Dirax/lsq (Duisenberg & Schreurs, 1989-2000)'
_computing_data_collection 'Collect (Bruker AXS BV, 1997-2004)'
_computing_data_reduction 'EvalCCD (Duisenberg & Schreurs, 1990-2000)'
_computing_molecular_graphics 'Bruker SHELXTL'
_computing_publication_material 'Bruker SHELXTL'
_computing_structure_refinement 'SHELXL-97 (Sheldrick, 1997)'
_computing_structure_solution 'SHELXS-97 (Sheldrick, 1990)'
_diffrn_ambient_temperature 100(2)
_diffrn_measured_fraction_theta_full 0.950
_diffrn_measured_fraction_theta_max 0.950
_diffrn_measurement_device_type 'Bruker APEX II CCD'
_diffrn_measurement_method 'phi and omega scans'
_diffrn_radiation_monochromator graphite
_diffrn_radiation_source 'fine-focus sealed tube'
_diffrn_radiation_type MoK\a
_diffrn_radiation_wavelength 0.71073
_diffrn_reflns_av_R_equivalents 0.0000
_diffrn_reflns_av_sigmaI/netI 0.1561
_diffrn_reflns_limit_h_max 26
_diffrn_reflns_limit_h_min -27
_diffrn_reflns_limit_k_max 31
_diffrn_reflns_limit_k_min 0
_diffrn_reflns_limit_l_max 30
_diffrn_reflns_limit_l_min 0
_diffrn_reflns_number 24637
_diffrn_reflns_theta_full 20.00
_diffrn_reflns_theta_max 20.00
_diffrn_reflns_theta_min 3.00
_exptl_absorpt_coefficient_mu 0.728
_exptl_absorpt_correction_T_max 0.7444
_exptl_absorpt_correction_T_min 0.5010
_exptl_absorpt_correction_type multi-scan
_exptl_absorpt_process_details 'SADABS 2008, Bruker AXS, 2008'
_exptl_crystal_colour red
_exptl_crystal_density_diffrn 1.368
_exptl_crystal_density_method 'not measured'
_exptl_crystal_description prismatic
_exptl_crystal_F_000 11568
_exptl_crystal_size_max 0.57
_exptl_crystal_size_mid 0.53
_exptl_crystal_size_min 0.45
_platon_squeeze_details ' '
_refine_diff_density_max 2.026
_refine_diff_density_min -1.151
_refine_diff_density_rms 0.195
_refine_ls_extinction_method none
_refine_ls_goodness_of_fit_ref 1.424
_refine_ls_hydrogen_treatment constr
_refine_ls_matrix_type full
_refine_ls_number_parameters 2982
_refine_ls_number_reflns 24637
_refine_ls_number_restraints 1565
_refine_ls_restrained_S_all 1.397
_refine_ls_R_factor_all 0.2860
_refine_ls_R_factor_gt 0.1637
_refine_ls_shift/su_max 0.248
_refine_ls_shift/su_mean 0.011
_refine_ls_structure_factor_coef Fsqd
_refine_ls_weighting_details 'calc w=1/[\s^2^(Fo^2^)+(0.2000P)^2^+0.0000P] where P=(Fo^2^+2Fc^2^)/3'
_refine_ls_weighting_scheme calc
_refine_ls_wR_factor_gt 0.3893
_refine_ls_wR_factor_ref 0.4662
_reflns_number_gt 9818
_reflns_number_total 24637
_reflns_threshold_expression >2sigma(I)
_cod_data_source_file ja1063789_si_002.cif
_cod_data_source_block sm531
_cod_original_cell_volume 27752(13)
_cod_original_sg_symbol_H-M 'P 21/c'
_cod_database_code 4103228

loop_
_symmetry_equiv_pos_as_xyz
'x, y, z'
'-x, y+1/2, -z+1/2'
'-x, -y, -z'
'x, -y-1/2, z-1/2'

loop_
_atom_site_label
_atom_site_type_symbol
_atom_site_fract_x
_atom_site_fract_y
_atom_site_fract_z
_atom_site_U_iso_or_equiv
_atom_site_adp_type
_atom_site_occupancy
_atom_site_symmetry_multiplicity
_atom_site_calc_flag
_atom_site_refinement_flags
Ru1 Ru 1.17124(8) 0.13938(7) 0.53242(7) 0.0634(7) Uani 1 1 d U
Ru2 Ru 0.82938(8) 0.09335(8) 0.13835(8) 0.0809(9) Uani 1 1 d U
Ru3 Ru 1.31143(7) 0.14566(7) 0.17910(7) 0.0655(8) Uani 1 1 d U
Ru4 Ru 1.34647(8) -0.15402(8) 0.56894(8) 0.0809(9) Uani 1 1 d U
Ru5 Ru 0.98371(8) -0.20231(7) 0.18096(7) 0.0684(8) Uani 1 1 d U
Ru6 Ru 1.44763(8) -0.15208(8) 0.18864(9) 0.0880(9) Uani 1 1 d U
O1 O 1.2281(6) 0.1073(5) 0.5191(5) 0.069(4) Uani 1 1 d U
O2 O 1.2782(6) 0.1594(6) 0.5228(6) 0.085(6) Uani 1 1 d U
O3 O 1.3592(5) -0.0943(5) 0.5453(5) 0.071(4) Uani 1 1 d U
O4 O 1.4345(6) -0.1013(6) 0.5359(6) 0.084(6) Uani 1 1 d U
O5 O 1.3057(6) 0.1426(6) 0.4452(6) 0.086(5) Uani 1 1 d U
O6 O 1.4482(6) -0.0471(6) 0.4766(5) 0.076(5) Uani 1 1 d U
O7 O 1.1451(6) 0.0797(5) 0.5162(5) 0.068(4) Uani 1 1 d U
O8 O 1.0713(8) 0.0806(6) 0.5309(7) 0.108(7) Uani 1 1 d U
O9 O 1.2795(6) -0.1249(6) 0.5577(5) 0.073(4) Uani 1 1 d U
O10 O 1.2473(9) -0.1572(14) 0.6008(12) 0.29(3) Uani 1 1 d U
O11 O 1.0260(6) 0.0177(6) 0.4640(5) 0.072(5) Uani 1 1 d U
O12 O 1.1682(7) -0.1731(7) 0.5195(7) 0.102(6) Uani 1 1 d U
O13 O 0.8494(5) 0.0470(5) 0.1863(5) 0.064(4) Uani 1 1 d U
O14 O 0.8074(8) 0.0661(7) 0.2303(7) 0.117(8) Uani 1 1 d U
O15 O 0.9709(6) -0.1561(5) 0.2226(5) 0.065(4) Uani 1 1 d U
O16 O 0.9628(7) -0.1953(6) 0.2773(5) 0.086(6) Uani 1 1 d U
O17 O 0.8464(7) 0.0464(6) 0.3152(5) 0.086(6) Uani 1 1 d U
O18 O 0.9787(6) -0.1497(5) 0.3547(5) 0.068(5) Uani 1 1 d U
O19 O 0.8708(5) 0.0562(5) 0.1136(5) 0.068(4) Uani 1 1 d U
O20 O 0.8685(6) 0.0886(6) 0.0464(5) 0.079(5) Uani 1 1 d U
O21 O 0.9925(6) -0.1485(5) 0.1470(5) 0.066(4) Uani 1 1 d U
O22 O 1.0100(6) -0.1739(6) 0.0890(5) 0.075(5) Uani 1 1 d U
O23 O 0.9669(6) 0.0935(6) 0.0494(5) 0.070(5) Uani 1 1 d U
O24 O 1.0744(6) -0.1138(6) 0.0748(5) 0.067(5) Uani 1 1 d U
O25 O 1.3451(5) 0.1017(5) 0.2314(5) 0.066(4) Uani 1 1 d U
O26 O 1.3748(7) 0.1499(6) 0.2848(6) 0.110(8) Uani 1 1 d U
O27 O 1.4553(6) -0.0981(6) 0.2285(5) 0.082(5) Uani 1 1 d U
O28 O 1.5120(7) -0.1218(7) 0.2838(7) 0.136(10) Uani 1 1 d U
O29 O 1.4214(5) 0.1171(5) 0.3637(5) 0.065(5) Uani 1 1 d U
O30 O 1.5529(6) -0.0734(7) 0.3512(6) 0.101(7) Uani 1 1 d U
O31 O 1.2857(5) 0.0903(5) 0.1488(4) 0.054(4) Uani 1 1 d U
O32 O 1.2373(6) 0.1122(6) 0.0837(6) 0.088(6) Uani 1 1 d U
O33 O 1.3905(5) -0.1167(5) 0.1492(5) 0.068(4) Uani 1 1 d U
O34 O 1.3660(6) -0.1561(6) 0.0899(7) 0.096(7) Uani 1 1 d U
O35 O 1.1671(5) 0.0553(5) 0.0512(5) 0.064(4) Uani 1 1 d U
O36 O 1.2690(6) -0.1530(6) 0.0520(6) 0.085(6) Uani 1 1 d U
N1 N 1.1497(7) 0.1461(7) 0.4629(6) 0.064(5) Uani 1 1 d U
N2 N 0.9012(8) 0.1151(7) 0.1747(7) 0.075(5) Uani 1 1 d U
N3 N 1.2550(7) 0.1416(6) 0.2044(6) 0.055(4) Uani 1 1 d U
N4 N 1.3153(8) -0.1663(8) 0.4993(8) 0.094(6) Uani 1 1 d U
N5 N 1.0575(8) -0.1927(7) 0.2151(6) 0.069(5) Uani 1 1 d U
N6 N 1.3975(8) -0.1659(8) 0.2218(7) 0.097(6) Uani 1 1 d U
N7 N 1.0580(7) 0.1346(6) 0.2953(6) 0.059(5) Uani 1 1 d U
N8 N 1.0855(8) 0.1326(7) 0.2300(6) 0.064(6) Uani 1 1 d U
N9 N 1.1407(7) 0.1425(6) 0.3011(6) 0.053(5) Uani 1 1 d U
N10 N 1.2207(9) -0.1798(8) 0.3337(8) 0.107(8) Uani 1 1 d U
N11 N 1.2395(9) -0.1788(8) 0.2634(8) 0.090(7) Uani 1 1 d U
N12 N 1.3024(10) -0.1772(8) 0.3344(9) 0.102(7) Uani 1 1 d U
C1 C 1.1011(9) 0.1359(9) 0.4395(8) 0.076(8) Uani 1 1 d U
H1 H 1.0778 0.1307 0.4550 0.091 Uiso 1 1 calc R
C2 C 1.0878(9) 0.1335(9) 0.3918(8) 0.072(8) Uani 1 1 d U
H2 H 1.0559 0.1248 0.3755 0.087 Uiso 1 1 calc R
C3 C 1.1193(8) 0.1433(8) 0.3701(7) 0.056(7) Uani 1 1 d U
C4 C 1.1672(8) 0.1556(7) 0.3944(7) 0.056(7) Uani 1 1 d U
H4 H 1.1901 0.1631 0.3792 0.068 Uiso 1 1 calc R
C5 C 1.1794(8) 0.1565(7) 0.4390(7) 0.047(6) Uani 1 1 d U
H5 H 1.2115 0.1653 0.4548 0.056 Uiso 1 1 calc R
C6 C 1.1058(10) 0.1417(7) 0.3188(7) 0.050(6) Uani 1 1 d U
C7 C 1.0515(10) 0.1323(8) 0.2496(8) 0.064(7) Uani 1 1 d U
C8 C 1.1309(9) 0.1370(7) 0.2584(7) 0.050(5) Uani 1 1 d U
C9 C 0.9354(9) 0.1227(8) 0.1563(8) 0.063(6) Uani 1 1 d U
H9 H 0.9269 0.1225 0.1245 0.075 Uiso 1 1 calc R
C10 C 0.9839(10) 0.1310(9) 0.1802(9) 0.088(9) Uani 1 1 d U
H10 H 1.0061 0.1393 0.1646 0.106 Uiso 1 1 calc R
C11 C 0.9988(9) 0.1275(9) 0.2236(8) 0.073(8) Uani 1 1 d U
C12 C 0.9614(10) 0.1219(10) 0.2450(8) 0.089(9) Uani 1 1 d U
H12 H 0.9693 0.1229 0.2767 0.106 Uiso 1 1 calc R
C13 C 0.9122(9) 0.1147(8) 0.2187(8) 0.068(7) Uani 1 1 d U
H13 H 0.8876 0.1097 0.2328 0.082 Uiso 1 1 calc R
C14 C 1.2553(10) 0.1440(7) 0.2473(8) 0.060(6) Uani 1 1 d U
H14 H 1.2866 0.1465 0.2685 0.072 Uiso 1 1 calc R
C15 C 1.2172(9) 0.1433(8) 0.2650(8) 0.063(6) Uani 1 1 d U
H15 H 1.2224 0.1463 0.2962 0.076 Uiso 1 1 calc R
C16 C 1.1714(9) 0.1384(6) 0.2365(7) 0.046(5) Uani 1 1 d U
C17 C 1.1629(9) 0.1332(7) 0.1922(7) 0.058(6) Uani 1 1 d U
H17 H 1.1312 0.1295 0.1721 0.070 Uiso 1 1 calc R
C18 C 1.2053(9) 0.1339(7) 0.1780(8) 0.058(6) Uani 1 1 d U
H18 H 1.2004 0.1286 0.1471 0.070 Uiso 1 1 calc R
C19 C 1.2697(10) -0.1714(8) 0.4787(10) 0.091(8) Uani 1 1 d U
H19 H 1.2464 -0.1709 0.4948 0.109 Uiso 1 1 calc R
C20 C 1.2538(10) -0.1781(11) 0.4291(11) 0.112(12) Uani 1 1 d U
H20 H 1.2206 -0.1844 0.4149 0.134 Uiso 1 1 calc R
C21 C 1.2822(10) -0.1758(9) 0.4052(10) 0.084(8) Uani 1 1 d U
C22 C 1.3356(9) -0.1687(8) 0.4286(9) 0.083(8) Uani 1 1 d U
H22 H 1.3588 -0.1673 0.4125 0.100 Uiso 1 1 calc R
C23 C 1.3491(10) -0.1644(9) 0.4745(9) 0.085(8) Uani 1 1 d U
H23 H 1.3825 -0.1599 0.4901 0.102 Uiso 1 1 calc R
C24 C 1.2687(12) -0.1794(11) 0.3556(11) 0.098(9) Uani 1 1 d U
C25 C 1.2111(11) -0.1798(8) 0.2886(10) 0.073(7) Uani 1 1 d U
C26 C 1.2872(12) -0.1785(11) 0.2884(12) 0.102(9) Uani 1 1 d U
C27 C 1.0914(9) -0.1883(7) 0.1942(9) 0.065(6) Uani 1 1 d U
H27 H 1.0826 -0.1882 0.1624 0.078 Uiso 1 1 calc R
C28 C 1.1403(10) -0.1838(9) 0.2196(10) 0.092(9) Uani 1 1 d U
H28 H 1.1638 -0.1804 0.2041 0.110 Uiso 1 1 calc R
C29 C 1.1562(11) -0.1840(9) 0.2651(10) 0.081(8) Uani 1 1 d U
C30 C 1.1227(10) -0.1850(9) 0.2875(9) 0.087(8) Uani 1 1 d U
H30 H 1.1320 -0.1828 0.3192 0.105 Uiso 1 1 calc R
C31 C 1.0740(10) -0.1894(9) 0.2626(8) 0.085(8) Uani 1 1 d U
H31 H 1.0504 -0.1902 0.2783 0.102 Uiso 1 1 calc R
C32 C 1.4071(11) -0.1655(7) 0.2665(9) 0.074(6) Uani 1 1 d U
H32 H 1.4402 -0.1661 0.2843 0.088 Uiso 1 1 calc R
C33 C 1.3736(10) -0.1644(10) 0.2870(10) 0.100(10) Uani 1 1 d U
H33 H 1.3838 -0.1553 0.3172 0.120 Uiso 1 1 calc R
C34 C 1.3233(11) -0.1755(8) 0.2693(11) 0.079(6) Uani 1 1 d U
C35 C 1.3140(12) -0.1775(11) 0.2224(11) 0.104(9) Uani 1 1 d U
H35 H 1.2810 -0.1800 0.2048 0.125 Uiso 1 1 calc R
C36 C 1.3470(11) -0.1763(8) 0.2008(11) 0.090(7) Uani 1 1 d U
H36 H 1.3370 -0.1825 0.1697 0.109 Uiso 1 1 calc R
C37 C 1.2690(10) 0.1207(10) 0.5148(10) 0.084(8) Uani 1 1 d U
C38 C 1.3034(9) 0.0944(9) 0.4995(10) 0.077(6) Uani 1 1 d U
C39 C 1.3108(7) 0.0550(8) 0.5215(7) 0.053(5) Uani 1 1 d U
H39 H 1.2937 0.0470 0.5419 0.064 Uiso 1 1 calc R
C40 C 1.3470(8) 0.0275(9) 0.5102(8) 0.057(6) Uani 1 1 d U
C41 C 1.3686(7) 0.0401(8) 0.4780(7) 0.053(5) Uani 1 1 d U
C42 C 1.3535(8) 0.0809(9) 0.4559(8) 0.066(6) Uani 1 1 d U
H42 H 1.3677 0.0899 0.4336 0.079 Uiso 1 1 calc R
C43 C 1.3225(9) 0.1040(10) 0.4657(11) 0.084(8) Uani 1 1 d U
C44 C 1.3604(8) -0.0127(8) 0.5277(7) 0.056(6) Uani 1 1 d U
H44 H 1.3455 -0.0227 0.5490 0.067 Uiso 1 1 calc R
C45 C 1.3918(7) -0.0377(8) 0.5169(7) 0.050(5) Uani 1 1 d U
C46 C 1.4126(8) -0.0219(10) 0.4871(8) 0.062(6) Uani 1 1 d U
C47 C 1.4035(7) 0.0173(8) 0.4658(8) 0.062(6) Uani 1 1 d U
H47 H 1.4197 0.0269 0.4452 0.074 Uiso 1 1 calc R
C48 C 1.3973(10) -0.0856(9) 0.5345(8) 0.065(6) Uani 1 1 d U
C49 C 1.3143(17) 0.1522(10) 0.3997(12) 0.17(2) Uani 1 1 d U
H49A H 1.3187 0.1262 0.3852 0.257 Uiso 1 1 calc R
H49B H 1.3436 0.1693 0.4046 0.257 Uiso 1 1 calc R
H49C H 1.2862 0.1671 0.3806 0.257 Uiso 1 1 calc R
C50 C 1.4739(9) -0.0324(8) 0.4490(8) 0.070(8) Uani 1 1 d U
H50A H 1.4830 -0.0035 0.4566 0.105 Uiso 1 1 calc R
H50B H 1.4537 -0.0342 0.4178 0.105 Uiso 1 1 calc R
H50C H 1.5034 -0.0491 0.4531 0.105 Uiso 1 1 calc R
C51 C 1.1061(12) 0.0635(10) 0.5220(9) 0.080(7) Uani 1 1 d U
C52 C 1.1097(9) 0.0148(8) 0.5138(7) 0.064(6) Uani 1 1 d U
C53 C 1.1523(8) -0.0028(9) 0.5349(7) 0.059(6) Uani 1 1 d U
H53 H 1.1802 0.0122 0.5516 0.071 Uiso 1 1 calc R
C54 C 1.1516(9) -0.0454(9) 0.5297(7) 0.060(6) Uani 1 1 d U
C55 C 1.1136(10) -0.0700(10) 0.5060(8) 0.070(7) Uani 1 1 d U
C56 C 1.0700(9) -0.0486(9) 0.4825(7) 0.062(6) Uani 1 1 d U
H56 H 1.0434 -0.0641 0.4643 0.074 Uiso 1 1 calc R
C57 C 1.0651(8) -0.0051(9) 0.4855(7) 0.051(5) Uani 1 1 d U
C58 C 1.1976(8) -0.0678(9) 0.5523(7) 0.062(6) Uani 1 1 d U
H58 H 1.2254 -0.0534 0.5700 0.074 Uiso 1 1 calc R
C59 C 1.1989(10) -0.1129(10) 0.5465(9) 0.085(7) Uani 1 1 d U
C60 C 1.1592(11) -0.1336(10) 0.5209(8) 0.068(6) Uani 1 1 d U
C61 C 1.1169(9) -0.1121(10) 0.4989(9) 0.076(7) Uani 1 1 d U
H61 H 1.0903 -0.1263 0.4790 0.091 Uiso 1 1 calc R
C62 C 1.2448(12) -0.1339(12) 0.5686(11) 0.106(10) Uani 1 1 d U
C63 C 0.9865(8) -0.0053(10) 0.4316(9) 0.094(10) Uani 1 1 d U
H63A H 0.9826 -0.0325 0.4440 0.142 Uiso 1 1 calc R
H63B H 0.9948 -0.0089 0.4036 0.142 Uiso 1 1 calc R
H63C H 0.9560 0.0103 0.4256 0.142 Uiso 1 1 calc R
C64 C 1.1306(11) -0.1992(11) 0.4884(12) 0.133(14) Uani 1 1 d U
H64A H 1.1148 -0.1834 0.4612 0.200 Uiso 1 1 calc R
H64B H 1.1062 -0.2076 0.5029 0.200 Uiso 1 1 calc R
H64C H 1.1460 -0.2239 0.4804 0.200 Uiso 1 1 calc R
C65 C 0.8355(10) 0.0426(11) 0.2192(9) 0.082(8) Uani 1 1 d U
C66 C 0.8621(8) 0.0109(9) 0.2539(8) 0.064(6) Uani 1 1 d U
C67 C 0.8824(9) -0.0222(8) 0.2397(8) 0.058(6) Uani 1 1 d U
H67 H 0.8808 -0.0235 0.2090 0.070 Uiso 1 1 calc R
C68 C 0.9051(9) -0.0543(9) 0.2671(8) 0.067(6) Uani 1 1 d U
C69 C 0.9091(9) -0.0541(9) 0.3147(8) 0.063(6) Uani 1 1 d U
C70 C 0.8898(9) -0.0178(8) 0.3303(8) 0.070(7) Uani 1 1 d U
H70 H 0.8952 -0.0147 0.3616 0.085 Uiso 1 1 calc R
C71 C 0.8632(10) 0.0134(9) 0.3014(9) 0.072(7) Uani 1 1 d U
C72 C 0.9245(8) -0.0914(8) 0.2516(8) 0.062(6) Uani 1 1 d U
H72 H 0.9209 -0.0941 0.2206 0.075 Uiso 1 1 calc R
C73 C 0.9482(10) -0.1234(8) 0.2806(8) 0.067(6) Uani 1 1 d U
C74 C 0.9519(11) -0.1186(8) 0.3259(8) 0.074(8) Uani 1 1 d U
C75 C 0.9371(10) -0.0856(8) 0.3406(8) 0.066(7) Uani 1 1 d U
H75 H 0.9459 -0.0822 0.3721 0.079 Uiso 1 1 calc R
C76 C 0.9588(8) -0.1596(9) 0.2603(8) 0.055(5) Uani 1 1 d U
C77 C 0.8439(12) 0.0481(10) 0.3613(9) 0.133(16) Uani 1 1 d U
H77A H 0.8765 0.0529 0.3818 0.200 Uiso 1 1 calc R
H77B H 0.8311 0.0219 0.3689 0.200 Uiso 1 1 calc R
H77C H 0.8223 0.0708 0.3641 0.200 Uiso 1 1 calc R
C78 C 0.9939(12) -0.1419(10) 0.4005(8) 0.109(12) Uani 1 1 d U
H78A H 0.9667 -0.1306 0.4096 0.164 Uiso 1 1 calc R
H78B H 1.0207 -0.1219 0.4074 0.164 Uiso 1 1 calc R
H78C H 1.0050 -0.1677 0.4167 0.164 Uiso 1 1 calc R
C79 C 0.8876(10) 0.0601(10) 0.0778(9) 0.075(6) Uani 1 1 d U
C80 C 0.9266(11) 0.0357(10) 0.0758(7) 0.074(6) Uani 1 1 d U
C81 C 0.9268(8) -0.0068(9) 0.0889(7) 0.061(5) Uani 1 1 d U
H81 H 0.9026 -0.0174 0.1010 0.074 Uiso 1 1 calc R
C82 C 0.9633(10) -0.0314(10) 0.0833(7) 0.069(6) Uani 1 1 d U
C83 C 1.0021(10) -0.0179(10) 0.0642(8) 0.070(6) Uani 1 1 d U
C84 C 1.0024(9) 0.0238(9) 0.0534(8) 0.070(6) Uani 1 1 d U
H84 H 1.0279 0.0343 0.0429 0.084 Uiso 1 1 calc R
C85 C 0.9670(10) 0.0500(9) 0.0576(7) 0.062(6) Uani 1 1 d U
C86 C 0.9657(9) -0.0750(9) 0.0996(8) 0.075(6) Uani 1 1 d U
H86 H 0.9422 -0.0849 0.1130 0.090 Uiso 1 1 calc R
C87 C 1.0028(10) -0.1012(10) 0.0951(8) 0.077(6) Uani 1 1 d U
C88 C 1.0391(10) -0.0865(10) 0.0757(8) 0.067(6) Uani 1 1 d U
C89 C 1.0380(8) -0.0459(8) 0.0629(7) 0.051(5) Uani 1 1 d U
H89 H 1.0638 -0.0362 0.0524 0.062 Uiso 1 1 calc R
C90 C 1.0008(11) -0.1443(10) 0.1120(8) 0.076(7) Uani 1 1 d U
C91 C 1.0079(8) 0.1096(9) 0.0449(8) 0.077(8) Uani 1 1 d U
H91A H 1.0138 0.0986 0.0178 0.115 Uiso 1 1 calc R
H91B H 1.0352 0.1023 0.0710 0.115 Uiso 1 1 calc R
H91C H 1.0049 0.1398 0.0426 0.115 Uiso 1 1 calc R
C92 C 1.1131(9) -0.1012(8) 0.0580(7) 0.069(7) Uani 1 1 d U
H92A H 1.1385 -0.1225 0.0646 0.104 Uiso 1 1 calc R
H92B H 1.1269 -0.0751 0.0721 0.104 Uiso 1 1 calc R
H92C H 1.1006 -0.0973 0.0255 0.104 Uiso 1 1 calc R
C93 C 1.3717(7) 0.1135(9) 0.2704(8) 0.061(7) Uani 1 1 d U
C94 C 1.3999(7) 0.0769(8) 0.2954(8) 0.055(6) Uani 1 1 d U
C95 C 1.4055(8) 0.0419(8) 0.2741(8) 0.063(6) Uani 1 1 d U
H95 H 1.3852 0.0375 0.2444 0.076 Uiso 1 1 calc R
C96 C 1.4402(8) 0.0114(8) 0.2942(8) 0.053(6) Uani 1 1 d U
C97 C 1.4718(8) 0.0156(8) 0.3384(8) 0.058(6) Uani 1 1 d U
C98 C 1.4655(8) 0.0523(8) 0.3618(7) 0.056(6) Uani 1 1 d U
H98 H 1.4853 0.0566 0.3917 0.067 Uiso 1 1 calc R
C99 C 1.4307(8) 0.0819(8) 0.3415(7) 0.053(6) Uani 1 1 d U
C100 C 1.4492(8) -0.0267(8) 0.2721(8) 0.062(6) Uani 1 1 d U
H100 H 1.4296 -0.0318 0.2423 0.074 Uiso 1 1 calc R
C101 C 1.4839(9) -0.0547(8) 0.2917(8) 0.064(7) Uani 1 1 d U
C102 C 1.5177(10) -0.0452(9) 0.3349(8) 0.067(7) Uani 1 1 d U
C103 C 1.5102(10) -0.0094(10) 0.3584(9) 0.091(10) Uani 1 1 d U
H103 H 1.5314 -0.0031 0.3872 0.109 Uiso 1 1 calc R
C104 C 1.4870(9) -0.0930(10) 0.2657(9) 0.080(9) Uani 1 1 d U
C105 C 1.4494(8) 0.1220(8) 0.4098(7) 0.063(7) Uani 1 1 d U
H10A H 1.4840 0.1178 0.4129 0.095 Uiso 1 1 calc R
H10B H 1.4387 0.1016 0.4281 0.095 Uiso 1 1 calc R
H10C H 1.4445 0.1500 0.4199 0.095 Uiso 1 1 calc R
C106 C 1.5897(9) -0.0601(9) 0.3900(8) 0.087(10) Uani 1 1 d U
H10D H 1.5800 -0.0667 0.4167 0.130 Uiso 1 1 calc R
H10E H 1.5942 -0.0301 0.3885 0.130 Uiso 1 1 calc R
H10F H 1.6203 -0.0742 0.3916 0.130 Uiso 1 1 calc R
C107 C 1.2528(10) 0.0836(9) 0.1100(8) 0.075(8) Uani 1 1 d U
C108 C 1.2468(9) 0.0386(8) 0.0945(7) 0.056(6) Uani 1 1 d U
C109 C 1.2838(9) 0.0131(9) 0.1088(8) 0.072(7) Uani 1 1 d U
H109 H 1.3135 0.0236 0.1280 0.086 Uiso 1 1 calc R
C110 C 1.2814(8) -0.0283(9) 0.0970(9) 0.070(7) Uani 1 1 d U
C111 C 1.2386(9) -0.0432(9) 0.0645(8) 0.074(8) Uani 1 1 d U
C112 C 1.2009(9) -0.0119(8) 0.0515(8) 0.065(6) Uani 1 1 d U
H112 H 1.1704 -0.0206 0.0322 0.078 Uiso 1 1 calc R
C113 C 1.2042(9) 0.0269(8) 0.0634(7) 0.056(6) Uani 1 1 d U
C114 C 1.3225(8) -0.0571(9) 0.1084(7) 0.058(6) Uani 1 1 d U
H114 H 1.3535 -0.0466 0.1248 0.069 Uiso 1 1 calc R
C115 C 1.3192(9) -0.0992(9) 0.0969(7) 0.064(6) Uani 1 1 d U
C116 C 1.2709(9) -0.1109(9) 0.0644(9) 0.075(8) Uani 1 1 d U
C117 C 1.2357(10) -0.0853(9) 0.0520(9) 0.078(8) Uani 1 1 d U
H117 H 1.2055 -0.0953 0.0332 0.094 Uiso 1 1 calc R
C118 C 1.3614(10) -0.1277(10) 0.1110(9) 0.081(9) Uani 1 1 d U
C119 C 1.1222(9) 0.0377(10) 0.0183(10) 0.121(13) Uani 1 1 d U
H11A H 1.0966 0.0588 0.0108 0.182 Uiso 1 1 calc R
H11B H 1.1108 0.0137 0.0317 0.182 Uiso 1 1 calc R
H11C H 1.1298 0.0290 -0.0089 0.182 Uiso 1 1 calc R
C120 C 1.2234(12) -0.1699(11) 0.0299(10) 0.157(18) Uani 1 1 d U
H12D H 1.2272 -0.1992 0.0232 0.235 Uiso 1 1 calc R
H12E H 1.2089 -0.1548 0.0020 0.235 Uiso 1 1 calc R
H12F H 1.2020 -0.1677 0.0491 0.235 Uiso 1 1 calc R
C121 C 1.1352(12) 0.1995(10) 0.5379(10) 0.087(6) Uani 1 1 d U
C122 C 1.1891(10) 0.2049(9) 0.5525(8) 0.078(5) Uani 1 1 d U
H122 H 1.2045 0.2266 0.5413 0.094 Uiso 1 1 calc R
C123 C 1.2164(12) 0.1755(9) 0.5845(9) 0.092(6) Uani 1 1 d U
H123 H 1.2507 0.1776 0.5904 0.110 Uiso 1 1 calc R
C124 C 1.2030(15) 0.1475(9) 0.6061(9) 0.104(7) Uani 1 1 d DU
C125 C 1.1506(14) 0.1423(10) 0.5921(10) 0.109(7) Uani 1 1 d U
H125 H 1.1375 0.1212 0.6063 0.131 Uiso 1 1 calc R
C126 C 1.1161(13) 0.1673(11) 0.5571(10) 0.103(6) Uani 1 1 d U
H126 H 1.0821 0.1616 0.5480 0.123 Uiso 1 1 calc R
C127 C 1.1100(11) 0.2251(9) 0.5007(10) 0.114(11) Uani 1 1 d U
H12G H 1.0968 0.2495 0.5118 0.171 Uiso 1 1 calc R
H12H H 1.0833 0.2094 0.4805 0.171 Uiso 1 1 calc R
H12I H 1.1328 0.2340 0.4846 0.171 Uiso 1 1 calc R
C128 C 1.2281(15) 0.1179(9) 0.6417(9) 0.191(13) Uani 1 1 d DU
H12J H 1.2640 0.1211 0.6475 0.229 Uiso 1 1 calc R
C129 C 1.2154(17) 0.1285(11) 0.6853(10) 0.213(14) Uani 1 1 d DU
H12A H 1.2339 0.1105 0.7096 0.320 Uiso 1 1 calc R
H12B H 1.1804 0.1243 0.6806 0.320 Uiso 1 1 calc R
H12C H 1.2237 0.1575 0.6934 0.320 Uiso 1 1 calc R
C130 C 1.2151(17) 0.0728(9) 0.6308(10) 0.204(14) Uani 1 1 d DU
H13A H 1.2363 0.0552 0.6541 0.306 Uiso 1 1 calc R
H13B H 1.2196 0.0660 0.6018 0.306 Uiso 1 1 calc R
H13C H 1.1811 0.0682 0.6296 0.306 Uiso 1 1 calc R
C131 C 0.7564(10) 0.0806(12) 0.0971(13) 0.105(5) Uani 1 1 d U
C132 C 0.7795(10) 0.1079(11) 0.0716(11) 0.106(5) Uani 1 1 d U
H132 H 0.7793 0.1007 0.0421 0.127 Uiso 1 1 calc R
C133 C 0.8018(11) 0.1449(11) 0.0916(12) 0.117(5) Uani 1 1 d U
H133 H 0.8177 0.1632 0.0767 0.141 Uiso 1 1 calc R
C134 C 0.7991(11) 0.1530(8) 0.1346(14) 0.131(5) Uani 1 1 d DU
C135 C 0.7718(11) 0.1284(12) 0.1587(13) 0.125(5) Uani 1 1 d U
H135 H 0.7665 0.1364 0.1861 0.150 Uiso 1 1 calc R
C136 C 0.7552(10) 0.0924(12) 0.1362(13) 0.114(5) Uani 1 1 d U
H136 H 0.7406 0.0735 0.1515 0.136 Uiso 1 1 calc R
C137 C 0.7403(10) 0.0379(10) 0.0730(11) 0.123(8) Uani 1 1 d U
H13D H 0.7055 0.0389 0.0565 0.185 Uiso 1 1 calc R
H13E H 0.7461 0.0157 0.0953 0.185 Uiso 1 1 calc R
H13F H 0.7591 0.0324 0.0521 0.185 Uiso 1 1 calc R
C138 C 0.8171(10) 0.1901(9) 0.1654(10) 0.162(7) Uani 1 1 d DU
H13G H 0.8300 0.1815 0.1975 0.194 Uiso 1 1 calc R
C139 C 0.7726(11) 0.2193(10) 0.1578(14) 0.208(11) Uani 1 1 d DU
H13H H 0.7819 0.2438 0.1769 0.312 Uiso 1 1 calc R
H13I H 0.7462 0.2047 0.1653 0.312 Uiso 1 1 calc R
H13J H 0.7617 0.2279 0.1263 0.312 Uiso 1 1 calc R
C140 C 0.8553(11) 0.2139(10) 0.1499(14) 0.190(10) Uani 1 1 d DU
H14H H 0.8626 0.2401 0.1662 0.285 Uiso 1 1 calc R
H14I H 0.8426 0.2194 0.1178 0.285 Uiso 1 1 calc R
H14J H 0.8850 0.1973 0.1559 0.285 Uiso 1 1 calc R
C141 C 1.2958(10) 0.2155(9) 0.1696(10) 0.081(6) Uani 1 1 d U
C142 C 1.2889(10) 0.1941(9) 0.1276(9) 0.076(5) Uani 1 1 d U
H142 H 1.2599 0.1981 0.1036 0.091 Uiso 1 1 calc R
C143 C 1.3274(10) 0.1658(9) 0.1224(9) 0.084(5) Uani 1 1 d U
H143 H 1.3200 0.1489 0.0964 0.101 Uiso 1 1 calc R
C144 C 1.3716(11) 0.1624(10) 0.1514(11) 0.097(6) Uani 1 1 d U
C145 C 1.3765(11) 0.1821(10) 0.1946(11) 0.100(6) Uani 1 1 d U
H145 H 1.4050 0.1771 0.2188 0.120 Uiso 1 1 calc R
C146 C 1.3400(10) 0.2083(9) 0.2014(10) 0.094(6) Uani 1 1 d U
H146 H 1.3462 0.2218 0.2295 0.113 Uiso 1 1 calc R
C147 C 1.2564(10) 0.2384(8) 0.1749(8) 0.086(8) Uani 1 1 d U
H14D H 1.2601 0.2676 0.1678 0.129 Uiso 1 1 calc R
H14E H 1.2556 0.2361 0.2059 0.129 Uiso 1 1 calc R
H14F H 1.2260 0.2276 0.1547 0.129 Uiso 1 1 calc R
C148 C 1.4140(12) 0.1382(15) 0.1543(15) 0.144(13) Uani 1 1 d U
H14G H 1.4351 0.1317 0.1852 0.173 Uiso 1 1 calc R
C149 C 1.401(3) 0.1044(16) 0.1249(19) 0.32(4) Uani 1 1 d U
H14A H 1.4299 0.0879 0.1264 0.477 Uiso 1 1 calc R
H14B H 1.3866 0.1146 0.0943 0.477 Uiso 1 1 calc R
H14C H 1.3770 0.0873 0.1335 0.477 Uiso 1 1 calc R
C150 C 1.4419(19) 0.1659(18) 0.120(2) 0.33(4) Uani 1 1 d U
H15A H 1.4557 0.1917 0.1348 0.500 Uiso 1 1 calc R
H15B H 1.4176 0.1723 0.0913 0.500 Uiso 1 1 calc R
H15C H 1.4680 0.1491 0.1144 0.500 Uiso 1 1 calc R
C151 C 1.3482(15) -0.2205(12) 0.5852(17) 0.151(10) Uani 1 1 d U
C152 C 1.3912(13) -0.2108(11) 0.5787(13) 0.133(9) Uani 1 1 d U
H152 H 1.4023 -0.2278 0.5590 0.159 Uiso 1 1 calc R
C153 C 1.4218(10) -0.1760(10) 0.5999(10) 0.096(7) Uani 1 1 d U
H153 H 1.4510 -0.1702 0.5927 0.115 Uiso 1 1 calc R
C154 C 1.4083(11) -0.1516(11) 0.6305(11) 0.098(7) Uani 1 1 d U
C155 C 1.3657(13) -0.1607(12) 0.6436(11) 0.121(8) Uani 1 1 d U
H155 H 1.3563 -0.1454 0.6657 0.146 Uiso 1 1 calc R
C156 C 1.3394(12) -0.1941(14) 0.6206(13) 0.136(9) Uani 1 1 d U
H156 H 1.3112 -0.2011 0.6290 0.164 Uiso 1 1 calc R
C157 C 1.3184(19) -0.2543(14) 0.562(2) 0.32(3) Uani 1 1 d U
H15G H 1.3248 -0.2791 0.5805 0.479 Uiso 1 1 calc R
H15H H 1.3264 -0.2599 0.5338 0.479 Uiso 1 1 calc R
H15I H 1.2839 -0.2468 0.5546 0.479 Uiso 1 1 calc R
C158 C 1.4364(13) -0.1123(11) 0.6525(10) 0.117(10) Uani 1 1 d U
H15J H 1.4547 -0.1029 0.6316 0.141 Uiso 1 1 calc R
C159 C 1.4756(10) -0.1255(11) 0.6954(10) 0.132(14) Uani 1 1 d U
H15D H 1.4961 -0.1471 0.6883 0.199 Uiso 1 1 calc R
H15E H 1.4599 -0.1363 0.7170 0.199 Uiso 1 1 calc R
H15F H 1.4958 -0.1015 0.7084 0.199 Uiso 1 1 calc R
C160 C 1.4073(14) -0.0758(11) 0.6585(12) 0.150(15) Uani 1 1 d U
H16A H 1.4293 -0.0528 0.6713 0.226 Uiso 1 1 calc R
H16B H 1.3883 -0.0831 0.6787 0.226 Uiso 1 1 calc R
H16C H 1.3853 -0.0675 0.6295 0.226 Uiso 1 1 calc R
C161 C 1.0019(12) -0.2679(10) 0.1760(10) 0.095(6) Uani 1 1 d U
C162 C 0.9745(13) -0.2657(10) 0.2092(10) 0.097(7) Uani 1 1 d U
H162 H 0.9868 -0.2765 0.2386 0.116 Uiso 1 1 calc R
C163 C 0.9297(14) -0.2469(11) 0.1942(13) 0.118(8) Uani 1 1 d U
H163 H 0.9090 -0.2469 0.2129 0.142 Uiso 1 1 calc R
C164 C 0.9121(11) -0.2258(11) 0.1482(16) 0.129(9) Uani 1 1 d DU
C165 C 0.9388(17) -0.2303(12) 0.1214(11) 0.132(9) Uani 1 1 d U
H165 H 0.9275 -0.2184 0.0924 0.159 Uiso 1 1 calc R
C166 C 0.9830(14) -0.2517(10) 0.1326(10) 0.106(7) Uani 1 1 d U
H166 H 1.0002 -0.2552 0.1112 0.127 Uiso 1 1 calc R
C167 C 1.0542(13) -0.2887(11) 0.1958(15) 0.161(14) Uani 1 1 d U
H16G H 1.0520 -0.3183 0.1887 0.242 Uiso 1 1 calc R
H16H H 1.0652 -0.2851 0.2284 0.242 Uiso 1 1 calc R
H16I H 1.0774 -0.2755 0.1827 0.242 Uiso 1 1 calc R
C168 C 0.8642(9) -0.2037(12) 0.135(2) 0.26(2) Uani 1 1 d DU
H16J H 0.8657 -0.1972 0.1045 0.307 Uiso 1 1 calc R
C169 C 0.8540(17) -0.1598(10) 0.1449(17) 0.25(3) Uani 1 1 d DU
H16D H 0.8223 -0.1514 0.1248 0.379 Uiso 1 1 calc R
H16E H 0.8795 -0.1418 0.1401 0.379 Uiso 1 1 calc R
H16F H 0.8536 -0.1574 0.1760 0.379 Uiso 1 1 calc R
C170 C 0.8173(13) -0.2290(14) 0.118(2) 0.33(4) Uani 1 1 d DU
H17A H 0.8249 -0.2559 0.1075 0.501 Uiso 1 1 calc R
H17B H 0.7941 -0.2141 0.0940 0.501 Uiso 1 1 calc R
H17C H 0.8031 -0.2333 0.1429 0.501 Uiso 1 1 calc R
C171 C 1.4675(12) -0.2191(12) 0.1936(15) 0.131(8) Uani 1 1 d U
C172 C 1.5079(11) -0.1943(10) 0.2236(12) 0.113(7) Uani 1 1 d U
H172 H 1.5230 -0.2017 0.2539 0.136 Uiso 1 1 calc R
C173 C 1.5225(10) -0.1582(10) 0.2034(11) 0.103(7) Uani 1 1 d U
H173 H 1.5445 -0.1395 0.2226 0.123 Uiso 1 1 calc R
C174 C 1.5067(12) -0.1486(12) 0.1579(13) 0.104(7) Uani 1 1 d U
C175 C 1.4687(12) -0.1744(12) 0.1361(12) 0.116(7) Uani 1 1 d U
H175 H 1.4515 -0.1641 0.1073 0.139 Uiso 1 1 calc R
C176 C 1.4511(13) -0.2077(12) 0.1444(13) 0.130(9) Uani 1 1 d U
H176 H 1.4297 -0.2243 0.1221 0.156 Uiso 1 1 calc R
C177 C 1.4464(13) -0.2514(12) 0.2129(14) 0.170(16) Uani 1 1 d U
H17H H 1.4611 -0.2779 0.2089 0.256 Uiso 1 1 calc R
H17I H 1.4112 -0.2524 0.1981 0.256 Uiso 1 1 calc R
H17J H 1.4523 -0.2460 0.2448 0.256 Uiso 1 1 calc R
C178 C 1.5222(17) -0.1116(16) 0.1392(15) 0.162(14) Uani 1 1 d U
H17K H 1.5346 -0.0928 0.1655 0.194 Uiso 1 1 calc R
C179 C 1.5757(17) -0.125(2) 0.1234(13) 0.27(3) Uani 1 1 d U
H17D H 1.5869 -0.1001 0.1106 0.405 Uiso 1 1 calc R
H17E H 1.5679 -0.1468 0.1010 0.405 Uiso 1 1 calc R
H17F H 1.6015 -0.1338 0.1498 0.405 Uiso 1 1 calc R
C180 C 1.4896(19) -0.0853(15) 0.1049(15) 0.21(2) Uani 1 1 d U
H18A H 1.5084 -0.0628 0.0969 0.316 Uiso 1 1 calc R
H18B H 1.4644 -0.0735 0.1166 0.316 Uiso 1 1 calc R
H18C H 1.4742 -0.1020 0.0783 0.316 Uiso 1 1 calc R
C181 C -0.1496(6) -0.1586(7) -1.0283(5) 0.073(6) Uani 1 1 d DU
H181 H -0.1639 -0.1308 -1.0386 0.087 Uiso 1 1 calc R
C182 C 1.4850(6) -0.1422(7) 0.4681(6) 0.101(9) Uani 1 1 d DU
H182 H 1.4709 -0.1214 0.4845 0.122 Uiso 1 1 calc R
C183 C 1.5920(8) -0.1731(7) 0.3479(6) 0.134(8) Uani 1 1 d DU
H183 H 1.5726 -0.1471 0.3391 0.160 Uiso 1 1 calc R
C184 C 0.9307(7) 0.2029(7) -0.0368(6) 0.135(9) Uani 1 1 d DU
H184 H 0.9460 0.1788 -0.0476 0.162 Uiso 1 1 calc R
C185 C 1.3291(6) 0.2332(8) 0.4985(6) 0.107(8) Uani 1 1 d DU
H185 H 1.3194 0.2039 0.5014 0.129 Uiso 1 1 calc R
C186 C 0.9325(10) 0.3731(10) -0.0875(8) 0.38(5) Uani 1 1 d DU
H186 H 0.9131 0.3944 -0.0770 0.460 Uiso 1 1 calc R
C187 C 1.0162(9) 0.2507(10) 0.1434(8) 0.31(2) Uani 1 1 d DU
H187 H 1.0260 0.2787 0.1568 0.366 Uiso 1 1 calc R
C188 C 1.1430(12) 0.2882(8) 0.2166(8) 0.40(3) Uani 1 1 d DU
H188 H 1.1097 0.2904 0.2202 0.475 Uiso 1 1 calc R
C189 C 1.3929(8) 0.2196(9) 0.3431(6) 0.174(12) Uani 1 1 d DU
H189 H 1.3981 0.1896 0.3379 0.208 Uiso 1 1 calc R
C190 C 1.2546(7) 0.0921(7) -0.0116(8) 0.169(11) Uani 1 1 d DU
H190 H 1.2472 0.1006 0.0164 0.203 Uiso 1 1 calc R
C191 C 0.6340(8) 0.1741(8) 0.0391(12) 0.67(9) Uani 1 1 d DU
H19A H 0.6248 0.1755 0.0675 0.800 Uiso 1 1 calc R
C192 C 1.2691(9) -0.0513(7) 0.7303(6) 0.149(10) Uani 1 1 d DU
H19B H 1.2371 -0.0639 0.7295 0.179 Uiso 1 1 calc R
C200 C 1.0356(12) 0.0268(10) 0.2569(11) 0.102(9) Uani 1 1 d U
C201 C 1.0147(13) 0.0246(10) 0.2102(11) 0.112(10) Uani 1 1 d U
H20A H 0.9804 0.0210 0.1999 0.134 Uiso 1 1 calc R
C202 C 1.0373(15) 0.0270(10) 0.1788(10) 0.116(10) Uani 1 1 d U
H20B H 1.0195 0.0287 0.1480 0.139 Uiso 1 1 calc R
C203 C 1.0945(14) 0.0268(8) 0.1945(9) 0.091(7) Uani 1 1 d U
C204 C 1.1140(19) 0.0261(14) 0.1637(12) 0.152(14) Uani 1 1 d U
H20C H 1.0949 0.0218 0.1335 0.182 Uiso 1 1 calc R
C205 C 1.1651(17) 0.0316(10) 0.1747(11) 0.120(10) Uani 1 1 d U
H20D H 1.1814 0.0352 0.1526 0.144 Uiso 1 1 calc R
C206 C 1.1896(15) 0.0315(10) 0.2202(11) 0.107(9) Uani 1 1 d U
C207 C 1.2434(15) 0.0342(10) 0.2321(13) 0.125(10) Uani 1 1 d U
H20E H 1.2603 0.0348 0.2102 0.150 Uiso 1 1 calc R
C208 C 1.2690(13) 0.0361(9) 0.2807(12) 0.105(8) Uani 1 1 d U
H20F H 1.3035 0.0386 0.2898 0.126 Uiso 1 1 calc R
C209 C 1.2477(11) 0.0346(8) 0.3110(11) 0.077(7) Uani 1 1 d U
C210 C 1.2712(10) 0.0365(9) 0.3570(11) 0.092(8) Uani 1 1 d U
H21A H 1.3058 0.0371 0.3671 0.110 Uiso 1 1 calc R
C211 C 1.2439(10) 0.0375(8) 0.3902(10) 0.078(7) Uani 1 1 d U
H21B H 1.2621 0.0375 0.4210 0.094 Uiso 1 1 calc R
C212 C 1.1921(10) 0.0384(8) 0.3792(9) 0.070(7) Uani 1 1 d U
C213 C 1.1712(12) 0.0368(8) 0.4101(9) 0.075(7) Uani 1 1 d U
H21C H 1.1905 0.0383 0.4405 0.090 Uiso 1 1 calc R
C214 C 1.1195(12) 0.0329(9) 0.4002(9) 0.090(8) Uani 1 1 d U
H21D H 1.1050 0.0308 0.4238 0.108 Uiso 1 1 calc R
C215 C 1.0892(12) 0.0323(11) 0.3536(11) 0.109(11) Uani 1 1 d U
C216 C 1.0394(13) 0.0288(11) 0.3361(12) 0.113(11) Uani 1 1 d U
H21E H 1.0212 0.0274 0.3570 0.135 Uiso 1 1 calc R
C217 C 1.0129(12) 0.0270(10) 0.2909(12) 0.110(10) Uani 1 1 d U
H21F H 0.9784 0.0260 0.2829 0.132 Uiso 1 1 calc R
C218 C 1.0890(10) 0.0280(7) 0.2745(9) 0.066(6) Uani 1 1 d U
C219 C 1.1120(11) 0.0302(7) 0.2421(8) 0.066(6) Uani 1 1 d U
C220 C 1.1641(11) 0.0326(7) 0.2535(8) 0.064(6) Uani 1 1 d U
C221 C 1.1921(9) 0.0345(7) 0.3001(8) 0.063(6) Uani 1 1 d U
C222 C 1.1664(10) 0.0350(8) 0.3335(8) 0.062(6) Uani 1 1 d U
C223 C 1.1149(10) 0.0331(7) 0.3197(8) 0.060(6) Uani 1 1 d U
C224 C 1.1279(13) -0.0773(5) 0.3451(9) 0.162(6) Uani 1 1 d DU
C225 C 1.0826(12) -0.0797(5) 0.3153(11) 0.162(6) Uani 1 1 d DU
H225 H 1.0574 -0.0806 0.3293 0.195 Uiso 1 1 calc R
C226 C 1.0653(12) -0.0811(6) 0.2690(11) 0.162(6) Uani 1 1 d DU
H226 H 1.0322 -0.0833 0.2514 0.195 Uiso 1 1 calc R
C227 C 1.1051(13) -0.0788(10) 0.2535(10) 0.166(6) Uani 1 1 d DU
C228 C 1.1049(14) -0.0800(10) 0.2092(10) 0.165(6) Uani 1 1 d DU
H228 H 1.0729 -0.0827 0.1892 0.198 Uiso 1 1 calc R
C229 C 1.1404(13) -0.0783(10) 0.1868(11) 0.164(6) Uani 1 1 d DU
H229 H 1.1331 -0.0784 0.1552 0.197 Uiso 1 1 calc R
C230 C 1.1865(12) -0.0765(10) 0.2152(11) 0.164(6) Uani 1 1 d DU
C231 C 1.2211(14) -0.0772(10) 0.1932(11) 0.165(6) Uani 1 1 d DU
H231 H 1.2135 -0.0796 0.1617 0.198 Uiso 1 1 calc R
C232 C 1.2696(14) -0.0740(9) 0.2219(10) 0.162(6) Uani 1 1 d DU
H232 H 1.2946 -0.0726 0.2078 0.194 Uiso 1 1 calc R
C233 C 1.2845(13) -0.0726(10) 0.2689(9) 0.162(6) Uani 1 1 d DU
C234 C 1.3318(12) -0.0689(9) 0.2955(11) 0.164(6) Uani 1 1 d DU
H234 H 1.3582 -0.0679 0.2831 0.197 Uiso 1 1 calc R
C235 C 1.3394(13) -0.0668(10) 0.3419(11) 0.162(6) Uani 1 1 d DU
H235 H 1.3723 -0.0643 0.3598 0.195 Uiso 1 1 calc R
C236 C 1.3040(13) -0.0679(10) 0.3651(10) 0.164(6) Uani 1 1 d DU
C237 C 1.3101(14) -0.0672(10) 0.4094(10) 0.163(6) Uani 1 1 d DU
H237 H 1.3424 -0.0655 0.4288 0.195 Uiso 1 1 calc R
C238 C 1.2724(13) -0.0686(10) 0.4288(11) 0.162(6) Uani 1 1 d DU
H238 H 1.2780 -0.0651 0.4601 0.195 Uiso 1 1 calc R
C239 C 1.2271(12) -0.0754(10) 0.4005(11) 0.162(6) Uani 1 1 d DU
C240 C 1.1877(13) -0.0720(10) 0.4172(11) 0.164(6) Uani 1 1 d DU
H240 H 1.1938 -0.0658 0.4481 0.196 Uiso 1 1 calc R
C241 C 1.1392(14) -0.0773(9) 0.3911(10) 0.160(6) Uani 1 1 d DU
H241 H 1.1142 -0.0808 0.4050 0.192 Uiso 1 1 calc R
C242 C 1.1680(13) -0.0763(10) 0.3260(12) 0.159(6) Uani 1 1 d DU
C243 C 1.1523(13) -0.0780(10) 0.2862(12) 0.161(6) Uani 1 1 d DU
C244 C 1.1970(16) -0.0758(9) 0.2613(10) 0.155(6) Uani 1 1 d DU
C245 C 1.2479(13) -0.0728(10) 0.2910(11) 0.155(6) Uani 1 1 d DU
C246 C 1.2541(12) -0.0722(10) 0.3363(12) 0.156(6) Uani 1 1 d DU
C247 C 1.2182(16) -0.0731(10) 0.3534(10) 0.156(6) Uani 1 1 d DU
Cl1 Cl -0.1919(2) -0.1861(2) -1.0086(2) 0.081(2) Uani 1 1 d DU
Cl2 Cl -0.1386(3) -0.1836(3) -1.0745(2) 0.093(2) Uani 1 1 d DU
Cl3 Cl -0.0948(3) -0.1508(3) -0.9855(2) 0.103(3) Uani 1 1 d DU
Cl4 Cl 1.5466(2) -0.1299(2) 0.4767(2) 0.090(2) Uani 1 1 d DU
Cl5 Cl 1.4528(3) -0.1394(3) 0.4117(3) 0.121(3) Uani 1 1 d DU
Cl6 Cl 1.4785(3) -0.1919(3) 0.4894(3) 0.117(3) Uani 1 1 d DU
Cl7 Cl 1.6344(3) -0.1663(3) 0.4011(3) 0.124(3) Uani 1 1 d DU
Cl8 Cl 1.6234(4) -0.1840(5) 0.3075(3) 0.207(6) Uani 1 1 d DU
Cl9 Cl 1.5526(5) -0.2138(4) 0.3507(4) 0.246(7) Uani 1 1 d DU
Cl10 Cl 0.8798(3) 0.2219(3) -0.0830(3) 0.130(3) Uani 1 1 d DU
Cl11 Cl 0.9078(3) 0.1860(3) 0.0077(3) 0.143(4) Uani 1 1 d DU
Cl12 Cl 0.9754(3) 0.2420(4) -0.0177(3) 0.170(5) Uani 1 1 d DU
Cl13 Cl 1.3180(4) 0.2630(3) 0.5404(3) 0.142(4) Uani 1 1 d DU
Cl14 Cl 1.3914(4) 0.2354(4) 0.5029(4) 0.189(5) Uani 1 1 d DU
Cl15 Cl 1.2939(5) 0.2534(4) 0.4478(4) 0.228(7) Uani 1 1 d DU
Cl16 Cl 0.9528(5) 0.3958(4) -0.1300(4) 0.174(4) Uani 1 1 d DU
Cl17 Cl 0.9833(4) 0.3613(9) -0.0429(5) 0.471(19) Uani 1 1 d DU
Cl18 Cl 0.8946(8) 0.3284(6) -0.1051(6) 0.362(11) Uani 1 1 d DU
Cl19 Cl 1.0592(4) 0.2148(3) 0.1747(4) 0.157(4) Uani 1 1 d DU
Cl20 Cl 1.0173(12) 0.2528(5) 0.0873(4) 0.55(2) Uani 1 1 d DU
Cl21 Cl 0.9541(5) 0.2423(6) 0.1427(11) 0.55(2) Uani 1 1 d DU
Cl22 Cl 1.1741(7) 0.2462(5) 0.2473(4) 0.268(8) Uani 1 1 d DU
Cl23 Cl 1.1388(7) 0.2830(6) 0.1588(6) 0.330(11) Uani 1 1 d DU
Cl24 Cl 1.1783(9) 0.3331(6) 0.2400(11) 0.52(2) Uani 1 1 d DU
Cl25 Cl 1.4151(5) 0.2508(4) 0.3079(3) 0.202(6) Uani 1 1 d DU
Cl26 Cl 1.4218(7) 0.2331(4) 0.3987(3) 0.268(9) Uani 1 1 d DU
Cl27 Cl 1.3292(5) 0.2311(5) 0.3293(5) 0.248(7) Uani 1 1 d DU
Cl28 Cl 1.2001(5) 0.0774(5) -0.0512(4) 0.231(7) Uani 1 1 d DU
Cl29 Cl 1.2962(6) 0.0504(5) 0.0012(5) 0.246(7) Uani 1 1 d DU
Cl30 Cl 1.2831(6) 0.1337(4) -0.0298(5) 0.252(7) Uani 1 1 d DU
Cl31 Cl 0.5875(4) 0.1976(5) -0.0033(3) 0.241(8) Uani 1 1 d DU
Cl32 Cl 0.6906(5) 0.1985(7) 0.0483(4) 0.322(10) Uani 1 1 d DU
Cl33 Cl 0.6399(7) 0.1216(6) 0.0267(7) 0.379(12) Uani 1 1 d DU
Cl34 Cl 1.3171(4) -0.0732(5) 0.7729(5) 0.226(7) Uani 1 1 d DU
Cl35 Cl 1.2688(6) 0.0040(4) 0.7382(6) 0.265(8) Uani 1 1 d DU
Cl36 Cl 1.2819(4) -0.0581(7) 0.6795(4) 0.307(11) Uani 1 1 d DU

loop_
_atom_site_aniso_label
_atom_site_aniso_U_11
_atom_site_aniso_U_22
_atom_site_aniso_U_33
_atom_site_aniso_U_23
_atom_site_aniso_U_13
_atom_site_aniso_U_12
Ru1 0.0622(15) 0.0742(18) 0.0505(13) -0.0080(12) 0.0116(11) -0.0076(13)
Ru2 0.0624(15) 0.096(2) 0.0740(16) 0.0034(14) 0.0043(13) 0.0078(14)
Ru3 0.0542(14) 0.0693(17) 0.0607(14) -0.0047(12) -0.0023(12) -0.0024(12)
Ru4 0.0539(15) 0.0788(19) 0.0907(18) 0.0251(14) -0.0086(13) -0.0023(13)
Ru5 0.0667(15) 0.0765(18) 0.0535(14) -0.0148(12) 0.0047(12) -0.0073(13)
Ru6 0.0575(15) 0.085(2) 0.1013(19) -0.0337(15) -0.0084(14) 0.0080(14)
O1 0.062(8) 0.061(10) 0.082(11) -0.001(8) 0.017(8) -0.004(6)
O2 0.053(11) 0.077(11) 0.125(15) -0.018(12) 0.025(11) -0.024(9)
O3 0.040(8) 0.093(9) 0.064(10) 0.022(7) -0.008(8) -0.007(8)
O4 0.032(9) 0.103(14) 0.106(14) 0.030(12) 0.003(10) 0.004(9)
O5 0.066(12) 0.070(12) 0.113(14) 0.005(10) 0.014(11) -0.008(9)
O6 0.047(11) 0.112(14) 0.075(12) 0.008(10) 0.026(8) 0.012(9)
O7 0.063(9) 0.082(7) 0.055(9) -0.008(7) 0.011(8) -0.016(8)
O8 0.113(15) 0.086(14) 0.148(17) -0.044(14) 0.076(15) -0.033(12)
O9 0.053(7) 0.084(12) 0.068(10) 0.025(8) -0.002(7) -0.012(7)
O10 0.11(2) 0.49(6) 0.34(4) 0.33(4) 0.16(2) 0.17(3)
O11 0.050(9) 0.103(13) 0.061(11) 0.001(10) 0.014(8) -0.012(8)
O12 0.084(14) 0.091(12) 0.149(18) 0.014(13) 0.063(13) -0.012(10)
O13 0.041(9) 0.086(10) 0.064(8) -0.012(7) 0.011(7) -0.001(7)
O14 0.117(18) 0.14(2) 0.105(15) 0.005(14) 0.055(12) 0.052(13)
O15 0.066(10) 0.078(9) 0.045(8) -0.016(7) 0.005(8) -0.013(8)
O16 0.128(16) 0.059(10) 0.058(10) -0.010(8) 0.009(11) -0.015(12)
O17 0.101(14) 0.117(15) 0.047(9) -0.006(9) 0.029(10) 0.043(12)
O18 0.083(12) 0.057(11) 0.061(8) -0.007(8) 0.017(10) -0.011(8)
O19 0.043(8) 0.086(11) 0.067(9) 0.008(7) 0.004(7) -0.001(7)
O20 0.077(12) 0.086(14) 0.063(10) -0.013(8) 0.002(10) -0.025(9)
O21 0.057(10) 0.083(8) 0.058(9) -0.008(7) 0.019(8) 0.010(8)
O22 0.092(13) 0.109(13) 0.028(9) 0.006(9) 0.022(9) -0.002(12)
O23 0.047(9) 0.090(10) 0.065(11) 0.004(10) 0.006(9) 0.009(9)
O24 0.073(11) 0.087(12) 0.038(9) -0.010(9) 0.013(8) 0.004(9)
O25 0.053(9) 0.067(9) 0.059(8) -0.016(6) -0.011(7) -0.003(7)
O26 0.101(15) 0.080(12) 0.093(14) -0.033(10) -0.058(12) 0.026(13)
O27 0.059(10) 0.105(10) 0.061(10) -0.023(8) -0.016(7) 0.024(8)
O28 0.098(16) 0.116(17) 0.138(17) -0.052(14) -0.051(13) 0.073(14)
O29 0.038(9) 0.085(12) 0.061(9) -0.020(8) -0.001(8) -0.005(9)
O30 0.067(12) 0.129(17) 0.085(13) -0.035(12) -0.011(9) 0.038(11)
O31 0.046(9) 0.063(7) 0.043(7) 0.005(6) -0.001(6) 0.007(7)
O32 0.082(13) 0.079(11) 0.083(12) 0.043(10) -0.008(10) 0.002(11)
O33 0.040(8) 0.077(11) 0.072(9) -0.014(7) -0.005(6) -0.009(7)
O34 0.057(11) 0.099(16) 0.126(15) -0.063(12) 0.016(11) -0.002(10)
O35 0.045(8) 0.069(11) 0.074(11) 0.008(9) 0.012(8) -0.012(7)
O36 0.071(11) 0.079(11) 0.097(14) -0.021(11) 0.011(10) 0.006(9)
N1 0.060(10) 0.079(13) 0.057(6) -0.003(7) 0.026(6) -0.001(10)
N2 0.073(6) 0.078(13) 0.061(10) 0.021(9) 0.000(7) 0.007(8)
N3 0.076(7) 0.039(11) 0.038(9) 0.007(8) -0.001(7) 0.008(8)
N4 0.055(11) 0.107(16) 0.100(7) -0.014(10) -0.008(7) 0.012(12)
N5 0.076(7) 0.074(14) 0.052(9) -0.008(10) 0.009(6) 0.007(8)
N6 0.074(9) 0.115(17) 0.072(11) 0.015(11) -0.023(8) 0.013(10)
N7 0.091(11) 0.038(12) 0.045(8) -0.004(10) 0.017(8) -0.027(12)
N8 0.070(8) 0.075(16) 0.041(10) -0.018(11) 0.008(7) -0.011(14)
N9 0.074(11) 0.045(13) 0.034(8) 0.011(10) 0.006(8) 0.008(12)
N10 0.091(13) 0.10(2) 0.096(12) -0.019(17) -0.020(10) -0.010(17)
N11 0.071(10) 0.057(16) 0.119(15) -0.011(16) -0.006(9) 0.008(15)
N12 0.100(15) 0.073(18) 0.107(12) -0.027(17) -0.009(10) -0.022(18)
C1 0.062(12) 0.12(3) 0.049(8) -0.015(16) 0.024(8) -0.008(16)
C2 0.057(14) 0.11(2) 0.056(8) 0.016(16) 0.022(9) -0.023(16)
C3 0.043(12) 0.08(2) 0.046(8) 0.028(13) 0.012(7) -0.007(13)
C4 0.052(11) 0.068(18) 0.045(8) 0.013(13) 0.008(9) -0.009(13)
C5 0.046(12) 0.046(16) 0.046(8) 0.001(12) 0.010(8) 0.009(12)
C6 0.081(12) 0.022(14) 0.043(8) -0.025(11) 0.016(7) 0.007(14)
C7 0.079(9) 0.060(18) 0.047(9) -0.017(14) 0.008(8) -0.007(16)
C8 0.079(9) 0.025(14) 0.042(10) 0.007(12) 0.010(8) -0.010(14)
C9 0.068(11) 0.049(17) 0.053(12) -0.001(13) -0.009(8) 0.001(14)
C10 0.071(11) 0.12(3) 0.063(11) 0.035(18) -0.001(9) -0.006(18)
C11 0.064(9) 0.09(2) 0.052(10) -0.030(16) 0.001(8) 0.018(16)
C12 0.077(11) 0.13(3) 0.050(12) -0.006(17) 0.002(8) 0.01(2)
C13 0.060(10) 0.066(19) 0.067(10) 0.018(14) 0.002(8) 0.034(13)
C14 0.073(11) 0.043(16) 0.057(10) -0.012(13) 0.008(9) -0.003(15)
C15 0.072(10) 0.058(18) 0.049(12) 0.004(14) 0.003(8) -0.011(16)
C16 0.065(9) 0.023(13) 0.042(10) 0.009(11) 0.004(8) -0.001(13)
C17 0.067(10) 0.053(17) 0.046(9) -0.002(13) 0.004(9) 0.035(14)
C18 0.071(9) 0.048(17) 0.051(12) -0.020(13) 0.010(8) 0.007(15)
C19 0.062(11) 0.07(2) 0.117(12) -0.023(18) -0.010(9) 0.016(16)
C20 0.042(13) 0.14(3) 0.132(13) -0.09(2) -0.002(10) 0.033(18)
C21 0.045(12) 0.07(2) 0.111(11) -0.026(18) -0.017(8) 0.042(16)
C22 0.063(12) 0.07(2) 0.096(10) -0.005(18) -0.005(10) -0.018(16)
C23 0.065(13) 0.08(2) 0.087(9) 0.016(18) -0.014(9) -0.005(17)
C24 0.080(14) 0.08(2) 0.104(11) -0.02(2) -0.019(8) 0.02(2)
C25 0.085(10) 0.020(15) 0.092(13) 0.002(17) -0.008(9) 0.005(17)
C26 0.076(11) 0.09(3) 0.111(13) -0.04(2) -0.012(10) 0.00(2)
C27 0.069(9) 0.040(16) 0.080(13) -0.015(14) 0.011(8) -0.026(15)
C28 0.068(10) 0.10(2) 0.096(13) 0.00(2) 0.003(10) 0.019(18)
C29 0.077(10) 0.050(18) 0.094(14) -0.014(18) -0.009(9) 0.020(18)
C30 0.083(11) 0.08(2) 0.071(14) 0.028(17) -0.017(8) 0.033(19)
C31 0.082(10) 0.10(2) 0.058(10) -0.009(16) -0.007(8) 0.030(18)
C32 0.083(13) 0.031(16) 0.093(11) -0.005(14) 0.004(10) 0.043(14)
C33 0.069(12) 0.11(3) 0.108(16) -0.06(2) 0.002(11) 0.029(18)
C34 0.073(11) 0.023(16) 0.114(13) 0.009(17) -0.015(12) 0.014(16)
C35 0.080(14) 0.09(3) 0.120(14) -0.02(2) -0.006(12) -0.01(2)
C36 0.083(13) 0.034(18) 0.137(17) -0.034(18) 0.007(10) -0.012(17)
C37 0.051(13) 0.075(12) 0.12(2) -0.023(17) 0.010(14) -0.012(10)
C38 0.053(14) 0.070(13) 0.10(2) -0.006(11) 0.015(13) -0.013(13)
C39 0.025(12) 0.074(13) 0.060(15) -0.013(11) 0.011(11) -0.019(10)
C40 0.021(13) 0.079(14) 0.072(17) 0.004(12) 0.013(10) -0.012(11)
C41 0.020(13) 0.093(15) 0.041(14) 0.007(11) 0.001(9) -0.005(11)
C42 0.026(14) 0.089(16) 0.069(16) 0.014(12) -0.010(11) -0.009(11)
C43 0.023(15) 0.074(17) 0.16(2) 0.029(15) 0.029(14) -0.022(11)
C44 0.055(16) 0.079(14) 0.029(13) -0.004(11) 0.002(11) -0.002(11)
C45 0.021(13) 0.081(11) 0.041(14) -0.011(11) -0.003(9) -0.014(9)
C46 0.030(14) 0.105(16) 0.047(16) 0.006(12) 0.003(10) 0.007(12)
C47 0.020(13) 0.077(14) 0.092(19) -0.009(12) 0.022(12) -0.026(10)
C48 0.034(12) 0.082(12) 0.063(17) -0.001(13) -0.010(13) -0.002(10)
C49 0.32(6) 0.07(3) 0.14(3) -0.008(18) 0.10(3) -0.09(3)
C50 0.066(17) 0.08(2) 0.071(18) 0.012(14) 0.030(12) 0.020(15)
C51 0.106(19) 0.069(10) 0.083(18) -0.006(14) 0.058(18) -0.026(8)
C52 0.070(12) 0.074(9) 0.034(14) -0.007(11) -0.006(11) -0.010(8)
C53 0.040(10) 0.103(11) 0.042(15) -0.003(15) 0.024(10) -0.012(10)
C54 0.057(12) 0.100(12) 0.021(13) -0.007(14) 0.009(11) 0.005(10)
C55 0.060(12) 0.106(13) 0.045(16) -0.029(15) 0.018(12) 0.000(10)
C56 0.058(12) 0.090(11) 0.036(14) -0.024(14) 0.013(11) -0.019(10)
C57 0.046(11) 0.088(11) 0.027(13) 0.000(12) 0.020(9) -0.020(9)
C58 0.042(11) 0.097(12) 0.059(16) 0.017(14) 0.037(11) -0.007(10)
C59 0.066(9) 0.098(12) 0.08(2) 0.008(16) 0.012(12) 0.012(11)
C60 0.082(14) 0.089(12) 0.048(16) 0.025(14) 0.043(12) -0.007(10)
C61 0.041(12) 0.101(13) 0.10(2) -0.008(16) 0.043(12) -0.015(11)
C62 0.079(10) 0.13(2) 0.12(2) 0.057(18) 0.045(12) 0.033(15)
C63 0.041(14) 0.14(3) 0.09(2) 0.015(18) 0.002(12) -0.030(16)
C64 0.08(2) 0.12(2) 0.23(4) -0.05(2) 0.09(2) -0.020(19)
C65 0.046(18) 0.14(2) 0.064(15) -0.001(13) 0.020(12) 0.024(14)
C66 0.049(16) 0.090(17) 0.048(10) -0.027(8) 0.006(12) -0.006(12)
C67 0.068(19) 0.068(16) 0.042(12) -0.016(9) 0.022(13) -0.019(12)
C68 0.049(16) 0.093(17) 0.056(11) -0.011(10) 0.013(13) -0.001(13)
C69 0.064(17) 0.073(17) 0.063(11) 0.005(10) 0.035(14) 0.000(12)
C70 0.09(2) 0.072(17) 0.061(12) 0.005(10) 0.044(15) 0.002(13)
C71 0.08(2) 0.076(18) 0.080(11) 0.007(11) 0.064(16) 0.013(14)
C72 0.052(16) 0.072(15) 0.055(11) -0.010(9) 0.005(13) -0.012(12)
C73 0.09(2) 0.054(12) 0.059(10) -0.002(9) 0.034(14) -0.022(12)
C74 0.12(2) 0.039(15) 0.062(10) -0.004(9) 0.032(15) -0.011(13)
C75 0.10(2) 0.035(14) 0.067(12) -0.005(9) 0.035(14) -0.022(11)
C76 0.045(15) 0.059(11) 0.056(14) -0.016(9) 0.007(12) -0.026(13)
C77 0.19(3) 0.15(3) 0.103(17) 0.056(19) 0.12(2) 0.14(3)
C78 0.14(3) 0.15(3) 0.050(10) 0.003(15) 0.040(16) 0.02(2)
C79 0.053(15) 0.097(18) 0.067(15) -0.010(12) 0.005(12) -0.025(11)
C80 0.089(17) 0.104(14) 0.028(13) -0.005(14) 0.017(12) -0.001(11)
C81 0.042(13) 0.107(13) 0.022(13) -0.019(13) -0.011(10) -0.012(10)
C82 0.070(16) 0.110(13) 0.024(13) -0.022(14) 0.010(12) 0.005(12)
C83 0.063(16) 0.094(13) 0.048(16) -0.010(15) 0.010(12) 0.015(12)
C84 0.057(14) 0.093(12) 0.046(15) -0.015(15) -0.007(12) 0.008(12)
C85 0.074(15) 0.084(11) 0.026(13) -0.012(14) 0.010(12) 0.010(11)
C86 0.047(14) 0.110(14) 0.055(17) -0.017(15) -0.004(12) -0.004(12)
C87 0.060(15) 0.105(12) 0.060(16) 0.008(13) 0.007(13) 0.002(12)
C88 0.078(16) 0.082(13) 0.041(15) -0.024(14) 0.015(13) -0.002(11)
C89 0.026(11) 0.085(12) 0.028(13) -0.013(12) -0.015(10) -0.007(10)
C90 0.09(2) 0.093(12) 0.022(13) -0.007(10) -0.017(12) -0.015(14)
C91 0.043(14) 0.10(2) 0.077(19) -0.008(16) 0.004(15) 0.000(14)
C92 0.092(17) 0.07(2) 0.050(15) 0.010(14) 0.026(14) 0.008(15)
C93 0.014(12) 0.078(13) 0.070(12) -0.014(10) -0.019(11) -0.001(12)
C94 0.027(13) 0.069(13) 0.059(11) -0.013(8) -0.005(10) -0.008(11)
C95 0.038(14) 0.083(15) 0.067(14) -0.017(11) 0.013(11) -0.002(12)
C96 0.033(13) 0.051(13) 0.071(13) -0.023(10) 0.007(10) -0.025(9)
C97 0.042(14) 0.064(15) 0.063(13) -0.007(10) 0.007(10) -0.017(10)
C98 0.043(14) 0.090(17) 0.034(11) -0.003(9) 0.010(9) 0.008(11)
C99 0.038(14) 0.078(16) 0.040(10) 0.004(8) 0.009(9) 0.004(11)
C100 0.051(15) 0.063(15) 0.071(14) -0.016(11) 0.015(11) -0.005(11)
C101 0.073(17) 0.036(13) 0.070(14) 0.005(9) -0.001(11) -0.016(10)
C102 0.071(16) 0.068(17) 0.058(13) -0.002(10) 0.015(10) -0.003(11)
C103 0.063(18) 0.11(2) 0.085(17) -0.033(14) 0.002(13) 0.028(14)
C104 0.051(17) 0.103(19) 0.064(16) -0.024(12) -0.013(11) 0.037(15)
C105 0.064(17) 0.08(2) 0.042(10) -0.002(11) 0.013(11) 0.009(15)
C106 0.089(19) 0.09(2) 0.061(17) -0.016(15) -0.003(11) 0.027(17)
C107 0.086(19) 0.067(10) 0.039(14) 0.012(9) -0.032(12) 0.007(12)
C108 0.060(12) 0.069(9) 0.028(13) 0.020(10) -0.007(10) -0.007(9)
C109 0.063(14) 0.081(13) 0.057(17) -0.018(15) -0.004(13) 0.000(11)
C110 0.029(11) 0.083(13) 0.10(2) -0.022(16) 0.014(11) -0.016(9)
C111 0.061(13) 0.070(12) 0.069(18) -0.011(14) -0.016(13) -0.001(10)
C112 0.052(13) 0.068(12) 0.067(17) 0.012(13) 0.007(12) -0.010(9)
C113 0.058(12) 0.063(11) 0.036(14) 0.014(12) -0.001(10) -0.004(9)
C114 0.038(11) 0.092(13) 0.044(14) -0.008(13) 0.013(11) -0.006(9)
C115 0.053(11) 0.103(14) 0.040(14) -0.017(13) 0.017(9) 0.010(9)
C116 0.053(13) 0.072(13) 0.10(2) -0.017(16) 0.015(13) -0.001(10)
C117 0.068(14) 0.073(13) 0.073(19) -0.010(16) -0.011(14) 0.003(11)
C118 0.060(14) 0.11(2) 0.064(15) -0.040(13) 0.006(10) 0.011(14)
C119 0.048(14) 0.14(3) 0.14(3) 0.03(2) -0.022(15) -0.027(16)
C120 0.16(3) 0.14(3) 0.09(2) -0.03(2) -0.08(3) -0.05(2)
C121 0.096(13) 0.096(11) 0.085(14) -0.012(10) 0.049(13) 0.012(10)
C122 0.097(13) 0.068(7) 0.070(13) -0.012(7) 0.027(12) 0.001(9)
C123 0.124(13) 0.072(15) 0.063(13) -0.016(7) 0.003(9) -0.014(10)
C124 0.182(17) 0.058(13) 0.056(6) -0.022(7) 0.009(10) -0.023(13)
C125 0.182(17) 0.085(16) 0.084(12) -0.018(9) 0.075(13) -0.020(14)
C126 0.125(12) 0.104(16) 0.105(16) -0.030(13) 0.074(11) -0.012(11)
C127 0.13(2) 0.061(17) 0.12(2) -0.023(13) -0.008(18) 0.016(15)
C128 0.34(3) 0.107(17) 0.067(10) 0.009(13) -0.035(18) 0.00(2)
C129 0.36(3) 0.15(2) 0.075(12) 0.029(16) -0.01(2) 0.02(3)
C130 0.34(3) 0.097(15) 0.104(17) 0.034(16) -0.04(2) 0.00(3)
C131 0.056(6) 0.112(10) 0.128(10) 0.012(8) -0.003(6) 0.025(7)
C132 0.052(8) 0.112(10) 0.127(8) 0.025(7) -0.014(6) 0.029(8)
C133 0.064(9) 0.109(8) 0.151(10) 0.026(7) -0.013(8) 0.029(7)
C134 0.084(8) 0.113(7) 0.166(11) 0.000(7) -0.006(8) 0.033(6)
C135 0.079(8) 0.127(10) 0.153(12) -0.008(8) 0.008(7) 0.044(7)
C136 0.065(5) 0.121(11) 0.144(11) 0.004(9) 0.014(7) 0.035(7)
C137 0.071(14) 0.118(15) 0.144(17) 0.001(11) -0.024(13) 0.016(11)
C138 0.120(12) 0.120(9) 0.209(14) -0.018(9) -0.009(12) 0.037(9)
C139 0.152(17) 0.152(18) 0.27(2) -0.045(18) -0.017(18) 0.061(14)
C140 0.161(18) 0.131(18) 0.24(2) -0.018(18) 0.006(17) 0.004(13)
C141 0.071(12) 0.063(6) 0.096(15) -0.001(10) 0.003(11) -0.023(9)
C142 0.065(12) 0.081(12) 0.076(10) 0.014(7) 0.015(9) -0.023(10)
C143 0.063(12) 0.092(15) 0.098(9) -0.005(9) 0.023(9) -0.035(11)
C144 0.072(10) 0.099(17) 0.112(15) 0.014(12) 0.018(9) -0.013(9)
C145 0.069(8) 0.093(16) 0.116(15) 0.002(12) -0.005(10) -0.021(7)
C146 0.078(12) 0.077(9) 0.104(14) -0.008(10) -0.008(11) -0.023(9)
C147 0.088(16) 0.070(15) 0.076(17) -0.003(15) -0.012(15) 0.002(13)
C148 0.076(16) 0.20(4) 0.17(3) 0.03(2) 0.065(18) 0.009(19)
C149 0.66(13) 0.13(4) 0.33(7) -0.01(3) 0.40(8) 0.00(4)
C150 0.24(6) 0.26(6) 0.61(12) 0.25(7) 0.31(7) 0.10(4)
C151 0.087(16) 0.088(8) 0.22(2) 0.054(11) -0.05(2) -0.011(10)
C152 0.099(17) 0.086(12) 0.17(2) 0.012(13) -0.024(16) 0.017(9)
C153 0.062(8) 0.099(16) 0.101(17) 0.029(12) -0.016(10) 0.004(8)
C154 0.066(12) 0.105(16) 0.095(13) 0.031(10) -0.021(8) 0.004(11)
C155 0.098(17) 0.16(2) 0.094(6) 0.072(11) 0.006(11) 0.018(15)
C156 0.064(15) 0.17(2) 0.145(17) 0.103(14) -0.022(14) -0.008(13)
C157 0.21(4) 0.094(17) 0.58(9) -0.05(4) 0.01(5) -0.07(3)
C158 0.14(2) 0.12(2) 0.066(18) 0.018(14) -0.019(13) -0.006(14)
C159 0.08(2) 0.13(3) 0.13(2) 0.03(2) -0.041(17) -0.032(18)
C160 0.18(4) 0.11(2) 0.13(3) 0.03(2) 0.00(3) 0.01(2)
C161 0.133(15) 0.074(7) 0.101(16) -0.021(11) 0.069(14) -0.012(10)
C162 0.153(19) 0.084(9) 0.073(13) -0.028(10) 0.062(15) -0.034(12)
C163 0.139(15) 0.091(16) 0.16(2) -0.058(14) 0.098(18) -0.043(12)
C164 0.095(8) 0.092(18) 0.17(2) -0.059(14) -0.006(13) -0.040(8)
C165 0.18(2) 0.113(18) 0.072(10) -0.040(10) -0.013(11) -0.047(14)
C166 0.16(2) 0.103(13) 0.069(12) -0.044(9) 0.061(13) -0.067(14)
C167 0.16(2) 0.07(2) 0.27(4) 0.02(3) 0.10(2) 0.018(18)
C168 0.086(11) 0.17(3) 0.41(5) -0.14(3) -0.08(3) -0.018(16)
C169 0.27(5) 0.15(3) 0.26(6) -0.01(4) -0.03(5) 0.08(3)
C170 0.100(14) 0.28(5) 0.51(10) 0.03(7) -0.08(5) -0.09(3)
C171 0.080(18) 0.088(7) 0.18(2) -0.014(11) -0.029(14) 0.020(9)
C172 0.085(13) 0.089(15) 0.135(15) -0.026(11) -0.016(11) 0.022(9)
C173 0.064(6) 0.085(16) 0.131(16) -0.040(14) -0.014(10) 0.024(9)
C174 0.071(12) 0.104(19) 0.127(17) -0.037(14) 0.011(11) 0.031(12)
C175 0.084(17) 0.13(2) 0.114(11) -0.052(12) -0.001(10) 0.026(13)
C176 0.09(2) 0.109(16) 0.152(16) -0.068(13) -0.017(12) 0.018(12)
C177 0.12(3) 0.099(16) 0.25(3) 0.00(2) -0.02(3) -0.008(19)
C178 0.19(4) 0.16(3) 0.16(3) -0.04(2) 0.09(3) -0.01(2)
C179 0.19(4) 0.53(11) 0.12(3) 0.02(5) 0.10(3) 0.02(4)
C180 0.30(5) 0.19(5) 0.19(4) 0.05(3) 0.16(4) 0.03(4)
C181 0.057(13) 0.11(2) 0.029(12) 0.031(10) -0.021(8) 0.019(12)
C182 0.051(10) 0.102(18) 0.113(14) 0.014(17) -0.036(16) 0.008(15)
C183 0.15(3) 0.06(2) 0.148(19) 0.00(2) -0.024(10) 0.014(14)
C184 0.10(2) 0.22(4) 0.091(17) -0.084(17) 0.038(11) 0.018(14)
C185 0.108(13) 0.08(3) 0.130(16) 0.001(15) 0.034(18) 0.02(2)
C186 0.30(5) 0.52(9) 0.24(5) 0.27(6) -0.07(4) -0.21(8)
C187 0.32(3) 0.23(6) 0.28(3) -0.07(4) -0.05(4) 0.19(4)
C188 0.83(9) 0.06(3) 0.58(3) 0.03(2) 0.63(5) 0.03(3)
C189 0.32(2) 0.14(4) 0.103(17) -0.03(2) 0.14(2) -0.03(3)
C190 0.11(2) 0.31(4) 0.11(2) 0.06(3) 0.068(15) 0.015(14)
C191 0.23(5) 0.48(7) 0.9(2) 0.14(8) -0.36(11) 0.08(6)
C192 0.11(2) 0.170(16) 0.20(2) 0.08(3) 0.09(2) 0.08(3)
C200 0.100(11) 0.10(3) 0.092(13) -0.05(2) 0.003(10) 0.01(2)
C201 0.123(17) 0.08(2) 0.094(14) -0.02(2) -0.027(11) 0.04(2)
C202 0.182(18) 0.07(2) 0.058(15) -0.03(2) -0.029(13) 0.00(3)
C203 0.181(17) 0.025(15) 0.056(10) -0.018(15) 0.018(11) -0.02(2)
C204 0.26(2) 0.14(4) 0.059(15) 0.01(2) 0.057(17) -0.03(4)
C205 0.27(2) 0.05(2) 0.076(11) -0.003(18) 0.103(17) -0.02(3)
C206 0.187(17) 0.07(2) 0.098(11) 0.038(19) 0.089(14) 0.04(2)
C207 0.193(18) 0.08(3) 0.159(15) -0.03(3) 0.138(18) -0.03(3)
C208 0.146(17) 0.031(18) 0.175(17) -0.01(2) 0.104(14) 0.00(2)
C209 0.089(11) 0.031(16) 0.118(13) -0.011(18) 0.043(10) -0.009(17)
C210 0.066(13) 0.07(2) 0.132(15) -0.01(2) 0.020(10) -0.012(18)
C211 0.087(11) 0.036(17) 0.099(15) -0.002(16) 0.008(10) 0.016(17)
C212 0.081(11) 0.066(19) 0.058(9) 0.005(16) 0.012(9) 0.009(17)
C213 0.138(14) 0.038(17) 0.056(11) 0.003(14) 0.040(12) 0.00(2)
C214 0.142(15) 0.08(2) 0.075(10) -0.029(17) 0.069(13) -0.01(2)
C215 0.105(13) 0.14(3) 0.095(11) 0.00(2) 0.048(11) 0.07(2)
C216 0.116(14) 0.12(3) 0.125(15) -0.01(2) 0.067(14) -0.02(3)
C217 0.112(16) 0.08(2) 0.142(17) -0.06(2) 0.046(12) -0.05(2)
C218 0.088(10) 0.034(16) 0.068(9) 0.012(14) 0.009(8) 0.012(15)
C219 0.120(11) 0.022(14) 0.045(9) 0.012(13) 0.008(9) -0.005(17)
C220 0.124(11) 0.025(15) 0.055(8) 0.003(13) 0.043(9) 0.018(17)
C221 0.082(10) 0.034(15) 0.074(9) 0.005(14) 0.022(8) 0.000(15)
C222 0.088(10) 0.049(17) 0.045(8) 0.015(13) 0.013(8) 0.009(16)
C223 0.087(10) 0.033(15) 0.061(9) -0.016(13) 0.025(8) 0.008(15)
C224 0.256(14) 0.058(8) 0.149(11) 0.004(11) 0.024(10) 0.008(12)
C225 0.253(14) 0.050(9) 0.155(12) 0.005(12) 0.016(11) 0.007(13)
C226 0.253(14) 0.050(9) 0.154(12) 0.004(12) 0.014(11) 0.009(13)
C227 0.259(14) 0.058(9) 0.149(11) 0.005(11) 0.014(10) 0.011(12)
C228 0.265(14) 0.055(9) 0.142(11) 0.003(12) 0.009(11) 0.009(13)
C229 0.267(15) 0.055(9) 0.139(11) 0.005(11) 0.009(11) 0.004(13)
C230 0.269(14) 0.059(8) 0.139(11) 0.007(11) 0.021(10) 0.001(12)
C231 0.275(15) 0.061(10) 0.140(11) 0.012(11) 0.031(11) 0.001(13)
C232 0.272(15) 0.054(10) 0.139(11) 0.013(11) 0.030(11) -0.002(13)
C233 0.265(14) 0.055(8) 0.145(11) 0.009(10) 0.026(10) 0.001(12)
C234 0.258(14) 0.057(10) 0.153(12) 0.009(12) 0.023(11) -0.001(12)
C235 0.253(14) 0.057(10) 0.153(12) 0.004(12) 0.022(11) -0.004(12)
C236 0.257(14) 0.059(8) 0.148(11) 0.005(10) 0.018(10) 0.001(11)
C237 0.257(15) 0.059(10) 0.142(11) 0.010(11) 0.013(11) 0.002(13)
C238 0.259(15) 0.059(10) 0.140(11) 0.009(11) 0.015(11) 0.006(13)
C239 0.260(14) 0.063(8) 0.142(10) 0.007(10) 0.025(10) 0.004(12)
C240 0.262(15) 0.064(10) 0.145(11) 0.002(11) 0.030(11) 0.004(13)
C241 0.258(15) 0.059(10) 0.143(11) 0.002(11) 0.026(11) 0.008(13)
C242 0.255(13) 0.057(8) 0.142(10) 0.005(10) 0.026(10) 0.008(11)
C243 0.254(14) 0.056(9) 0.143(11) 0.003(11) 0.015(10) 0.010(12)
C244 0.265(14) 0.046(9) 0.129(10) 0.008(11) 0.019(10) 0.001(12)
C245 0.260(13) 0.049(8) 0.137(10) 0.011(10) 0.026(10) 0.003(11)
C246 0.252(13) 0.052(8) 0.138(10) 0.006(10) 0.017(10) 0.004(11)
C247 0.257(14) 0.052(8) 0.135(10) 0.007(10) 0.020(10) 0.005(11)
Cl1 0.074(4) 0.084(6) 0.071(4) -0.005(4) 0.001(4) 0.004(4)
Cl2 0.088(5) 0.111(7) 0.067(4) 0.012(4) 0.004(4) 0.011(5)
Cl3 0.079(5) 0.126(8) 0.073(5) 0.014(5) -0.026(4) -0.018(5)
Cl4 0.060(4) 0.107(7) 0.090(5) -0.006(5) 0.001(4) 0.006(4)
Cl5 0.097(6) 0.114(8) 0.113(6) -0.014(5) -0.030(5) -0.010(6)
Cl6 0.097(6) 0.089(7) 0.148(7) 0.001(5) 0.009(6) -0.001(5)
Cl7 0.115(7) 0.087(7) 0.142(7) -0.001(6) -0.007(6) 0.014(5)
Cl8 0.135(9) 0.270(16) 0.154(8) -0.070(10) -0.051(7) 0.064(9)
Cl9 0.227(12) 0.171(13) 0.229(13) 0.068(10) -0.103(9) -0.096(10)
Cl10 0.145(8) 0.133(9) 0.113(6) -0.021(6) 0.037(6) -0.008(7)
Cl11 0.126(8) 0.179(11) 0.114(6) -0.031(6) 0.022(6) 0.014(7)
Cl12 0.126(8) 0.260(15) 0.136(8) -0.068(9) 0.057(6) -0.021(8)
Cl13 0.191(10) 0.080(7) 0.171(8) -0.010(6) 0.077(8) 0.021(7)
Cl14 0.129(7) 0.178(13) 0.291(15) 0.016(11) 0.108(8) -0.006(8)
Cl15 0.319(15) 0.144(11) 0.153(8) -0.017(8) -0.033(11) 0.089(12)
Cl16 0.225(12) 0.156(11) 0.176(9) -0.006(8) 0.114(9) 0.032(9)
Cl17 0.113(9) 1.13(6) 0.226(14) 0.26(2) 0.139(9) 0.245(17)
Cl18 0.63(3) 0.23(2) 0.37(2) -0.058(18) 0.37(2) -0.10(2)
Cl19 0.214(10) 0.082(7) 0.195(9) 0.043(7) 0.090(9) 0.046(7)
Cl20 1.13(6) 0.170(16) 0.125(9) -0.070(9) -0.16(2) 0.25(3)
Cl21 0.192(13) 0.166(17) 1.03(5) -0.16(3) -0.22(2) 0.034(13)
Cl22 0.35(2) 0.304(18) 0.182(11) -0.057(11) 0.128(13) -0.107(18)
Cl23 0.39(2) 0.31(2) 0.44(2) 0.245(17) 0.338(19) 0.223(18)
Cl24 0.41(4) 0.263(17) 0.96(6) -0.09(3) 0.31(4) 0.10(3)
Cl25 0.323(15) 0.179(12) 0.119(7) -0.053(7) 0.090(10) -0.150(12)
Cl26 0.57(2) 0.089(9) 0.123(7) -0.028(7) 0.068(11) -0.056(13)
Cl27 0.329(15) 0.198(16) 0.277(15) -0.034(13) 0.182(12) -0.021(15)
Cl28 0.240(13) 0.31(2) 0.132(9) -0.049(11) 0.042(9) -0.043(11)
Cl29 0.276(15) 0.232(15) 0.237(15) 0.011(13) 0.084(13) 0.028(14)
Cl30 0.34(2) 0.183(13) 0.282(18) -0.037(12) 0.174(16) -0.047(12)
Cl31 0.153(9) 0.45(2) 0.103(8) -0.015(10) 0.014(7) 0.139(13)
Cl32 0.186(11) 0.61(3) 0.119(9) -0.051(15) -0.040(10) 0.171(15)
Cl33 0.254(18) 0.50(2) 0.43(3) 0.30(2) 0.190(19) 0.160(16)
Cl34 0.100(8) 0.278(16) 0.288(13) 0.144(13) 0.038(9) 0.042(9)
Cl35 0.217(15) 0.170(13) 0.38(2) 0.043(12) 0.043(15) 0.017(11)
Cl36 0.105(9) 0.65(3) 0.184(10) -0.102(15) 0.065(8) -0.059(14)

loop_
_atom_type_symbol
_atom_type_description
_atom_type_scat_dispersion_real
_atom_type_scat_dispersion_imag
_atom_type_scat_source
C C 0.0033 0.0016 'International Tables Vol C Tables 4.2.6.8 and 6.1.1.4'
H H 0.0000 0.0000 'International Tables Vol C Tables 4.2.6.8 and 6.1.1.4'
N N 0.0061 0.0033 'International Tables Vol C Tables 4.2.6.8 and 6.1.1.4'
O O 0.0106 0.0060 'International Tables Vol C Tables 4.2.6.8 and 6.1.1.4'
Cl Cl 0.1484 0.1585 'International Tables Vol C Tables 4.2.6.8 and 6.1.1.4'
Ru Ru -1.2594 0.8363 'International Tables Vol C Tables 4.2.6.8 and 6.1.1.4'

loop_
_geom_angle_atom_site_label_1
_geom_angle_atom_site_label_2
_geom_angle_atom_site_label_3
_geom_angle
O7 Ru1 O1 74.8(7)
O7 Ru1 N1 82.3(7)
O1 Ru1 N1 81.4(7)
O7 Ru1 C123 142.9(9)
O1 Ru1 C123 95.1(10)
N1 Ru1 C123 132.2(10)
O7 Ru1 C125 94.6(10)
O1 Ru1 C125 129.7(11)
N1 Ru1 C125 146.9(12)
C123 Ru1 C125 64.2(13)
O7 Ru1 C126 102.9(10)
O1 Ru1 C126 170.3(10)
N1 Ru1 C126 107.8(11)
C123 Ru1 C126 81.0(13)
C125 Ru1 C126 40.6(11)
O7 Ru1 C122 171.5(9)
O1 Ru1 C122 113.6(9)
N1 Ru1 C122 99.7(9)
C123 Ru1 C122 38.5(9)
C125 Ru1 C122 79.1(12)
C126 Ru1 C122 68.5(11)
O7 Ru1 C124 111.7(9)
O1 Ru1 C124 99.2(11)
N1 Ru1 C124 165.7(11)
C123 Ru1 C124 33.5(10)
C125 Ru1 C124 38.8(12)
C126 Ru1 C124 72.6(13)
C122 Ru1 C124 66.8(10)
O7 Ru1 C121 133.1(10)
O1 Ru1 C121 149.3(10)
N1 Ru1 C121 89.4(9)
C123 Ru1 C121 69.7(12)
C125 Ru1 C121 68.7(12)
C126 Ru1 C121 36.9(10)
C122 Ru1 C121 39.1(10)
C124 Ru1 C121 82.8(11)
O19 Ru2 O13 77.1(6)
O19 Ru2 C136 133.6(12)
O13 Ru2 C136 94.3(11)
O19 Ru2 C134 144.2(13)
O13 Ru2 C134 136.3(13)
C136 Ru2 C134 67.3(13)
O19 Ru2 N2 79.2(8)
O13 Ru2 N2 80.6(7)
C136 Ru2 N2 145.1(13)
C134 Ru2 N2 92.7(10)
O19 Ru2 C131 103.9(11)
O13 Ru2 C131 107.9(11)
C136 Ru2 C131 35.2(11)
C134 Ru2 C131 80.1(12)
N2 Ru2 C131 171.3(12)
O19 Ru2 C133 109.6(11)
O13 Ru2 C133 173.2(11)
C136 Ru2 C133 80.1(14)
C134 Ru2 C133 37.7(12)
N2 Ru2 C133 101.8(11)
C131 Ru2 C133 69.6(13)
O19 Ru2 C132 93.3(10)
O13 Ru2 C132 143.2(10)
C136 Ru2 C132 66.8(13)
C134 Ru2 C132 67.0(13)
N2 Ru2 C132 133.0(11)
C131 Ru2 C132 39.5(11)
C133 Ru2 C132 37.4(10)
O19 Ru2 C135 169.9(11)
O13 Ru2 C135 103.2(11)
C136 Ru2 C135 36.4(11)
C134 Ru2 C135 39.4(12)
N2 Ru2 C135 110.9(11)
C131 Ru2 C135 66.3(13)
C133 Ru2 C135 69.9(14)
C132 Ru2 C135 80.4(13)
N3 Ru3 O31 84.4(7)
N3 Ru3 C143 140.4(9)
O31 Ru3 C143 91.1(9)
N3 Ru3 C145 134.4(11)
O31 Ru3 C145 139.0(11)
C143 Ru3 C145 67.7(11)
N3 Ru3 O25 83.7(6)
O31 Ru3 O25 78.3(5)
C143 Ru3 O25 133.9(10)
C145 Ru3 O25 91.4(9)
N3 Ru3 C142 103.7(9)
O31 Ru3 C142 107.0(8)
C143 Ru3 C142 40.5(10)
C145 Ru3 C142 79.9(11)
O25 Ru3 C142 171.0(8)
N3 Ru3 C144 169.7(10)
O31 Ru3 C144 104.3(10)
C143 Ru3 C144 35.9(9)
C145 Ru3 C144 39.2(11)
O25 Ru3 C144 103.3(9)
C142 Ru3 C144 68.7(11)
N3 Ru3 C146 101.7(10)
O31 Ru3 C146 171.1(9)
C143 Ru3 C146 80.0(12)
C145 Ru3 C146 37.7(10)
O25 Ru3 C146 108.6(8)
C142 Ru3 C146 65.4(10)
C144 Ru3 C146 69.0(12)
N3 Ru3 C141 88.1(9)
O31 Ru3 C141 139.7(8)
C143 Ru3 C141 70.4(12)
C145 Ru3 C141 67.3(11)
O25 Ru3 C141 140.0(8)
C142 Ru3 C141 37.3(9)
C144 Ru3 C141 81.7(12)
C146 Ru3 C141 35.6(9)
O9 Ru4 C156 96.5(11)
O9 Ru4 N4 79.9(8)
C156 Ru4 N4 123.9(15)
O9 Ru4 O3 77.1(7)
C156 Ru4 O3 151.3(15)
N4 Ru4 O3 83.0(8)
O9 Ru4 C152 150.7(11)
C156 Ru4 C152 64.6(16)
N4 Ru4 C152 92.2(12)
O3 Ru4 C152 130.3(12)
O9 Ru4 C154 126.8(12)
C156 Ru4 C154 65.8(13)
N4 Ru4 C154 152.4(13)
O3 Ru4 C154 95.4(10)
C152 Ru4 C154 67.8(13)
O9 Ru4 C151 115.9(13)
C156 Ru4 C151 39.8(15)
N4 Ru4 C151 91.6(15)
O3 Ru4 C151 164.9(16)
C152 Ru4 C151 35.5(14)
C154 Ru4 C151 82.9(13)
O9 Ru4 C153 163.3(10)
C156 Ru4 C153 76.8(13)
N4 Ru4 C153 116.6(11)
O3 Ru4 C153 101.4(9)
C152 Ru4 C153 38.6(11)
C154 Ru4 C153 36.5(10)
C151 Ru4 C153 68.5(12)
O9 Ru4 C155 98.6(10)
C156 Ru4 C155 37.0(13)
N4 Ru4 C155 160.8(13)
O3 Ru4 C155 115.6(12)
C152 Ru4 C155 79.8(15)
C154 Ru4 C155 37.6(11)
C151 Ru4 C155 71.6(16)
C153 Ru4 C155 66.8(12)
O15 Ru5 O21 78.0(6)
O15 Ru5 N5 85.1(7)
O21 Ru5 N5 83.1(7)
O15 Ru5 C165 132.7(15)
O21 Ru5 C165 92.4(12)
N5 Ru5 C165 140.3(15)
O15 Ru5 C164 103.3(11)
O21 Ru5 C164 107.1(13)
N5 Ru5 C164 167.8(11)
C165 Ru5 C164 35.4(13)
O15 Ru5 C166 169.8(11)
O21 Ru5 C166 103.4(10)
N5 Ru5 C166 105.1(11)
C165 Ru5 C166 37.7(13)
C164 Ru5 C166 66.6(13)
O15 Ru5 C161 145.5(9)
O21 Ru5 C161 134.3(9)
N5 Ru5 C161 87.3(10)
C165 Ru5 C161 67.9(14)
C164 Ru5 C161 80.8(12)
C166 Ru5 C161 37.3(11)
O15 Ru5 C163 94.9(9)
O21 Ru5 C163 145.2(12)
N5 Ru5 C163 130.6(13)
C165 Ru5 C163 67.4(14)
C164 Ru5 C163 40.8(14)
C166 Ru5 C163 78.2(12)
C161 Ru5 C163 65.6(12)
O15 Ru5 C162 109.8(8)
O21 Ru5 C162 172.0(8)
N5 Ru5 C162 98.7(11)
C165 Ru5 C162 81.2(13)
C164 Ru5 C162 70.2(14)
C166 Ru5 C162 68.6(11)
C161 Ru5 C162 38.6(10)
C163 Ru5 C162 35.4(11)
C175 Ru6 N6 138.3(13)
C175 Ru6 C173 67.1(12)
N6 Ru6 C173 134.7(12)
C175 Ru6 O33 94.9(11)
N6 Ru6 O33 82.6(7)
C173 Ru6 O33 140.3(12)
C175 Ru6 O27 139.5(13)
N6 Ru6 O27 81.2(9)
C173 Ru6 O27 91.5(9)
O33 Ru6 O27 79.8(6)
C175 Ru6 C174 38.0(12)
N6 Ru6 C174 169.4(12)
C173 Ru6 C174 38.1(11)
O33 Ru6 C174 106.8(11)
O27 Ru6 C174 104.9(11)
C175 Ru6 C172 78.8(14)
N6 Ru6 C172 100.3(12)
C173 Ru6 C172 39.2(11)
O33 Ru6 C172 173.2(10)
O27 Ru6 C172 106.6(9)
C174 Ru6 C172 69.8(14)
C175 Ru6 C171 65.4(17)
N6 Ru6 C171 87.5(14)
C173 Ru6 C171 70.5(13)
O33 Ru6 C171 135.6(10)
O27 Ru6 C171 141.0(11)
C174 Ru6 C171 82.3(16)
C172 Ru6 C171 39.1(11)
C175 Ru6 C176 32.9(13)
N6 Ru6 C176 107.3(13)
C173 Ru6 C176 80.3(12)
O33 Ru6 C176 104.0(10)
O27 Ru6 C176 170.9(11)
C174 Ru6 C176 66.2(14)
C172 Ru6 C176 69.4(12)
C171 Ru6 C176 39.1(13)
C37 O1 Ru1 130.2(19)
C48 O3 Ru4 122.8(18)
C43 O5 C49 118(3)
C50 O6 C46 120(2)
C51 O7 Ru1 127.3(19)
C62 O9 Ru4 131(2)
C57 O11 C63 115(2)
C60 O12 C64 118(3)
C65 O13 Ru2 127(2)
C76 O15 Ru5 129.4(17)
C71 O17 C77 119(2)
C78 O18 C74 118(2)
C79 O19 Ru2 131.6(19)
C90 O21 Ru5 130(2)
C91 O23 C85 117(2)
C88 O24 C92 120(2)
C93 O25 Ru3 121.8(16)
C104 O27 Ru6 125.1(17)
C99 O29 C105 117.1(17)
C102 O30 C106 114(2)
C107 O31 Ru3 129.1(15)
C118 O33 Ru6 125.5(18)
C113 O35 C119 112(2)
C120 O36 C116 118(2)
C5 N1 C1 117.9(19)
C5 N1 Ru1 124.6(15)
C1 N1 Ru1 117.4(16)
C13 N2 C9 119(2)
C13 N2 Ru2 116.2(19)
C9 N2 Ru2 124.0(17)
C14 N3 C18 107(2)
C14 N3 Ru3 128.5(17)
C18 N3 Ru3 124.3(15)
C19 N4 C23 120(3)
C19 N4 Ru4 126(2)
C23 N4 Ru4 113.8(17)
C27 N5 C31 116(2)
C27 N5 Ru5 122.8(16)
C31 N5 Ru5 121.3(18)
C32 N6 C36 110(3)
C32 N6 Ru6 124(2)
C36 N6 Ru6 125(2)
C7 N7 C6 112(2)
C7 N8 C8 114(2)
C6 N9 C8 119(2)
C24 N10 C25 113(3)
C25 N11 C26 111(3)
C24 N12 C26 118(3)
N1 C1 C2 118(2)
N1 C1 H1 120.9
C2 C1 H1 120.9
C3 C2 C1 121(2)
C3 C2 H2 119.6
C1 C2 H2 119.6
C2 C3 C4 120(2)
C2 C3 C6 122(2)
C4 C3 C6 118(2)
C5 C4 C3 119(2)
C5 C4 H4 120.7
C3 C4 H4 120.7
N1 C5 C4 124(2)
N1 C5 H5 117.8
C4 C5 H5 117.8
N9 C6 N7 124(2)
N9 C6 C3 118(2)
N7 C6 C3 118(2)
N8 C7 N7 127(2)
N8 C7 C11 122(2)
N7 C7 C11 112(2)
N9 C8 N8 124(2)
N9 C8 C16 120(2)
N8 C8 C16 115.4(19)
N2 C9 C10 124(2)
N2 C9 H9 117.9
C10 C9 H9 117.8
C11 C10 C9 121(3)
C11 C10 H10 119.7
C9 C10 H10 119.7
C10 C11 C12 116(2)
C10 C11 C7 122(3)
C12 C11 C7 122(2)
C11 C12 C13 120(2)
C11 C12 H12 119.9
C13 C12 H12 119.9
N2 C13 C12 119(3)
N2 C13 H13 120.4
C12 C13 H13 120.3
N3 C14 C15 129(2)
N3 C14 H14 115.3
C15 C14 H14 115.3
C16 C15 C14 118(2)
C16 C15 H15 120.9
C14 C15 H15 120.9
C17 C16 C15 122(3)
C17 C16 C8 122(2)
C15 C16 C8 116(2)
C16 C17 C18 114(2)
C16 C17 H17 122.9
C18 C17 H17 122.9
C17 C18 N3 128(2)
C17 C18 H18 115.8
N3 C18 H18 115.8
N4 C19 C20 119(3)
N4 C19 H19 120.4
C20 C19 H19 120.4
C21 C20 C19 124(3)
C21 C20 H20 118.2
C19 C20 H20 118.2
C20 C21 C24 127(3)
C20 C21 C22 118(3)
C24 C21 C22 116(3)
C23 C22 C21 117(3)
C23 C22 H22 121.5
C21 C22 H22 121.5
C22 C23 N4 123(3)
C22 C23 H23 118.7
N4 C23 H23 118.7
N12 C24 N10 122(3)
N12 C24 C21 121(3)
N10 C24 C21 116(3)
N11 C25 N10 132(3)
N11 C25 C29 117(3)
N10 C25 C29 111(3)
N11 C26 C34 121(3)
N11 C26 N12 124(3)
C34 C26 N12 115(3)
N5 C27 C28 119(3)
N5 C27 H27 120.4
C28 C27 H27 120.4
C29 C28 C27 124(3)
C29 C28 H28 117.8
C27 C28 H28 117.8
C28 C29 C30 118(3)
C28 C29 C25 119(3)
C30 C29 C25 123(3)
C29 C30 C31 118(3)
C29 C30 H30 121.2
C31 C30 H30 121.2
C30 C31 N5 124(3)
C30 C31 H31 117.8
N5 C31 H31 117.9
C33 C32 N6 124(3)
C33 C32 H32 118.0
N6 C32 H32 118.0
C32 C33 C34 127(3)
C32 C33 H33 116.3
C34 C33 H33 116.3
C26 C34 C35 122(3)
C26 C34 C33 132(3)
C35 C34 C33 106(3)
C36 C35 C34 126(3)
C36 C35 H35 117.0
C34 C35 H35 117.0
C35 C36 N6 123(3)
C35 C36 H36 118.2
N6 C36 H36 118.3
O2 C37 O1 116(3)
O2 C37 C38 120(3)
O1 C37 C38 124(3)
C43 C38 C39 123(3)
C43 C38 C37 125(3)
C39 C38 C37 112(3)
C38 C39 C40 116(2)
C38 C39 H39 122.2
C40 C39 H39 122.2
C41 C40 C44 115(2)
C41 C40 C39 119(2)
C44 C40 C39 126(2)
C47 C41 C40 124(3)
C47 C41 C42 118(2)
C40 C41 C42 118(2)
C43 C42 C41 122(3)
C43 C42 H42 118.8
C41 C42 H42 118.8
C42 C43 C38 122(3)
C42 C43 O5 125(3)
C38 C43 O5 113(3)
C45 C44 C40 126(3)
C45 C44 H44 117.0
C40 C44 H44 117.0
C44 C45 C46 115(3)
C44 C45 C48 120(2)
C46 C45 C48 125(3)
C45 C46 C47 127(3)
C45 C46 O6 116(3)
C47 C46 O6 117(2)
C41 C47 C46 113(2)
C41 C47 H47 123.5
C46 C47 H47 123.5
O4 C48 O3 138(3)
O4 C48 C45 115(3)
O3 C48 C45 107(2)
O5 C49 H49A 109.5
O5 C49 H49B 109.4
H49A C49 H49B 109.5
O5 C49 H49C 109.5
H49A C49 H49C 109.5
H49B C49 H49C 109.5
O6 C50 H50A 109.4
O6 C50 H50B 109.5
H50A C50 H50B 109.5
O6 C50 H50C 109.4
H50A C50 H50C 109.5
H50B C50 H50C 109.5
O8 C51 O7 130(3)
O8 C51 C52 124(3)
O7 C51 C52 106(3)
C53 C52 C57 128(3)
C53 C52 C51 116(2)
C57 C52 C51 116(2)
C52 C53 C54 113(2)
C52 C53 H53 123.7
C54 C53 H53 123.7
C55 C54 C53 128(3)
C55 C54 C58 115(3)
C53 C54 C58 117(2)
C54 C55 C61 125(3)
C54 C55 C56 116(3)
C61 C55 C56 119(3)
C55 C56 C57 122(2)
C55 C56 H56 118.9
C57 C56 H56 118.9
O11 C57 C56 126(2)
O11 C57 C52 121(2)
C56 C57 C52 113(2)
C59 C58 C54 118(2)
C59 C58 H58 120.8
C54 C58 H58 120.8
C60 C59 C62 122(3)
C60 C59 C58 121(3)
C62 C59 C58 117(3)
O12 C60 C59 111(3)
O12 C60 C61 129(3)
C59 C60 C61 120(3)
C55 C61 C60 120(3)
C55 C61 H61 120.0
C60 C61 H61 120.0
O9 C62 O10 122(3)
O9 C62 C59 118(3)
O10 C62 C59 120(3)
O11 C63 H63A 109.5
O11 C63 H63B 109.4
H63A C63 H63B 109.5
O11 C63 H63C 109.5
H63A C63 H63C 109.5
H63B C63 H63C 109.5
O12 C64 H64A 109.5
O12 C64 H64B 109.4
H64A C64 H64B 109.5
O12 C64 H64C 109.5
H64A C64 H64C 109.5
H64B C64 H64C 109.5
O13 C65 O14 125(3)
O13 C65 C66 117(3)
O14 C65 C66 116(3)
C67 C66 C71 119(3)
C67 C66 C65 118(2)
C71 C66 C65 122(2)
C66 C67 C68 124(2)
C66 C67 H67 117.9
C68 C67 H67 118.0
C67 C68 C72 125(2)
C67 C68 C69 121(3)
C72 C68 C69 115(2)
C75 C69 C70 127(2)
C75 C69 C68 117(3)
C70 C69 C68 115(2)
C71 C70 C69 123(2)
C71 C70 H70 118.3
C69 C70 H70 118.3
O17 C71 C70 124(2)
O17 C71 C66 119(2)
C70 C71 C66 117(2)
C73 C72 C68 123(2)
C73 C72 H72 118.4
C68 C72 H72 118.4
C72 C73 C76 116(2)
C72 C73 C74 117(3)
C76 C73 C74 126(3)
C75 C74 C73 121(3)
C75 C74 O18 123(2)
C73 C74 O18 115(3)
C74 C75 C69 126(3)
C74 C75 H75 116.8
C69 C75 H75 116.8
O16 C76 O15 116(2)
O16 C76 C73 125(3)
O15 C76 C73 119(2)
O17 C77 H77A 109.5
O17 C77 H77B 109.4
H77A C77 H77B 109.5
O17 C77 H77C 109.5
H77A C77 H77C 109.5
H77B C77 H77C 109.5
O18 C78 H78A 109.5
O18 C78 H78B 109.4
H78A C78 H78B 109.5
O18 C78 H78C 109.5
H78A C78 H78C 109.5
H78B C78 H78C 109.5
O20 C79 O19 120(3)
O20 C79 C80 121(3)
O19 C79 C80 118(3)
C79 C80 C81 118(3)
C79 C80 C85 124(3)
C81 C80 C85 118(3)
C82 C81 C80 117(3)
C82 C81 H81 121.3
C80 C81 H81 121.3
C81 C82 C83 125(3)
C81 C82 C86 118(3)
C83 C82 C86 117(3)
C89 C83 C84 125(3)
C89 C83 C82 118(3)
C84 C83 C82 116(3)
C85 C84 C83 122(3)
C85 C84 H84 119.2
C83 C84 H84 119.3
C84 C85 O23 124(3)
C84 C85 C80 122(3)
O23 C85 C80 114(2)
C87 C86 C82 120(3)
C87 C86 H86 120.1
C82 C86 H86 120.1
C86 C87 C88 121(3)
C86 C87 C90 115(3)
C88 C87 C90 124(3)
O24 C88 C89 125(3)
O24 C88 C87 116(3)
C89 C88 C87 119(3)
C88 C89 C83 125(3)
C88 C89 H89 117.5
C83 C89 H89 117.5
O21 C90 O22 124(3)
O21 C90 C87 118(3)
O22 C90 C87 118(3)
O23 C91 H91A 109.5
O23 C91 H91B 109.5
H91A C91 H91B 109.5
O23 C91 H91C 109.5
H91A C91 H91C 109.5
H91B C91 H91C 109.5
O24 C92 H92A 109.5
O24 C92 H92B 109.4
H92A C92 H92B 109.5
O24 C92 H92C 109.5
H92A C92 H92C 109.5
H92B C92 H92C 109.5
O26 C93 O25 125(2)
O26 C93 C94 125(2)
O25 C93 C94 109(2)
C95 C94 C99 117(2)
C95 C94 C93 122(2)
C99 C94 C93 120(2)
C94 C95 C96 123(2)
C94 C95 H95 118.7
C96 C95 H95 118.7
C97 C96 C95 122(2)
C97 C96 C100 113(2)
C95 C96 C100 125(2)
C103 C97 C96 126(3)
C103 C97 C98 118(2)
C96 C97 C98 116(2)
C99 C98 C97 121(2)
C99 C98 H98 119.4
C97 C98 H98 119.4
O29 C99 C98 123(2)
O29 C99 C94 116(2)
C98 C99 C94 121(2)
C101 C100 C96 124(2)
C101 C100 H100 118.2
C96 C100 H100 118.2
C100 C101 C102 119(2)
C100 C101 C104 117(2)
C102 C101 C104 123(2)
O30 C102 C103 125(2)
O30 C102 C101 116(2)
C103 C102 C101 119(2)
C97 C103 C102 118(3)
C97 C103 H103 120.9
C102 C103 H103 120.9
O28 C104 O27 120(3)
O28 C104 C101 120(2)
O27 C104 C101 118(2)
O29 C105 H10A 109.4
O29 C105 H10B 109.5
H10A C105 H10B 109.5
O29 C105 H10C 109.5
H10A C105 H10C 109.5
H10B C105 H10C 109.5
O30 C106 H10D 109.6
O30 C106 H10E 109.4
H10D C106 H10E 109.5
O30 C106 H10F 109.4
H10D C106 H10F 109.5
H10E C106 H10F 109.5
O32 C107 O31 121(2)
O32 C107 C108 121(2)
O31 C107 C108 116(2)
C109 C108 C113 122(3)
C109 C108 C107 119(2)
C113 C108 C107 119(2)
C108 C109 C110 123(3)
C108 C109 H109 118.5
C110 C109 H109 118.5
C109 C110 C111 119(3)
C109 C110 C114 125(2)
C111 C110 C114 115(2)
C117 C111 C110 119(2)
C117 C111 C112 128(2)
C110 C111 C112 112(2)
C113 C112 C111 127(2)
C113 C112 H112 116.3
C111 C112 H112 116.3
C112 C113 O35 125(2)
C112 C113 C108 116(3)
O35 C113 C108 118(2)
C115 C114 C110 124(2)
C115 C114 H114 117.8
C110 C114 H114 117.8
C114 C115 C118 123(2)
C114 C115 C116 113(2)
C118 C115 C116 124(3)
C117 C116 O36 125(3)
C117 C116 C115 122(3)
O36 C116 C115 112(2)
C116 C117 C111 124(3)
C116 C117 H117 117.8
C111 C117 H117 117.8
O34 C118 O33 126(3)
O34 C118 C115 123(3)
O33 C118 C115 111(2)
O35 C119 H11A 109.4
O35 C119 H11B 109.5
H11A C119 H11B 109.5
O35 C119 H11C 109.5
H11A C119 H11C 109.5
H11B C119 H11C 109.5
O36 C120 H12D 109.4
O36 C120 H12E 109.5
H12D C120 H12E 109.5
O36 C120 H12F 109.5
H12D C120 H12F 109.5
H12E C120 H12F 109.5
C126 C121 C127 128(3)
C126 C121 C122 118(3)
C127 C121 C122 114(3)
C126 C121 Ru1 68.6(19)
C127 C121 Ru1 125(2)
C122 C121 Ru1 70.1(16)
C123 C122 C121 116(3)
C123 C122 Ru1 66.5(15)
C121 C122 Ru1 70.7(16)
C123 C122 H122 121.9
C121 C122 H122 121.9
Ru1 C122 H122 133.7
C124 C123 C122 131(4)
C124 C123 Ru1 78.5(19)
C122 C123 Ru1 75.0(15)
C124 C123 H123 114.3
C122 C123 H123 114.3
Ru1 C123 H123 123.7
C123 C124 C125 112(3)
C123 C124 C128 135(4)
C125 C124 C128 113(3)
C123 C124 Ru1 68.0(17)
C125 C124 Ru1 66.5(15)
C128 C124 Ru1 131(2)
C124 C125 C126 125(3)
C124 C125 Ru1 74.7(18)
C126 C125 Ru1 70.9(16)
C124 C125 H125 117.7
C126 C125 H125 117.6
Ru1 C125 H125 129.5
C121 C126 C125 118(3)
C121 C126 Ru1 74.5(18)
C125 C126 Ru1 68.5(17)
C121 C126 H126 121.2
C125 C126 H126 121.2
Ru1 C126 H126 127.7
C121 C127 H12G 109.5
C121 C127 H12H 109.5
H12G C127 H12H 109.5
C121 C127 H12I 109.4
H12G C127 H12I 109.5
H12H C127 H12I 109.5
C130 C128 C129 107.6(18)
C130 C128 C124 115(3)
C129 C128 C124 109(3)
C130 C128 H12J 108.3
C129 C128 H12J 108.5
C124 C128 H12J 108.4
C128 C129 H12A 109.4
C128 C129 H12B 109.6
H12A C129 H12B 109.5
C128 C129 H12C 109.4
H12A C129 H12C 109.5
H12B C129 H12C 109.5
C128 C130 H13A 109.4
C128 C130 H13B 109.6
H13A C130 H13B 109.5
C128 C130 H13C 109.4
H13A C130 H13C 109.5
H13B C130 H13C 109.5
C136 C131 C132 119(4)
C136 C131 C137 129(4)
C132 C131 C137 112(3)
C136 C131 Ru2 71(2)
C132 C131 Ru2 72.3(17)
C137 C131 Ru2 123(2)
C133 C132 C131 119(4)
C133 C132 Ru2 71.2(18)
C131 C132 Ru2 68.3(17)
C133 C132 H132 120.5
C131 C132 H132 120.5
Ru2 C132 H132 133.1
C132 C133 C134 116(4)
C132 C133 Ru2 71.5(19)
C134 C133 Ru2 67.2(17)
C132 C133 H133 122.1
C134 C133 H133 121.9
Ru2 C133 H133 131.7
C133 C134 C138 131(3)
C133 C134 C135 126(3)
C138 C134 C135 103(3)
C133 C134 Ru2 75.1(18)
C138 C134 Ru2 129(2)
C135 C134 Ru2 75.7(18)
C136 C135 C134 111(4)
C136 C135 Ru2 67(2)
C134 C135 Ru2 65.0(17)
C136 C135 H135 124.6
C134 C135 H135 124.9
Ru2 C135 H135 136.1
C131 C136 C135 129(4)
C131 C136 Ru2 74(2)
C135 C136 Ru2 77(2)
C131 C136 H136 115.2
C135 C136 H136 115.4
Ru2 C136 H136 125.8
C131 C137 H13D 109.5
C131 C137 H13E 109.5
H13D C137 H13E 109.5
C131 C137 H13F 109.5
H13D C137 H13F 109.5
H13E C137 H13F 109.5
C140 C138 C139 106.4(17)
C140 C138 C134 109.5(18)
C139 C138 C134 105.7(16)
C140 C138 H13G 111.4
C139 C138 H13G 112.0
C134 C138 H13G 111.7
C138 C139 H13H 109.4
C138 C139 H13I 109.3
H13H C139 H13I 109.5
C138 C139 H13J 109.8
H13H C139 H13J 109.5
H13I C139 H13J 109.5
C138 C140 H14H 109.6
C138 C140 H14I 109.1
H14H C140 H14I 109.5
C138 C140 H14J 109.7
H14H C140 H14J 109.5
H14I C140 H14J 109.5
C146 C141 C147 127(3)
C146 C141 C142 115(3)
C147 C141 C142 117(3)
C146 C141 Ru3 68.9(17)
C147 C141 Ru3 129(2)
C142 C141 Ru3 67.5(16)
C141 C142 C143 119(3)
C141 C142 Ru3 75.1(16)
C143 C142 Ru3 64.8(15)
C141 C142 H142 120.4
C143 C142 H142 120.4
Ru3 C142 H142 132.3
C144 C143 C142 125(3)
C144 C143 Ru3 78.3(19)
C142 C143 Ru3 74.7(16)
C144 C143 H143 117.6
C142 C143 H143 117.5
Ru3 C143 H143 120.2
C143 C144 C148 136(4)
C143 C144 C145 114(3)
C148 C144 C145 109(3)
C143 C144 Ru3 65.8(18)
C148 C144 Ru3 126(2)
C145 C144 Ru3 67.5(18)
C146 C145 C144 122(3)
C146 C145 Ru3 74.2(17)
C144 C145 Ru3 73.3(17)
C146 C145 H145 119.1
C144 C145 H145 119.1
Ru3 C145 H145 125.3
C141 C146 C145 124(3)
C141 C146 Ru3 75.6(16)
C145 C146 Ru3 68.1(17)
C141 C146 H146 118.1
C145 C146 H146 118.1
Ru3 C146 H146 131.4
C141 C147 H14D 109.5
C141 C147 H14E 109.4
H14D C147 H14E 109.5
C141 C147 H14F 109.5
H14D C147 H14F 109.5
H14E C147 H14F 109.5
C149 C148 C144 109(4)
C149 C148 C150 94(4)
C144 C148 C150 102(3)
C149 C148 H14G 116.1
C144 C148 H14G 116.1
C150 C148 H14G 116.1
C148 C149 H14A 109.4
C148 C149 H14B 109.5
H14A C149 H14B 109.5
C148 C149 H14C 109.5
H14A C149 H14C 109.5
H14B C149 H14C 109.5
C148 C150 H15A 109.4
C148 C150 H15B 109.5
H15A C150 H15B 109.5
C148 C150 H15C 109.5
H15A C150 H15C 109.5
H15B C150 H15C 109.5
C152 C151 C156 110(4)
C152 C151 C157 122(6)
C156 C151 C157 128(5)
C152 C151 Ru4 72(2)
C156 C151 Ru4 67(2)
C157 C151 Ru4 130(3)
C151 C152 C153 125(4)
C151 C152 Ru4 72(2)
C153 C152 Ru4 70.9(18)
C151 C152 H152 117.7
C153 C152 H152 117.8
Ru4 C152 H152 133.2
C154 C153 C152 120(3)
C154 C153 Ru4 71.4(18)
C152 C153 Ru4 70.6(17)
C154 C153 H153 120.0
C152 C153 H153 120.0
Ru4 C153 H153 130.6
C153 C154 C155 121(4)
C153 C154 C158 124(4)
C155 C154 C158 115(4)
C153 C154 Ru4 72.1(18)
C155 C154 Ru4 72.8(17)
C158 C154 Ru4 127(2)
C156 C155 C154 113(4)
C156 C155 Ru4 67(2)
C154 C155 Ru4 69.6(18)
C156 C155 H155 123.5
C154 C155 H155 123.5
Ru4 C155 H155 132.2
C155 C156 C151 131(4)
C155 C156 Ru4 76(2)
C151 C156 Ru4 73(2)
C155 C156 H156 114.7
C151 C156 H156 114.7
Ru4 C156 H156 129.4
C151 C157 H15G 109.4
C151 C157 H15H 109.6
H15G C157 H15H 109.5
C151 C157 H15I 109.4
H15G C157 H15I 109.5
H15H C157 H15I 109.5
C160 C158 C159 114(3)
C160 C158 C154 118(3)
C159 C158 C154 108(3)
C160 C158 H15J 105.3
C159 C158 H15J 105.3
C154 C158 H15J 105.4
C158 C159 H15D 109.5
C158 C159 H15E 109.5
H15D C159 H15E 109.5
C158 C159 H15F 109.4
H15D C159 H15F 109.5
H15E C159 H15F 109.5
C158 C160 H16A 109.5
C158 C160 H16B 109.4
H16A C160 H16B 109.5
C158 C160 H16C 109.5
H16A C160 H16C 109.5
H16B C160 H16C 109.5
C166 C161 C162 122(3)
C166 C161 C167 126(3)
C162 C161 C167 112(3)
C166 C161 Ru5 71.2(19)
C162 C161 Ru5 73.6(18)
C167 C161 Ru5 126(2)
C163 C162 C161 115(3)
C163 C162 Ru5 71(2)
C161 C162 Ru5 67.8(17)
C163 C162 H162 122.6
C161 C162 H162 122.6
Ru5 C162 H162 130.8
C162 C163 C164 122(3)
C162 C163 Ru5 74(2)
C164 C163 Ru5 66.2(17)
C162 C163 H163 118.8
C164 C163 H163 119.0
Ru5 C163 H163 135.1
C165 C164 C168 123(5)
C165 C164 C163 117(3)
C168 C164 C163 119(5)
C165 C164 Ru5 72(2)
C168 C164 Ru5 129(2)
C163 C164 Ru5 72.9(17)
C164 C165 C166 124(4)
C164 C165 Ru5 73.0(19)
C166 C165 Ru5 73.6(18)
C164 C165 H165 118.0
C166 C165 H165 118.1
Ru5 C165 H165 127.6
C161 C166 C165 119(3)
C161 C166 Ru5 71.5(16)
C165 C166 Ru5 68.7(19)
C161 C166 H166 120.3
C165 C166 H166 120.4
Ru5 C166 H166 132.3
C161 C167 H16G 109.5
C161 C167 H16H 109.4
H16G C167 H16H 109.5
C161 C167 H16I 109.5
H16G C167 H16I 109.5
H16H C167 H16I 109.5
C169 C168 C170 111.9(19)
C169 C168 C164 128(3)
C170 C168 C164 119(3)
C169 C168 H16J 93.7
C170 C168 H16J 93.4
C164 C168 H16J 93.5
C168 C169 H16D 109.5
C168 C169 H16E 109.3
H16D C169 H16E 109.5
C168 C169 H16F 109.7
H16D C169 H16F 109.5
H16E C169 H16F 109.5
C168 C170 H17A 109.6
C168 C170 H17B 109.5
H17A C170 H17B 109.5
C168 C170 H17C 109.4
H17A C170 H17C 109.5
H17B C170 H17C 109.5
C177 C171 C172 118(4)
C177 C171 C176 124(3)
C172 C171 C176 117(4)
C177 C171 Ru6 127(3)
C172 C171 Ru6 70.0(19)
C176 C171 Ru6 72(2)
C173 C172 C171 116(3)
C173 C172 Ru6 64.8(16)
C171 C172 Ru6 70.8(17)
C173 C172 H172 122.2
C171 C172 H172 122.2
Ru6 C172 H172 135.0
C174 C173 C172 125(3)
C174 C173 Ru6 75.5(18)
C172 C173 Ru6 76.0(19)
C174 C173 H173 117.4
C172 C173 H173 117.4
Ru6 C173 H173 122.4
C175 C174 C173 110(4)
C175 C174 C178 126(4)
C173 C174 C178 123(4)
C175 C174 Ru6 65(2)
C173 C174 Ru6 66(2)
C178 C174 Ru6 126(3)
C176 C175 C174 137(4)
C176 C175 Ru6 84(3)
C174 C175 Ru6 77(2)
C176 C175 H175 111.7
C174 C175 H175 111.7
Ru6 C175 H175 116.4
C175 C176 C171 113(3)
C175 C176 Ru6 63(2)
C171 C176 Ru6 68.4(19)
C175 C176 H176 123.3
C171 C176 H176 123.3
Ru6 C176 H176 138.8
C171 C177 H17H 109.6
C171 C177 H17I 109.5
H17H C177 H17I 109.5
C171 C177 H17J 109.3
H17H C177 H17J 109.5
H17I C177 H17J 109.5
C180 C178 C174 124(4)
C180 C178 C179 110(4)
C174 C178 C179 108(4)
C180 C178 H17K 104.1
C174 C178 H17K 104.2
C179 C178 H17K 104.2
C178 C179 H17D 109.5
C178 C179 H17E 109.6
H17D C179 H17E 109.5
C178 C179 H17F 109.4
H17D C179 H17F 109.5
H17E C179 H17F 109.5
C178 C180 H18A 109.5
C178 C180 H18B 109.4
H18A C180 H18B 109.5
C178 C180 H18C 109.4
H18A C180 H18C 109.5
H18B C180 H18C 109.5
Cl1 C181 Cl3 111.2(9)
Cl1 C181 Cl2 111.5(11)
Cl3 C181 Cl2 110.6(10)
Cl1 C181 H181 107.8
Cl3 C181 H181 107.8
Cl2 C181 H181 107.8
Cl5 C182 Cl4 110.8(11)
Cl5 C182 Cl6 110.2(11)
Cl4 C182 Cl6 111.2(11)
Cl5 C182 H182 108.2
Cl4 C182 H182 108.2
Cl6 C182 H182 108.2
Cl9 C183 Cl7 108.7(11)
Cl9 C183 Cl8 110.8(13)
Cl7 C183 Cl8 109.8(12)
Cl9 C183 H183 109.2
Cl7 C183 H183 109.2
Cl8 C183 H183 109.2
Cl12 C184 Cl11 110.5(11)
Cl12 C184 Cl10 111.0(12)
Cl11 C184 Cl10 108.9(11)
Cl12 C184 H184 108.8
Cl11 C184 H184 108.8
Cl10 C184 H184 108.8
Cl13 C185 Cl15 107.1(12)
Cl13 C185 Cl14 109.3(12)
Cl15 C185 Cl14 111.3(13)
Cl13 C185 H185 109.7
Cl15 C185 H185 109.7
Cl14 C185 H185 109.7
Cl17 C186 Cl16 108.2(15)
Cl17 C186 Cl18 111.0(16)
Cl16 C186 Cl18 114.2(17)
Cl17 C186 H186 107.8
Cl16 C186 H186 107.7
Cl18 C186 H186 107.7
Cl19 C187 Cl20 111.1(14)
Cl19 C187 Cl21 115.9(16)
Cl20 C187 Cl21 107.5(15)
Cl19 C187 H187 107.3
Cl20 C187 H187 107.3
Cl21 C187 H187 107.3
Cl22 C188 Cl23 110.8(15)
Cl22 C188 Cl24 105.5(15)
Cl23 C188 Cl24 110.5(15)
Cl22 C188 H188 110.0
Cl23 C188 H188 110.0
Cl24 C188 H188 110.0
Cl26 C189 Cl25 109.1(13)
Cl26 C189 Cl27 109.9(14)
Cl25 C189 Cl27 105.4(13)
Cl26 C189 H189 110.7
Cl25 C189 H189 110.7
Cl27 C189 H189 110.8
Cl30 C190 Cl28 112.6(13)
Cl30 C190 Cl29 107.9(13)
Cl28 C190 Cl29 111.0(14)
Cl30 C190 H190 108.4
Cl28 C190 H190 108.4
Cl29 C190 H190 108.4
Cl32 C191 Cl33 109.0(17)
Cl32 C191 Cl31 113.1(16)
Cl33 C191 Cl31 110.6(16)
Cl32 C191 H19A 108.0
Cl33 C191 H19A 108.0
Cl31 C191 H19A 108.0
Cl36 C192 Cl34 108.0(12)
Cl36 C192 Cl35 105.0(13)
Cl34 C192 Cl35 109.2(13)
Cl36 C192 H19B 111.4
Cl34 C192 H19B 111.4
Cl35 C192 H19B 111.5
C201 C200 C217 130(3)
C201 C200 C218 118(3)
C217 C200 C218 113(3)
C202 C201 C200 128(4)
C202 C201 H20A 116.1
C200 C201 H20A 116.0
C201 C202 C203 117(3)
C201 C202 H20B 121.3
C203 C202 H20B 121.3
C204 C203 C219 135(4)
C204 C203 C202 115(3)
C219 C203 C202 110(3)
C203 C204 C205 119(4)
C203 C204 H20C 120.7
C205 C204 H20C 120.7
C206 C205 C204 115(3)
C206 C205 H20D 122.4
C204 C205 H20D 122.5
C205 C206 C220 122(4)
C205 C206 C207 116(3)
C220 C206 C207 122(3)
C208 C207 C206 115(3)
C208 C207 H20E 122.4
C206 C207 H20E 122.4
C209 C208 C207 124(4)
C209 C208 H20F 118.0
C207 C208 H20F 118.0
C208 C209 C210 125(3)
C208 C209 C221 122(3)
C210 C209 C221 113(3)
C209 C210 C211 122(3)
C209 C210 H21A 119.0
C211 C210 H21A 119.0
C212 C211 C210 124(3)
C212 C211 H21B 117.9
C210 C211 H21B 117.8
C213 C212 C222 123(3)
C213 C212 C211 120(3)
C222 C212 C211 116(3)
C212 C213 C214 122(3)
C212 C213 H21C 119.0
C214 C213 H21C 119.0
C213 C214 C215 119(3)
C213 C214 H21D 120.3
C215 C214 H21D 120.3
C216 C215 C214 130(3)
C216 C215 C223 114(3)
C214 C215 C223 116(3)
C215 C216 C217 127(3)
C215 C216 H21E 116.6
C217 C216 H21E 116.6
C216 C217 C200 122(3)
C216 C217 H21F 118.9
C200 C217 H21F 118.9
C219 C218 C223 121(3)
C219 C218 C200 114(3)
C223 C218 C200 124(3)
C218 C219 C220 121(2)
C218 C219 C203 132(3)
C220 C219 C203 106(3)
C219 C220 C206 122(3)
C219 C220 C221 119(2)
C206 C220 C221 119(3)
C222 C221 C220 119(2)
C222 C221 C209 124(2)
C220 C221 C209 117(3)
C212 C222 C223 120(3)
C212 C222 C221 120(3)
C223 C222 C221 119(2)
C218 C223 C222 121(2)
C218 C223 C215 120(3)
C222 C223 C215 119(2)
C225 C224 C241 127(3)
C225 C224 C242 116(2)
C241 C224 C242 117(2)
C224 C225 C226 134(3)
C224 C225 H225 113.0
C226 C225 H225 113.2
C227 C226 C225 107(3)
C227 C226 H226 126.8
C225 C226 H226 126.6
C226 C227 C228 126(3)
C226 C227 C243 117(2)
C228 C227 C243 116(2)
C227 C228 C229 135(3)
C227 C228 H228 112.4
C229 C228 H228 112.3
C230 C229 C228 113(3)
C230 C229 H229 123.5
C228 C229 H229 123.5
C231 C230 C229 113(3)
C231 C230 C244 124(2)
C229 C230 C244 123(2)
C230 C231 C232 114(3)
C230 C231 H231 123.0
C232 C231 H231 123.1
C233 C232 C231 127(3)
C233 C232 H232 116.5
C231 C232 H232 116.4
C234 C233 C232 125(3)
C234 C233 C245 117(2)
C232 C233 C245 118(2)
C233 C234 C235 117(3)
C233 C234 H234 121.4
C235 C234 H234 121.4
C234 C235 C236 128(3)
C234 C235 H235 116.1
C236 C235 H235 116.1
C237 C236 C235 129(3)
C237 C236 C246 116(2)
C235 C236 C246 114.3(19)
C236 C237 C238 125(3)
C236 C237 H237 117.6
C238 C237 H237 117.6
C239 C238 C237 116(3)
C239 C238 H238 121.9
C237 C238 H238 121.9
C238 C239 C240 118(3)
C238 C239 C247 121(2)
C240 C239 C247 118(2)
C239 C240 C241 123(3)
C239 C240 H240 118.2
C241 C240 H240 118.3
C224 C241 C240 120(3)
C224 C241 H241 120.1
C240 C241 H241 120.1
C243 C242 C247 129(4)
C243 C242 C224 109(3)
C247 C242 C224 122(3)
C242 C243 C227 137(3)
C242 C243 C244 112(3)
C227 C243 C244 111(2)
C230 C244 C245 122(3)
C230 C244 C243 121(3)
C245 C244 C243 117(3)
C246 C245 C233 128(3)
C246 C245 C244 117(3)
C233 C245 C244 116(3)
C247 C246 C245 123(3)
C247 C246 C236 121(3)
C245 C246 C236 116(3)
C246 C247 C239 120(3)
C246 C247 C242 122(3)
C239 C247 C242 117(3)

loop_
_geom_bond_atom_site_label_1
_geom_bond_atom_site_label_2
_geom_bond_distance
Ru1 O7 2.077(17)
Ru1 O1 2.079(17)
Ru1 N1 2.088(19)
Ru1 C123 2.11(3)
Ru1 C125 2.12(3)
Ru1 C126 2.15(3)
Ru1 C122 2.22(3)
Ru1 C124 2.23(3)
Ru1 C121 2.23(3)
Ru2 O19 2.000(17)
Ru2 O13 2.078(17)
Ru2 C136 2.11(3)
Ru2 C134 2.10(3)
Ru2 N2 2.16(2)
Ru2 C131 2.15(3)
Ru2 C133 2.20(3)
Ru2 C132 2.21(3)
Ru2 C135 2.25(3)
Ru3 N3 2.01(2)
Ru3 O31 2.057(15)
Ru3 C143 2.06(3)
Ru3 C145 2.14(3)
Ru3 O25 2.168(15)
Ru3 C142 2.20(3)
Ru3 C144 2.22(3)
Ru3 C146 2.22(3)
Ru3 C141 2.30(3)
Ru4 O9 2.077(18)
Ru4 C156 2.13(3)
Ru4 N4 2.13(2)
Ru4 O3 2.136(17)
Ru4 C152 2.21(3)
Ru4 C154 2.20(3)
Ru4 C151 2.20(4)
Ru4 C153 2.21(3)
Ru4 C155 2.24(3)
Ru5 O15 2.086(16)
Ru5 O21 2.090(18)
Ru5 N5 2.10(2)
Ru5 C165 2.13(3)
Ru5 C164 2.15(3)
Ru5 C166 2.19(3)
Ru5 C161 2.20(3)
Ru5 C163 2.24(3)
Ru5 C162 2.28(3)
Ru6 C175 2.04(3)
Ru6 N6 2.06(3)
Ru6 C173 2.07(3)
Ru6 O33 2.082(15)
Ru6 O27 2.117(17)
Ru6 C174 2.19(4)
Ru6 C172 2.22(3)
Ru6 C171 2.23(4)
Ru6 C176 2.29(3)
O1 C37 1.30(3)
O2 C37 1.29(3)
O3 C48 1.27(3)
O4 C48 1.17(3)
O5 C43 1.42(3)
O5 C49 1.55(4)
O6 C50 1.38(3)
O6 C46 1.42(3)
O7 C51 1.30(3)
O8 C51 1.25(3)
O9 C62 1.18(3)
O10 C62 1.24(3)
O11 C57 1.35(3)
O11 C63 1.48(3)
O12 C60 1.31(3)
O12 C64 1.48(3)
O13 C65 1.22(3)
O14 C65 1.23(3)
O15 C76 1.33(3)
O16 C76 1.26(3)
O17 C71 1.29(3)
O17 C77 1.47(3)
O18 C78 1.39(3)
O18 C74 1.42(3)
O19 C79 1.35(3)
O20 C79 1.34(3)
O21 C90 1.20(3)
O22 C90 1.27(3)
O23 C91 1.34(3)
O23 C85 1.43(3)
O24 C88 1.35(3)
O24 C92 1.42(3)
O25 C93 1.29(2)
O26 C93 1.25(3)
O27 C104 1.26(2)
O28 C104 1.21(3)
O29 C99 1.40(3)
O29 C105 1.44(2)
O30 C102 1.34(3)
O30 C106 1.42(3)
O31 C107 1.32(2)
O32 C107 1.23(3)
O33 C118 1.29(3)
O34 C118 1.16(3)
O35 C113 1.37(3)
O35 C119 1.51(3)
O36 C120 1.40(3)
O36 C116 1.41(3)
N1 C5 1.34(3)
N1 C1 1.41(3)
N2 C13 1.32(3)
N2 C9 1.30(3)
N3 C14 1.34(3)
N3 C18 1.45(3)
N4 C19 1.29(3)
N4 C23 1.41(3)
N5 C27 1.33(3)
N5 C31 1.42(3)
N6 C32 1.34(3)
N6 C36 1.44(3)
N7 C7 1.39(3)
N7 C6 1.37(3)
N8 C7 1.30(3)
N8 C8 1.35(3)
N9 C6 1.28(3)
N9 C8 1.29(3)
N10 C24 1.35(3)
N10 C25 1.36(3)
N11 C25 1.29(3)
N11 C26 1.36(3)
N12 C24 1.33(4)
N12 C26 1.38(4)
C1 C2 1.43(3)
C1 H1 0.9500
C2 C3 1.32(3)
C2 H2 0.9500
C3 C4 1.42(3)
C3 C6 1.54(3)
C4 C5 1.34(3)
C4 H4 0.9500
C5 H5 0.9500
C7 C11 1.50(3)
C8 C16 1.51(3)
C9 C10 1.40(3)
C9 H9 0.9500
C10 C11 1.30(3)
C10 H10 0.9500
C11 C12 1.44(3)
C12 C13 1.43(3)
C12 H12 0.9500
C13 H13 0.9500
C14 C15 1.37(3)
C14 H14 0.9500
C15 C16 1.36(3)
C15 H15 0.9500
C16 C17 1.35(3)
C17 C18 1.41(3)
C17 H17 0.9500
C18 H18 0.9500
C19 C20 1.50(4)
C19 H19 0.9500
C20 C21 1.26(4)
C20 H20 0.9500
C21 C24 1.49(4)
C21 C22 1.51(3)
C22 C23 1.38(3)
C22 H22 0.9500
C23 H23 0.9500
C25 C29 1.54(4)
C26 C34 1.35(4)
C27 C28 1.40(3)
C27 H27 0.9500
C28 C29 1.36(3)
C28 H28 0.9500
C29 C30 1.35(4)
C30 C31 1.39(3)
C30 H30 0.9500
C31 H31 0.9500
C32 C33 1.30(4)
C32 H32 0.9500
C33 C34 1.43(4)
C33 H33 0.9500
C34 C35 1.41(4)
C35 C36 1.32(4)
C35 H35 0.9500
C36 H36 0.9500
C37 C38 1.49(4)
C38 C43 1.36(4)
C38 C39 1.43(3)
C39 C40 1.49(3)
C39 H39 0.9500
C40 C41 1.39(3)
C40 C44 1.42(3)
C41 C47 1.39(3)
C41 C42 1.49(3)
C42 C43 1.27(4)
C42 H42 0.9500
C44 C45 1.33(3)
C44 H44 0.9500
C45 C46 1.35(3)
C45 C48 1.63(3)
C46 C47 1.42(3)
C47 H47 0.9500
C49 H49A 0.9800
C49 H49B 0.9800
C49 H49C 0.9800
C50 H50A 0.9800
C50 H50B 0.9800
C50 H50C 0.9800
C51 C52 1.60(4)
C52 C53 1.34(3)
C52 C57 1.47(3)
C53 C54 1.38(3)
C53 H53 0.9500
C54 C55 1.38(3)
C54 C58 1.49(3)
C55 C61 1.39(4)
C55 C56 1.43(3)
C56 C57 1.42(3)
C56 H56 0.9500
C58 C59 1.47(4)
C58 H58 0.9500
C59 C60 1.36(4)
C59 C62 1.46(4)
C60 C61 1.39(3)
C61 H61 0.9500
C63 H63A 0.9800
C63 H63B 0.9800
C63 H63C 0.9800
C64 H64A 0.9800
C64 H64B 0.9800
C64 H64C 0.9800
C65 C66 1.52(4)
C66 C67 1.35(3)
C66 C71 1.48(3)
C67 C68 1.38(3)
C67 H67 0.9500
C68 C72 1.47(3)
C68 C69 1.46(3)
C69 C75 1.40(3)
C69 C70 1.44(3)
C70 C71 1.42(3)
C70 H70 0.9500
C72 C73 1.41(3)
C72 H72 0.9500
C73 C76 1.40(3)
C73 C74 1.40(3)
C74 C75 1.28(3)
C75 H75 0.9500
C77 H77A 0.9800
C77 H77B 0.9800
C77 H77C 0.9800
C78 H78A 0.9800
C78 H78B 0.9800
C78 H78C 0.9800
C79 C80 1.39(4)
C80 C81 1.43(3)
C80 C85 1.51(4)
C81 C82 1.37(3)
C81 H81 0.9500
C82 C83 1.48(4)
C82 C86 1.49(4)
C83 C89 1.38(3)
C83 C84 1.39(3)
C84 C85 1.36(3)
C84 H84 0.9500
C86 C87 1.40(3)
C86 H86 0.9500
C87 C88 1.44(4)
C87 C90 1.49(4)
C88 C89 1.37(3)
C89 H89 0.9500
C91 H91A 0.9800
C91 H91B 0.9800
C91 H91C 0.9800
C92 H92A 0.9800
C92 H92B 0.9800
C92 H92C 0.9800
C93 C94 1.52(3)
C94 C95 1.34(3)
C94 C99 1.46(3)
C95 C96 1.41(3)
C95 H95 0.9500
C96 C97 1.42(3)
C96 C100 1.47(3)
C97 C103 1.36(3)
C97 C98 1.43(3)
C98 C99 1.39(3)
C98 H98 0.9500
C100 C101 1.35(3)
C100 H100 0.9500
C101 C102 1.45(3)
C101 C104 1.50(3)
C102 C103 1.42(3)
C103 H103 0.9500
C105 H10A 0.9800
C105 H10B 0.9800
C105 H10C 0.9800
C106 H10D 0.9800
C106 H10E 0.9800
C106 H10F 0.9800
C107 C108 1.52(3)
C108 C109 1.31(3)
C108 C113 1.38(3)
C109 C110 1.38(3)
C109 H109 0.9500
C110 C111 1.43(3)
C110 C114 1.46(3)
C111 C117 1.41(3)
C111 C112 1.45(3)
C112 C113 1.30(3)
C112 H112 0.9500
C114 C115 1.40(3)
C114 H114 0.9500
C115 C118 1.48(3)
C115 C116 1.51(3)
C116 C117 1.27(3)
C117 H117 0.9500
C119 H11A 0.9800
C119 H11B 0.9800
C119 H11C 0.9800
C120 H12D 0.9800
C120 H12E 0.9800
C120 H12F 0.9800
C121 C126 1.39(4)
C121 C127 1.44(4)
C121 C122 1.49(4)
C122 C123 1.43(3)
C122 H122 0.9500
C123 C124 1.26(4)
C123 H123 0.9500
C124 C125 1.45(4)
C124 C128 1.483(19)
C125 C126 1.48(4)
C125 H125 0.9500
C126 H126 0.9500
C127 H12G 0.9800
C127 H12H 0.9800
C127 H12I 0.9800
C128 C130 1.515(19)
C128 C129 1.554(19)
C128 H12J 1.0000
C129 H12A 0.9800
C129 H12B 0.9800
C129 H12C 0.9800
C130 H13A 0.9800
C130 H13B 0.9800
C130 H13C 0.9800
C131 C136 1.29(4)
C131 C132 1.47(4)
C131 C137 1.58(4)
C132 C133 1.41(4)
C132 H132 0.9500
C133 C134 1.39(4)
C133 H133 0.9500
C134 C138 1.532(19)
C134 C135 1.47(5)
C135 C136 1.37(4)
C135 H135 0.9500
C136 H136 0.9500
C137 H13D 0.9800
C137 H13E 0.9800
C137 H13F 0.9800
C138 C140 1.529(19)
C138 C139 1.550(18)
C138 H13G 1.0000
C139 H13H 0.9800
C139 H13I 0.9800
C139 H13J 0.9800
C140 H14H 0.9800
C140 H14I 0.9800
C140 H14J 0.9800
C141 C146 1.38(3)
C141 C147 1.40(3)
C141 C142 1.45(4)
C142 C143 1.48(4)
C142 H142 0.9500
C143 C144 1.33(3)
C143 H143 0.9500
C144 C148 1.43(4)
C144 C145 1.46(4)
C145 C146 1.41(4)
C145 H145 0.9500
C146 H146 0.9500
C147 H14D 0.9800
C147 H14E 0.9800
C147 H14F 0.9800
C148 C149 1.40(6)
C148 C150 1.77(5)
C148 H14G 1.0000
C149 H14A 0.9800
C149 H14B 0.9800
C149 H14C 0.9800
C150 H15A 0.9800
C150 H15B 0.9800
C150 H15C 0.9800
C151 C152 1.35(5)
C151 C156 1.48(6)
C151 C157 1.45(5)
C152 C153 1.46(4)
C152 H152 0.9500
C153 C154 1.38(4)
C153 H153 0.9500
C154 C155 1.43(4)
C154 C158 1.55(4)
C155 C156 1.39(5)
C155 H155 0.9500
C156 H156 0.9500
C157 H15G 0.9800
C157 H15H 0.9800
C157 H15I 0.9800
C158 C160 1.49(4)
C158 C159 1.54(3)
C158 H15J 1.0000
C159 H15D 0.9800
C159 H15E 0.9800
C159 H15F 0.9800
C160 H16A 0.9800
C160 H16B 0.9800
C160 H16C 0.9800
C161 C166 1.40(4)
C161 C162 1.48(4)
C161 C167 1.60(4)
C162 C163 1.37(4)
C162 H162 0.9500
C163 C164 1.53(5)
C163 H163 0.9500
C164 C165 1.30(5)
C164 C168 1.499(19)
C165 C166 1.40(5)
C165 H165 0.9500
C166 H166 0.9500
C167 H16G 0.9800
C167 H16H 0.9800
C167 H16I 0.9800
C168 C169 1.495(19)
C168 C170 1.531(19)
C168 H16J 1.0000
C169 H16D 0.9800
C169 H16E 0.9800
C169 H16F 0.9800
C170 H17A 0.9800
C170 H17B 0.9800
C170 H17C 0.9800
C171 C177 1.43(5)
C171 C172 1.49(4)
C171 C176 1.52(5)
C172 C173 1.45(4)
C172 H172 0.9500
C173 C174 1.39(4)
C173 H173 0.9500
C174 C175 1.38(4)
C174 C178 1.46(5)
C175 C176 1.25(5)
C175 H175 0.9500
C176 H176 0.9500
C177 H17H 0.9800
C177 H17I 0.9800
C177 H17J 0.9800
C178 C180 1.47(5)
C178 C179 1.80(5)
C178 H17K 1.0000
C179 H17D 0.9800
C179 H17E 0.9800
C179 H17F 0.9800
C180 H18A 0.9800
C180 H18B 0.9800
C180 H18C 0.9800
C181 Cl1 1.757(16)
C181 Cl3 1.759(14)
C181 Cl2 1.763(16)
C181 H181 1.0000
C182 Cl5 1.736(17)
C182 Cl4 1.757(16)
C182 Cl6 1.770(17)
C182 H182 1.0000
C183 Cl9 1.755(17)
C183 Cl7 1.764(17)
C183 Cl8 1.791(18)
C183 H183 1.0000
C184 Cl12 1.775(17)
C184 Cl11 1.793(17)
C184 Cl10 1.830(18)
C184 H184 1.0000
C185 Cl13 1.731(17)
C185 Cl15 1.737(17)
C185 Cl14 1.758(17)
C185 H185 1.0000
C186 Cl17 1.738(19)
C186 Cl16 1.76(2)
C186 Cl18 1.80(2)
C186 H186 1.0000
C187 Cl19 1.765(19)
C187 Cl20 1.768(19)
C187 Cl21 1.80(2)
C187 H187 1.0000
C188 Cl22 1.75(2)
C188 Cl23 1.783(19)
C188 Cl24 1.80(2)
C188 H188 1.0000
C189 Cl26 1.746(18)
C189 Cl25 1.747(18)
C189 Cl27 1.792(19)
C189 H189 1.0000
C190 Cl30 1.753(18)
C190 Cl28 1.752(18)
C190 Cl29 1.766(18)
C190 H190 1.0000
C191 Cl32 1.75(2)
C191 Cl33 1.76(2)
C191 Cl31 1.75(2)
C191 H19A 1.0000
C192 Cl36 1.748(18)
C192 Cl34 1.757(17)
C192 Cl35 1.804(19)
C192 H19B 1.0000
C200 C201 1.41(4)
C200 C217 1.40(4)
C200 C218 1.47(4)
C201 C202 1.33(4)
C201 H20A 0.9500
C202 C203 1.57(5)
C202 H20B 0.9500
C203 C204 1.25(5)
C203 C219 1.43(3)
C204 C205 1.42(5)
C204 H20C 0.9500
C205 C206 1.39(4)
C205 H20D 0.9500
C206 C220 1.44(4)
C206 C207 1.48(4)
C207 C208 1.48(4)
C207 H20E 0.9500
C208 C209 1.27(4)
C208 H20F 0.9500
C209 C210 1.40(4)
C209 C221 1.53(4)
C210 C211 1.48(4)
C210 H21A 0.9500
C211 C212 1.43(3)
C211 H21B 0.9500
C212 C213 1.28(3)
C212 C222 1.41(3)
C213 C214 1.43(4)
C213 H21C 0.9500
C214 C215 1.46(4)
C214 H21D 0.9500
C215 C216 1.38(4)
C215 C223 1.46(4)
C216 C217 1.39(4)
C216 H21E 0.9500
C217 H21F 0.9500
C218 C219 1.37(3)
C218 C223 1.40(3)
C219 C220 1.44(4)
C220 C221 1.44(3)
C221 C222 1.45(3)
C222 C223 1.42(3)
C224 C225 1.361(18)
C224 C241 1.378(18)
C224 C242 1.445(19)
C225 C226 1.389(19)
C225 H225 0.9500
C226 C227 1.370(19)
C226 H226 0.9500
C227 C228 1.385(19)
C227 C243 1.438(18)
C228 C229 1.400(19)
C228 H228 0.9500
C229 C230 1.361(18)
C229 H229 0.9500
C230 C231 1.364(18)
C230 C244 1.386(18)
C231 C232 1.421(19)
C231 H231 0.9500
C232 C233 1.404(18)
C232 H232 0.9500
C233 C234 1.372(18)
C233 C245 1.420(18)
C234 C235 1.402(19)
C234 H234 0.9500
C235 C236 1.413(19)
C235 H235 0.9500
C236 C237 1.347(18)
C236 C246 1.457(19)
C237 C238 1.389(19)
C237 H237 0.9500
C238 C239 1.359(18)
C238 H238 0.9500
C239 C240 1.386(19)
C239 C247 1.422(18)
C240 C241 1.403(19)
C240 H240 0.9500
C241 H241 0.9500
C242 C243 1.19(4)
C242 C247 1.45(5)
C243 C244 1.69(5)
C244 C245 1.49(4)
C245 C246 1.38(4)
C246 C247 1.30(5)

loop_
_geom_torsion_atom_site_label_1
_geom_torsion_atom_site_label_2
_geom_torsion_atom_site_label_3
_geom_torsion_atom_site_label_4
_geom_torsion
O7 Ru1 O1 C37 171(2)
N1 Ru1 O1 C37 86(2)
C123 Ru1 O1 C37 -46(2)
C125 Ru1 O1 C37 -106(3)
C126 Ru1 O1 C37 -111(6)
C122 Ru1 O1 C37 -11(2)
C124 Ru1 O1 C37 -79(2)
C121 Ru1 O1 C37 12(3)
O9 Ru4 O3 C48 -169.1(19)
C156 Ru4 O3 C48 111(3)
N4 Ru4 O3 C48 -88.0(19)
C152 Ru4 O3 C48 -1(2)
C154 Ru4 O3 C48 64(2)
C151 Ru4 O3 C48 -18(5)
C153 Ru4 O3 C48 28(2)
C155 Ru4 O3 C48 97(2)
O1 Ru1 O7 C51 167(2)
N1 Ru1 O7 C51 -110(2)
C123 Ru1 O7 C51 89(3)
C125 Ru1 O7 C51 37(2)
C126 Ru1 O7 C51 -3(2)
C122 Ru1 O7 C51 -5(6)
C124 Ru1 O7 C51 73(2)
C121 Ru1 O7 C51 -28(3)
C156 Ru4 O9 C62 -15(3)
N4 Ru4 O9 C62 108(3)
O3 Ru4 O9 C62 -167(3)
C152 Ru4 O9 C62 32(4)
C154 Ru4 O9 C62 -80(3)
C151 Ru4 O9 C62 21(4)
C153 Ru4 O9 C62 -81(5)
C155 Ru4 O9 C62 -53(3)
O19 Ru2 O13 C65 -175(2)
C136 Ru2 O13 C65 -41(3)
C134 Ru2 O13 C65 20(3)
N2 Ru2 O13 C65 104(2)
C131 Ru2 O13 C65 -74(3)
C133 Ru2 O13 C65 -7(9)
C132 Ru2 O13 C65 -97(3)
C135 Ru2 O13 C65 -5(3)
O21 Ru5 O15 C76 178.1(19)
N5 Ru5 O15 C76 -97.9(19)
C165 Ru5 O15 C76 96(2)
C164 Ru5 O15 C76 73(2)
C166 Ru5 O15 C76 79(6)
C161 Ru5 O15 C76 -20(3)
C163 Ru5 O15 C76 33(2)
C162 Ru5 O15 C76 0(2)
O13 Ru2 O19 C79 -174(2)
C136 Ru2 O19 C79 103(2)
C134 Ru2 O19 C79 -11(3)
N2 Ru2 O19 C79 -91(2)
C131 Ru2 O19 C79 81(2)
C133 Ru2 O19 C79 8(2)
C132 Ru2 O19 C79 42(2)
C135 Ru2 O19 C79 93(7)
O15 Ru5 O21 C90 -177(2)
N5 Ru5 O21 C90 96(2)
C165 Ru5 O21 C90 -44(3)
C164 Ru5 O21 C90 -77(3)
C166 Ru5 O21 C90 -8(3)
C161 Ru5 O21 C90 17(3)
C163 Ru5 O21 C90 -96(3)
C162 Ru5 O21 C90 -8(8)
N3 Ru3 O25 C93 -91.8(17)
O31 Ru3 O25 C93 -177.3(18)
C143 Ru3 O25 C93 103(2)
C145 Ru3 O25 C93 42.8(19)
C142 Ru3 O25 C93 55(6)
C144 Ru3 O25 C93 80.5(19)
C146 Ru3 O25 C93 8(2)
C141 Ru3 O25 C93 -12(2)
C175 Ru6 O27 C104 -95(3)
N6 Ru6 O27 C104 95(2)
C173 Ru6 O27 C104 -40(2)
O33 Ru6 O27 C104 179(2)
C174 Ru6 O27 C104 -76(2)
C172 Ru6 O27 C104 -3(2)
C171 Ru6 O27 C104 20(3)
C176 Ru6 O27 C104 -65(8)
N3 Ru3 O31 C107 88(2)
C143 Ru3 O31 C107 -53(2)
C145 Ru3 O31 C107 -109(2)
O25 Ru3 O31 C107 173(2)
C142 Ru3 O31 C107 -15(2)
C144 Ru3 O31 C107 -86(2)
C146 Ru3 O31 C107 -46(6)
C141 Ru3 O31 C107 8(3)
C175 Ru6 O33 C118 40(2)
N6 Ru6 O33 C118 -99(2)
C173 Ru6 O33 C118 99(2)
O27 Ru6 O33 C118 179(2)
C174 Ru6 O33 C118 76(2)
C172 Ru6 O33 C118 17(10)
C171 Ru6 O33 C118 -20(3)
C176 Ru6 O33 C118 7(2)
O7 Ru1 N1 C5 -121(2)
O1 Ru1 N1 C5 -45.3(19)
C123 Ru1 N1 C5 44(3)
C125 Ru1 N1 C5 152(2)
C126 Ru1 N1 C5 138(2)
C122 Ru1 N1 C5 67(2)
C124 Ru1 N1 C5 48(5)
C121 Ru1 N1 C5 105(2)
O7 Ru1 N1 C1 54.3(18)
O1 Ru1 N1 C1 130.0(19)
C123 Ru1 N1 C1 -141(2)
C125 Ru1 N1 C1 -32(3)
C126 Ru1 N1 C1 -47(2)
C122 Ru1 N1 C1 -117.3(19)
C124 Ru1 N1 C1 -136(5)
C121 Ru1 N1 C1 -79(2)
O19 Ru2 N2 C13 -124.2(19)
O13 Ru2 N2 C13 -45.7(18)
C136 Ru2 N2 C13 38(3)
C134 Ru2 N2 C13 91(2)
C131 Ru2 N2 C13 124(8)
C133 Ru2 N2 C13 128(2)
C132 Ru2 N2 C13 151.5(19)
C135 Ru2 N2 C13 55(2)
O19 Ru2 N2 C9 46(2)
O13 Ru2 N2 C9 124(2)
C136 Ru2 N2 C9 -152(2)
C134 Ru2 N2 C9 -99(2)
C131 Ru2 N2 C9 -66(9)
C133 Ru2 N2 C9 -62(2)
C132 Ru2 N2 C9 -38(3)
C135 Ru2 N2 C9 -135(2)
O31 Ru3 N3 C14 127(2)
C143 Ru3 N3 C14 -148(2)
C145 Ru3 N3 C14 -38(3)
O25 Ru3 N3 C14 48.1(19)
C142 Ru3 N3 C14 -127(2)
C144 Ru3 N3 C14 -85(6)
C146 Ru3 N3 C14 -60(2)
C141 Ru3 N3 C14 -93(2)
O31 Ru3 N3 C18 -50.9(16)
C143 Ru3 N3 C18 34(2)
C145 Ru3 N3 C18 144.4(18)
O25 Ru3 N3 C18 -129.8(17)
C142 Ru3 N3 C18 55.2(18)
C144 Ru3 N3 C18 97(6)
C146 Ru3 N3 C18 122.5(17)
C141 Ru3 N3 C18 89.4(17)
O9 Ru4 N4 C19 -31(2)
C156 Ru4 N4 C19 60(3)
O3 Ru4 N4 C19 -110(3)
C152 Ru4 N4 C19 120(3)
C154 Ru4 N4 C19 162(3)
C151 Ru4 N4 C19 85(3)
C153 Ru4 N4 C19 151(2)
C155 Ru4 N4 C19 56(5)
O9 Ru4 N4 C23 142(2)
C156 Ru4 N4 C23 -127(2)
O3 Ru4 N4 C23 64(2)
C152 Ru4 N4 C23 -66(2)
C154 Ru4 N4 C23 -24(4)
C151 Ru4 N4 C23 -102(2)
C153 Ru4 N4 C23 -35(2)
C155 Ru4 N4 C23 -131(4)
O15 Ru5 N5 C27 -133(2)
O21 Ru5 N5 C27 -54(2)
C165 Ru5 N5 C27 31(3)
C164 Ru5 N5 C27 94(7)
C166 Ru5 N5 C27 48(2)
C161 Ru5 N5 C27 81(2)
C163 Ru5 N5 C27 135(2)
C162 Ru5 N5 C27 118(2)
O15 Ru5 N5 C31 45.6(19)
O21 Ru5 N5 C31 124.1(19)
C165 Ru5 N5 C31 -150(2)
C164 Ru5 N5 C31 -88(7)
C166 Ru5 N5 C31 -134(2)
C161 Ru5 N5 C31 -101(2)
C163 Ru5 N5 C31 -47(2)
C162 Ru5 N5 C31 -64(2)
C175 Ru6 N6 C32 137(2)
C173 Ru6 N6 C32 30(3)
O33 Ru6 N6 C32 -134(2)
O27 Ru6 N6 C32 -53(2)
C174 Ru6 N6 C32 73(7)
C172 Ru6 N6 C32 52(2)
C171 Ru6 N6 C32 89(2)
C176 Ru6 N6 C32 124(2)
C175 Ru6 N6 C36 -45(3)
C173 Ru6 N6 C36 -152(2)
O33 Ru6 N6 C36 44(2)
O27 Ru6 N6 C36 125(2)
C174 Ru6 N6 C36 -109(6)
C172 Ru6 N6 C36 -130(2)
C171 Ru6 N6 C36 -92(2)
C176 Ru6 N6 C36 -58(2)
C5 N1 C1 C2 6(4)
Ru1 N1 C1 C2 -169.7(19)
N1 C1 C2 C3 -4(4)
C1 C2 C3 C4 1(4)
C1 C2 C3 C6 -179(2)
C2 C3 C4 C5 1(4)
C6 C3 C4 C5 -179(2)
C1 N1 C5 C4 -4(4)
Ru1 N1 C5 C4 171.0(18)
C3 C4 C5 N1 1(4)
C8 N9 C6 N7 1(4)
C8 N9 C6 C3 173.2(19)
C7 N7 C6 N9 -6(3)
C7 N7 C6 C3 -178(2)
C2 C3 C6 N9 -165(3)
C4 C3 C6 N9 15(3)
C2 C3 C6 N7 8(4)
C4 C3 C6 N7 -172(2)
C8 N8 C7 N7 -2(4)
C8 N8 C7 C11 -180(2)
C6 N7 C7 N8 6(4)
C6 N7 C7 C11 -176(2)
C6 N9 C8 N8 4(3)
C6 N9 C8 C16 179(2)
C7 N8 C8 N9 -3(4)
C7 N8 C8 C16 -179(2)
C13 N2 C9 C10 -1(4)
Ru2 N2 C9 C10 -170(2)
N2 C9 C10 C11 7(5)
C9 C10 C11 C12 -10(4)
C9 C10 C11 C7 174(3)
N8 C7 C11 C10 -13(4)
N7 C7 C11 C10 169(3)
N8 C7 C11 C12 172(3)
N7 C7 C11 C12 -6(4)
C10 C11 C12 C13 9(4)
C7 C11 C12 C13 -176(2)
C9 N2 C13 C12 -1(4)
Ru2 N2 C13 C12 169(2)
C11 C12 C13 N2 -3(4)
C18 N3 C14 C15 -5(3)
Ru3 N3 C14 C15 176(2)
N3 C14 C15 C16 2(4)
C14 C15 C16 C17 1(4)
C14 C15 C16 C8 179(2)
N9 C8 C16 C17 -179(2)
N8 C8 C16 C17 -4(3)
N9 C8 C16 C15 3(3)
N8 C8 C16 C15 179(2)
C15 C16 C17 C18 -1(3)
C8 C16 C17 C18 -178(2)
C16 C17 C18 N3 -4(4)
C14 N3 C18 C17 6(3)
Ru3 N3 C18 C17 -175.4(19)
C23 N4 C19 C20 4(4)
Ru4 N4 C19 C20 177(2)
N4 C19 C20 C21 -6(5)
C19 C20 C21 C24 -176(3)
C19 C20 C21 C22 4(5)
C20 C21 C22 C23 -1(4)
C24 C21 C22 C23 179(3)
C21 C22 C23 N4 0(4)
C19 N4 C23 C22 -2(4)
Ru4 N4 C23 C22 -176(2)
C26 N12 C24 N10 -5(5)
C26 N12 C24 C21 -177(3)
C25 N10 C24 N12 3(5)
C25 N10 C24 C21 175(3)
C20 C21 C24 N12 -179(4)
C22 C21 C24 N12 1(5)
C20 C21 C24 N10 9(5)
C22 C21 C24 N10 -171(3)
C26 N11 C25 N10 1(5)
C26 N11 C25 C29 -175(2)
C24 N10 C25 N11 -1(5)
C24 N10 C25 C29 175(2)
C25 N11 C26 C34 -177(3)
C25 N11 C26 N12 -3(5)
C24 N12 C26 N11 5(5)
C24 N12 C26 C34 179(3)
C31 N5 C27 C28 5(4)
Ru5 N5 C27 C28 -177.2(18)
N5 C27 C28 C29 1(4)
C27 C28 C29 C30 -6(5)
C27 C28 C29 C25 179(2)
N11 C25 C29 C28 -4(4)
N10 C25 C29 C28 179(3)
N11 C25 C29 C30 -179(3)
N10 C25 C29 C30 4(4)
C28 C29 C30 C31 5(5)
C25 C29 C30 C31 -179(2)
C29 C30 C31 N5 0(5)
C27 N5 C31 C30 -5(4)
Ru5 N5 C31 C30 177(2)
C36 N6 C32 C33 -16(4)
Ru6 N6 C32 C33 163(2)
N6 C32 C33 C34 20(5)
N11 C26 C34 C35 -8(5)
N12 C26 C34 C35 178(3)
N11 C26 C34 C33 162(3)
N12 C26 C34 C33 -12(5)
C32 C33 C34 C26 174(4)
C32 C33 C34 C35 -15(4)
C26 C34 C35 C36 -178(4)
C33 C34 C35 C36 10(5)
C34 C35 C36 N6 -10(6)
C32 N6 C36 C35 11(4)
Ru6 N6 C36 C35 -167(3)
Ru1 O1 C37 O2 5(4)
Ru1 O1 C37 C38 -171.9(19)
O2 C37 C38 C43 -49(4)
O1 C37 C38 C43 128(3)
O2 C37 C38 C39 137(3)
O1 C37 C38 C39 -46(4)
C43 C38 C39 C40 9(3)
C37 C38 C39 C40 -176.6(19)
C38 C39 C40 C41 -4(3)
C38 C39 C40 C44 180(2)
C44 C40 C41 C47 -5(3)
C39 C40 C41 C47 178(2)
C44 C40 C41 C42 175.9(19)
C39 C40 C41 C42 -1(3)
C47 C41 C42 C43 -179(2)
C40 C41 C42 C43 1(4)
C41 C42 C43 C38 5(4)
C41 C42 C43 O5 -178(2)
C39 C38 C43 C42 -10(4)
C37 C38 C43 C42 177(3)
C39 C38 C43 O5 173(2)
C37 C38 C43 O5 -1(4)
C49 O5 C43 C42 17(4)
C49 O5 C43 C38 -165(3)
C41 C40 C44 C45 2(3)
C39 C40 C44 C45 178(2)
C40 C44 C45 C46 1(3)
C40 C44 C45 C48 -171(2)
C44 C45 C46 C47 -2(4)
C48 C45 C46 C47 170(2)
C44 C45 C46 O6 177.0(19)
C48 C45 C46 O6 -11(3)
C50 O6 C46 C45 -175(2)
C50 O6 C46 C47 4(3)
C40 C41 C47 C46 4(3)
C42 C41 C47 C46 -176(2)
C45 C46 C47 C41 -1(4)
O6 C46 C47 C41 -179.6(18)
Ru4 O3 C48 O4 -7(5)
Ru4 O3 C48 C45 178.3(11)
C44 C45 C48 O4 -157(2)
C46 C45 C48 O4 31(3)
C44 C45 C48 O3 19(3)
C46 C45 C48 O3 -152(2)
Ru1 O7 C51 O8 14(4)
Ru1 O7 C51 C52 -168.0(13)
O8 C51 C52 C53 -134(3)
O7 C51 C52 C53 48(3)
O8 C51 C52 C57 44(4)
O7 C51 C52 C57 -135(2)
C57 C52 C53 C54 -3(4)
C51 C52 C53 C54 174(2)
C52 C53 C54 C55 1(4)
C52 C53 C54 C58 -180(2)
C53 C54 C55 C61 174(3)
C58 C54 C55 C61 -6(4)
C53 C54 C55 C56 2(4)
C58 C54 C55 C56 -177(2)
C54 C55 C56 C57 -4(4)
C61 C55 C56 C57 -175(2)
C63 O11 C57 C56 -5(3)
C63 O11 C57 C52 171(2)
C55 C56 C57 O11 179(2)
C55 C56 C57 C52 2(3)
C53 C52 C57 O11 -175(2)
C51 C52 C57 O11 7(3)
C53 C52 C57 C56 2(4)
C51 C52 C57 C56 -176(2)
C55 C54 C58 C59 2(3)
C53 C54 C58 C59 -178(2)
C54 C58 C59 C60 0(4)
C54 C58 C59 C62 179(2)
C64 O12 C60 C59 -172(2)
C64 O12 C60 C61 5(4)
C62 C59 C60 O12 0(4)
C58 C59 C60 O12 179(2)
C62 C59 C60 C61 -177(3)
C58 C59 C60 C61 1(4)
C54 C55 C61 C60 8(4)
C56 C55 C61 C60 179(2)
O12 C60 C61 C55 178(3)
C59 C60 C61 C55 -5(4)
Ru4 O9 C62 O10 22(6)
Ru4 O9 C62 C59 -165(2)
C60 C59 C62 O9 117(4)
C58 C59 C62 O9 -62(4)
C60 C59 C62 O10 -70(5)
C58 C59 C62 O10 111(5)
Ru2 O13 C65 O14 -2(4)
Ru2 O13 C65 C66 -169.2(16)
O13 C65 C66 C67 -29(4)
O14 C65 C66 C67 162(3)
O13 C65 C66 C71 155(3)
O14 C65 C66 C71 -13(4)
C71 C66 C67 C68 -1(4)
C65 C66 C67 C68 -176(2)
C66 C67 C68 C72 176(2)
C66 C67 C68 C69 -1(4)
C67 C68 C69 C75 -174(2)
C72 C68 C69 C75 9(3)
C67 C68 C69 C70 -2(4)
C72 C68 C69 C70 -180(2)
C75 C69 C70 C71 178(3)
C68 C69 C70 C71 8(4)
C77 O17 C71 C70 -15(4)
C77 O17 C71 C66 176(3)
C69 C70 C71 O17 -179(3)
C69 C70 C71 C66 -9(4)
C67 C66 C71 O17 176(2)
C65 C66 C71 O17 -9(4)
C67 C66 C71 C70 6(4)
C65 C66 C71 C70 -179(2)
C67 C68 C72 C73 179(2)
C69 C68 C72 C73 -4(4)
C68 C72 C73 C76 171(2)
C68 C72 C73 C74 1(4)
C72 C73 C74 C75 -4(4)
C76 C73 C74 C75 -173(3)
C72 C73 C74 O18 -176(2)
C76 C73 C74 O18 15(4)
C78 O18 C74 C75 -7(4)
C78 O18 C74 C73 165(2)
C73 C74 C75 C69 11(5)
O18 C74 C75 C69 -178(2)
C70 C69 C75 C74 176(3)
C68 C69 C75 C74 -14(4)
Ru5 O15 C76 O16 12(3)
Ru5 O15 C76 C73 -174.9(16)
C72 C73 C76 O16 -153(2)
C74 C73 C76 O16 17(4)
C72 C73 C76 O15 35(3)
C74 C73 C76 O15 -156(3)
Ru2 O19 C79 O20 -15(3)
Ru2 O19 C79 C80 161.7(19)
O20 C79 C80 C81 -142(2)
O19 C79 C80 C81 42(3)
O20 C79 C80 C85 34(4)
O19 C79 C80 C85 -142(2)
C79 C80 C81 C82 175(2)
C85 C80 C81 C82 -1(3)
C80 C81 C82 C83 -1(3)
C80 C81 C82 C86 176(2)
C81 C82 C83 C89 177(2)
C86 C82 C83 C89 -1(3)
C81 C82 C83 C84 4(3)
C86 C82 C83 C84 -174(2)
C89 C83 C84 C85 -177(2)
C82 C83 C84 C85 -4(3)
C83 C84 C85 O23 176(2)
C83 C84 C85 C80 2(4)
C91 O23 C85 C84 -12(3)
C91 O23 C85 C80 162.8(19)
C79 C80 C85 C84 -175(2)
C81 C80 C85 C84 0(3)
C79 C80 C85 O23 10(3)
C81 C80 C85 O23 -174.2(18)
C81 C82 C86 C87 -179(2)
C83 C82 C86 C87 -2(3)
C82 C86 C87 C88 1(4)
C82 C86 C87 C90 -179(2)
C92 O24 C88 C89 -3(3)
C92 O24 C88 C87 -177.3(19)
C86 C87 C88 O24 177(2)
C90 C87 C88 O24 -3(3)
C86 C87 C88 C89 2(4)
C90 C87 C88 C89 -178(2)
O24 C88 C89 C83 -180(2)
C87 C88 C89 C83 -5(4)
C84 C83 C89 C88 176(2)
C82 C83 C89 C88 4(3)
Ru5 O21 C90 O22 -6(4)
Ru5 O21 C90 C87 177.2(15)
C86 C87 C90 O21 -44(3)
C88 C87 C90 O21 136(3)
C86 C87 C90 O22 139(3)
C88 C87 C90 O22 -41(4)
Ru3 O25 C93 O26 12(4)
Ru3 O25 C93 C94 -165.9(14)
O26 C93 C94 C95 -161(3)
O25 C93 C94 C95 17(3)
O26 C93 C94 C99 6(4)
O25 C93 C94 C99 -177(2)
C99 C94 C95 C96 -2(4)
C93 C94 C95 C96 165(2)
C94 C95 C96 C97 0(4)
C94 C95 C96 C100 -177(2)
C95 C96 C97 C103 -171(3)
C100 C96 C97 C103 7(4)
C95 C96 C97 C98 1(3)
C100 C96 C97 C98 179(2)
C103 C97 C98 C99 172(2)
C96 C97 C98 C99 -1(3)
C105 O29 C99 C98 -1(3)
C105 O29 C99 C94 177.0(19)
C97 C98 C99 O29 177(2)
C97 C98 C99 C94 -1(4)
C95 C94 C99 O29 -175(2)
C93 C94 C99 O29 17(3)
C95 C94 C99 C98 2(4)
C93 C94 C99 C98 -165(2)
C97 C96 C100 C101 0(4)
C95 C96 C100 C101 178(2)
C96 C100 C101 C102 -7(4)
C96 C100 C101 C104 177(2)
C106 O30 C102 C103 -14(4)
C106 O30 C102 C101 170(2)
C100 C101 C102 O30 -176(2)
C104 C101 C102 O30 0(4)
C100 C101 C102 C103 8(4)
C104 C101 C102 C103 -176(3)
C96 C97 C103 C102 -6(4)
C98 C97 C103 C102 -178(2)
O30 C102 C103 C97 -177(3)
C101 C102 C103 C97 -2(4)
Ru6 O27 C104 O28 -10(4)
Ru6 O27 C104 C101 -173.6(18)
C100 C101 C104 O28 -169(3)
C102 C101 C104 O28 15(5)
C100 C101 C104 O27 -5(4)
C102 C101 C104 O27 179(2)
Ru3 O31 C107 O32 9(4)
Ru3 O31 C107 C108 172.2(16)
O32 C107 C108 C109 137(3)
O31 C107 C108 C109 -26(4)
O32 C107 C108 C113 -39(4)
O31 C107 C108 C113 159(2)
C113 C108 C109 C110 -6(4)
C107 C108 C109 C110 179(3)
C108 C109 C110 C111 6(4)
C108 C109 C110 C114 174(3)
C109 C110 C111 C117 180(3)
C114 C110 C111 C117 11(4)
C109 C110 C111 C112 -6(4)
C114 C110 C111 C112 -175(2)
C117 C111 C112 C113 180(3)
C110 C111 C112 C113 6(4)
C111 C112 C113 O35 -178(2)
C111 C112 C113 C108 -6(4)
C119 O35 C113 C112 -5(4)
C119 O35 C113 C108 -178(2)
C109 C108 C113 C112 5(4)
C107 C108 C113 C112 -180(2)
C109 C108 C113 O35 179(2)
C107 C108 C113 O35 -6(3)
C109 C110 C114 C115 179(3)
C111 C110 C114 C115 -13(4)
C110 C114 C115 C118 -177(2)
C110 C114 C115 C116 10(4)
C120 O36 C116 C117 -10(4)
C120 O36 C116 C115 167(2)
C114 C115 C116 C117 -5(4)
C118 C115 C116 C117 -178(3)
C114 C115 C116 O36 178(2)
C118 C115 C116 O36 5(4)
O36 C116 C117 C111 -179(3)
C115 C116 C117 C111 4(5)
C110 C111 C117 C116 -8(5)
C112 C111 C117 C116 179(3)
Ru6 O33 C118 O34 -11(5)
Ru6 O33 C118 C115 168.1(17)
C114 C115 C118 O34 -150(3)
C116 C115 C118 O34 23(5)
C114 C115 C118 O33 31(4)
C116 C115 C118 O33 -157(2)
O7 Ru1 C121 C126 43(2)
O1 Ru1 C121 C126 -166.4(17)
N1 Ru1 C121 C126 122(2)
C123 Ru1 C121 C126 -102(2)
C125 Ru1 C121 C126 -33(2)
C122 Ru1 C121 C126 -132(3)
C124 Ru1 C121 C126 -70(2)
O7 Ru1 C121 C127 -79(3)
O1 Ru1 C121 C127 72(4)
N1 Ru1 C121 C127 0(3)
C123 Ru1 C121 C127 136(3)
C125 Ru1 C121 C127 -155(3)
C126 Ru1 C121 C127 -122(4)
C122 Ru1 C121 C127 106(4)
C124 Ru1 C121 C127 168(3)
O7 Ru1 C121 C122 174.8(13)
O1 Ru1 C121 C122 -34(3)
N1 Ru1 C121 C122 -106.3(16)
C123 Ru1 C121 C122 29.8(16)
C125 Ru1 C121 C122 99.0(19)
C126 Ru1 C121 C122 132(3)
C124 Ru1 C121 C122 61.6(18)
C126 C121 C122 C123 1(4)
C127 C121 C122 C123 -170(2)
Ru1 C121 C122 C123 -50(2)
C126 C121 C122 Ru1 51(2)
C127 C121 C122 Ru1 -120(2)
O7 Ru1 C122 C123 105(5)
O1 Ru1 C122 C123 -66.8(19)
N1 Ru1 C122 C123 -151.6(18)
C125 Ru1 C122 C123 62(2)
C126 Ru1 C122 C123 103(2)
C124 Ru1 C122 C123 23(2)
C121 Ru1 C122 C123 132(3)
O7 Ru1 C122 C121 -27(6)
O1 Ru1 C122 C121 161.7(15)
N1 Ru1 C122 C121 76.8(17)
C123 Ru1 C122 C121 -132(3)
C125 Ru1 C122 C121 -69.6(18)
C126 Ru1 C122 C121 -28.6(17)
C124 Ru1 C122 C121 -108(2)
C121 C122 C123 C124 -7(5)
Ru1 C122 C123 C124 -59(3)
C121 C122 C123 Ru1 52(2)
O7 Ru1 C123 C124 -27(3)
O1 Ru1 C123 C124 -99(2)
N1 Ru1 C123 C124 178(2)
C125 Ru1 C123 C124 33(2)
C126 Ru1 C123 C124 72(3)
C122 Ru1 C123 C124 139(3)
C121 Ru1 C123 C124 108(3)
O7 Ru1 C123 C122 -166.2(14)
O1 Ru1 C123 C122 122.3(17)
N1 Ru1 C123 C122 39(2)
C125 Ru1 C123 C122 -106(2)
C126 Ru1 C123 C122 -66.7(19)
C124 Ru1 C123 C122 -139(3)
C121 Ru1 C123 C122 -30.2(17)
C122 C123 C124 C125 7(5)
Ru1 C123 C124 C125 -51(2)
C122 C123 C124 C128 -175(3)
Ru1 C123 C124 C128 127(4)
C122 C123 C124 Ru1 58(3)
O7 Ru1 C124 C123 163(2)
O1 Ru1 C124 C123 85(2)
N1 Ru1 C124 C123 -6(6)
C125 Ru1 C124 C123 -128(3)
C126 Ru1 C124 C123 -100(3)
C122 Ru1 C124 C123 -27(2)
C121 Ru1 C124 C123 -64(2)
O7 Ru1 C124 C125 -69(2)
O1 Ru1 C124 C125 -146.3(18)
N1 Ru1 C124 C125 122(5)
C123 Ru1 C124 C125 128(3)
C126 Ru1 C124 C125 28.3(19)
C122 Ru1 C124 C125 102(2)
C121 Ru1 C124 C125 64.7(19)
O7 Ru1 C124 C128 31(4)
O1 Ru1 C124 C128 -46(4)
N1 Ru1 C124 C128 -138(4)
C123 Ru1 C124 C128 -132(5)
C125 Ru1 C124 C128 100(5)
C126 Ru1 C124 C128 128(4)
C122 Ru1 C124 C128 -158(4)
C121 Ru1 C124 C128 165(4)
C123 C124 C125 C126 -1(4)
C128 C124 C125 C126 -180(3)
Ru1 C124 C125 C126 -53(3)
C123 C124 C125 Ru1 52(3)
C128 C124 C125 Ru1 -127(2)
O7 Ru1 C125 C124 119.5(17)
O1 Ru1 C125 C124 45(2)
N1 Ru1 C125 C124 -157.4(17)
C123 Ru1 C125 C124 -28.7(17)
C126 Ru1 C125 C124 -136(3)
C122 Ru1 C125 C124 -66.3(18)
C121 Ru1 C125 C124 -106(2)
O7 Ru1 C125 C126 -104.6(19)
O1 Ru1 C125 C126 -178.6(16)
N1 Ru1 C125 C126 -21(3)
C123 Ru1 C125 C126 107(2)
C122 Ru1 C125 C126 69.6(19)
C124 Ru1 C125 C126 136(3)
C121 Ru1 C125 C126 30.2(18)
C127 C121 C126 C125 173(3)
C122 C121 C126 C125 3(4)
Ru1 C121 C126 C125 55(2)
C127 C121 C126 Ru1 118(3)
C122 C121 C126 Ru1 -52(2)
C124 C125 C126 C121 -3(4)
Ru1 C125 C126 C121 -58(2)
C124 C125 C126 Ru1 55(3)
O7 Ru1 C126 C121 -149.5(18)
O1 Ru1 C126 C121 135(5)
N1 Ru1 C126 C121 -63(2)
C123 Ru1 C126 C121 68(2)
C125 Ru1 C126 C121 129(3)
C122 Ru1 C126 C121 30.2(18)
C124 Ru1 C126 C121 102(2)
O7 Ru1 C126 C125 81.9(19)
O1 Ru1 C126 C125 6(7)
N1 Ru1 C126 C125 167.9(18)
C123 Ru1 C126 C125 -61(2)
C122 Ru1 C126 C125 -98(2)
C124 Ru1 C126 C125 -27.2(18)
C121 Ru1 C126 C125 -129(3)
C123 C124 C128 C130 -125(4)
C125 C124 C128 C130 53(4)
Ru1 C124 C128 C130 -25(5)
C123 C124 C128 C129 114(4)
C125 C124 C128 C129 -68(4)
Ru1 C124 C128 C129 -146(3)
O19 Ru2 C131 C136 152(2)
O13 Ru2 C131 C136 71(3)
C134 Ru2 C131 C136 -64(3)
N2 Ru2 C131 C136 -98(9)
C133 Ru2 C131 C136 -102(3)
C132 Ru2 C131 C136 -130(4)
C135 Ru2 C131 C136 -26(2)
O19 Ru2 C131 C132 -78(2)
O13 Ru2 C131 C132 -158.7(19)
C136 Ru2 C131 C132 130(4)
C134 Ru2 C131 C132 66(2)
N2 Ru2 C131 C132 32(10)
C133 Ru2 C131 C132 28(2)
C135 Ru2 C131 C132 104(2)
O19 Ru2 C131 C137 27(3)
O13 Ru2 C131 C137 -53(3)
C136 Ru2 C131 C137 -124(5)
C134 Ru2 C131 C137 171(4)
N2 Ru2 C131 C137 137(7)
C133 Ru2 C131 C137 134(4)
C132 Ru2 C131 C137 105(4)
C135 Ru2 C131 C137 -150(4)
C136 C131 C132 C133 4(4)
C137 C131 C132 C133 -171(2)
Ru2 C131 C132 C133 -52(2)
C136 C131 C132 Ru2 55(3)
C137 C131 C132 Ru2 -120(2)
O19 Ru2 C132 C133 -119(2)
O13 Ru2 C132 C133 168.7(18)
C136 Ru2 C132 C133 105(2)
C134 Ru2 C132 C133 31(2)
N2 Ru2 C132 C133 -40(3)
C131 Ru2 C132 C133 133(3)
C135 Ru2 C132 C133 69(2)
O19 Ru2 C132 C131 108(2)
O13 Ru2 C132 C131 35(3)
C136 Ru2 C132 C131 -29(2)
C134 Ru2 C132 C131 -103(2)
N2 Ru2 C132 C131 -173.8(19)
C133 Ru2 C132 C131 -133(3)
C135 Ru2 C132 C131 -64(2)
C131 C132 C133 C134 -1(4)
Ru2 C132 C133 C134 -52(2)
C131 C132 C133 Ru2 51(2)
O19 Ru2 C133 C132 68(2)
O13 Ru2 C133 C132 -99(9)
C136 Ru2 C133 C132 -64(2)
C134 Ru2 C133 C132 -130(3)
N2 Ru2 C133 C132 151(2)
C131 Ru2 C133 C132 -30(2)
C135 Ru2 C133 C132 -101(2)
O19 Ru2 C133 C134 -161.5(18)
O13 Ru2 C133 C134 31(10)
C136 Ru2 C133 C134 66(2)
N2 Ru2 C133 C134 -79(2)
C131 Ru2 C133 C134 100(2)
C132 Ru2 C133 C134 130(3)
C135 Ru2 C133 C134 29.2(19)
C132 C133 C134 C138 -177(2)
Ru2 C133 C134 C138 129(3)
C132 C133 C134 C135 -6(5)
Ru2 C133 C134 C135 -60(3)
C132 C133 C134 Ru2 54(2)
O19 Ru2 C134 C133 31(3)
O13 Ru2 C134 C133 -174.9(16)
C136 Ru2 C134 C133 -104(2)
N2 Ru2 C134 C133 106(2)
C131 Ru2 C134 C133 -69(2)
C132 Ru2 C134 C133 -30.3(19)
C135 Ru2 C134 C133 -134(3)
O19 Ru2 C134 C138 -100(3)
O13 Ru2 C134 C138 55(3)
C136 Ru2 C134 C138 126(4)
N2 Ru2 C134 C138 -25(3)
C131 Ru2 C134 C138 160(3)
C133 Ru2 C134 C138 -130(4)
C132 Ru2 C134 C138 -161(4)
C135 Ru2 C134 C138 96(4)
O19 Ru2 C134 C135 164.5(16)
O13 Ru2 C134 C135 -41(2)
C136 Ru2 C134 C135 30.1(19)
N2 Ru2 C134 C135 -120(2)
C131 Ru2 C134 C135 64(2)
C133 Ru2 C134 C135 134(3)
C132 Ru2 C134 C135 103(2)
C133 C134 C135 C136 9(5)
C138 C134 C135 C136 -177(2)
Ru2 C134 C135 C136 -50(2)
C133 C134 C135 Ru2 59(3)
C138 C134 C135 Ru2 -127(2)
O19 Ru2 C135 C136 12(8)
O13 Ru2 C135 C136 -79(2)
C134 Ru2 C135 C136 129(3)
N2 Ru2 C135 C136 -164(2)
C131 Ru2 C135 C136 25(2)
C133 Ru2 C135 C136 101(3)
C132 Ru2 C135 C136 64(2)
O19 Ru2 C135 C134 -117(6)
O13 Ru2 C135 C134 152.2(18)
C136 Ru2 C135 C134 -129(3)
N2 Ru2 C135 C134 67(2)
C131 Ru2 C135 C134 -104(2)
C133 Ru2 C135 C134 -28.0(19)
C132 Ru2 C135 C134 -65(2)
C132 C131 C136 C135 1(5)
C137 C131 C136 C135 175(3)
Ru2 C131 C136 C135 57(3)
C132 C131 C136 Ru2 -56(2)
C137 C131 C136 Ru2 118(3)
C134 C135 C136 C131 -7(5)
Ru2 C135 C136 C131 -56(3)
C134 C135 C136 Ru2 49(2)
O19 Ru2 C136 C131 -39(3)
O13 Ru2 C136 C131 -115(2)
C134 Ru2 C136 C131 106(3)
N2 Ru2 C136 C131 165(2)
C133 Ru2 C136 C131 69(3)
C132 Ru2 C136 C131 32(2)
C135 Ru2 C136 C131 138(4)
O19 Ru2 C136 C135 -177.2(19)
O13 Ru2 C136 C135 107(2)
C134 Ru2 C136 C135 -32(2)
N2 Ru2 C136 C135 27(4)
C131 Ru2 C136 C135 -138(4)
C133 Ru2 C136 C135 -70(2)
C132 Ru2 C136 C135 -106(3)
C133 C134 C138 C140 -19(4)
C135 C134 C138 C140 168(2)
Ru2 C134 C138 C140 86(4)
C133 C134 C138 C139 95(4)
C135 C134 C138 C139 -78(3)
Ru2 C134 C138 C139 -160(3)
N3 Ru3 C141 C146 113(2)
O31 Ru3 C141 C146 -167.7(17)
C143 Ru3 C141 C146 -101(2)
C145 Ru3 C141 C146 -27(2)
O25 Ru3 C141 C146 35(3)
C142 Ru3 C141 C146 -131(3)
C144 Ru3 C141 C146 -65(2)
N3 Ru3 C141 C147 -8(3)
O31 Ru3 C141 C147 71(3)
C143 Ru3 C141 C147 138(3)
C145 Ru3 C141 C147 -149(3)
O25 Ru3 C141 C147 -86(3)
C142 Ru3 C141 C147 108(3)
C144 Ru3 C141 C147 173(3)
C146 Ru3 C141 C147 -122(4)
N3 Ru3 C141 C142 -115.8(16)
O31 Ru3 C141 C142 -37(2)
C143 Ru3 C141 C142 30.3(16)
C145 Ru3 C141 C142 103.5(19)
O25 Ru3 C141 C142 166.3(13)
C144 Ru3 C141 C142 65.5(17)
C146 Ru3 C141 C142 131(3)
C146 C141 C142 C143 2(4)
C147 C141 C142 C143 -173(2)
Ru3 C141 C142 C143 -49(2)
C146 C141 C142 Ru3 51(2)
C147 C141 C142 Ru3 -124(3)
N3 Ru3 C142 C141 67.8(17)
O31 Ru3 C142 C141 156.0(15)
C143 Ru3 C142 C141 -133(2)
C145 Ru3 C142 C141 -65.7(18)
O25 Ru3 C142 C141 -78(6)
C144 Ru3 C142 C141 -104.8(18)
C146 Ru3 C142 C141 -29.0(17)
N3 Ru3 C142 C143 -159.2(14)
O31 Ru3 C142 C143 -71.0(15)
C145 Ru3 C142 C143 67.4(17)
O25 Ru3 C142 C143 55(6)
C144 Ru3 C142 C143 28.2(16)
C146 Ru3 C142 C143 104.1(18)
C141 Ru3 C142 C143 133(2)
C141 C142 C143 C144 -9(4)
Ru3 C142 C143 C144 -64(3)
C141 C142 C143 Ru3 54(2)
N3 Ru3 C143 C144 164.2(18)
O31 Ru3 C143 C144 -113(2)
C145 Ru3 C143 C144 31(2)
O25 Ru3 C143 C144 -38(3)
C142 Ru3 C143 C144 131(3)
C146 Ru3 C143 C144 68(2)
C141 Ru3 C143 C144 103(2)
N3 Ru3 C143 C142 33(2)
O31 Ru3 C143 C142 115.3(14)
C145 Ru3 C143 C142 -100.8(18)
O25 Ru3 C143 C142 -169.8(12)
C144 Ru3 C143 C142 -131(3)
C146 Ru3 C143 C142 -63.6(16)
C141 Ru3 C143 C142 -28.1(14)
C142 C143 C144 C148 180(4)
Ru3 C143 C144 C148 118(4)
C142 C143 C144 C145 13(4)
Ru3 C143 C144 C145 -49(2)
C142 C143 C144 Ru3 62(3)
N3 Ru3 C144 C143 -75(6)
O31 Ru3 C144 C143 71(2)
C145 Ru3 C144 C143 -132(3)
O25 Ru3 C144 C143 152.6(19)
C142 Ru3 C144 C143 -31.5(19)
C146 Ru3 C144 C143 -102(2)
C141 Ru3 C144 C143 -68(2)
N3 Ru3 C144 C148 155(4)
O31 Ru3 C144 C148 -58(4)
C143 Ru3 C144 C148 -130(5)
C145 Ru3 C144 C148 98(4)
O25 Ru3 C144 C148 23(4)
C142 Ru3 C144 C148 -161(4)
C146 Ru3 C144 C148 128(4)
C141 Ru3 C144 C148 162(4)
N3 Ru3 C144 C145 57(6)
O31 Ru3 C144 C145 -156.7(18)
C143 Ru3 C144 C145 132(3)
O25 Ru3 C144 C145 -75.5(19)
C142 Ru3 C144 C145 100(2)
C146 Ru3 C144 C145 29.6(18)
C141 Ru3 C144 C145 64.0(19)
C143 C144 C145 C146 -11(4)
C148 C144 C145 C146 179(3)
Ru3 C144 C145 C146 -59(3)
C143 C144 C145 Ru3 48(2)
C148 C144 C145 Ru3 -122(3)
N3 Ru3 C145 C146 -37(2)
O31 Ru3 C145 C146 166.9(15)
C143 Ru3 C145 C146 103(2)
O25 Ru3 C145 C146 -119.3(19)
C142 Ru3 C145 C146 62.6(19)
C144 Ru3 C145 C146 131(3)
C141 Ru3 C145 C146 25.8(18)
N3 Ru3 C145 C144 -167.9(16)
O31 Ru3 C145 C144 36(3)
C143 Ru3 C145 C144 -28.2(18)
O25 Ru3 C145 C144 109.5(18)
C142 Ru3 C145 C144 -68.6(19)
C146 Ru3 C145 C144 -131(3)
C141 Ru3 C145 C144 -105(2)
C147 C141 C146 C145 175(3)
C142 C141 C146 C145 0(4)
Ru3 C141 C146 C145 50(3)
C147 C141 C146 Ru3 124(3)
C142 C141 C146 Ru3 -51(2)
C144 C145 C146 C141 4(5)
Ru3 C145 C146 C141 -54(3)
C144 C145 C146 Ru3 58(3)
N3 Ru3 C146 C141 -70(2)
O31 Ru3 C146 C141 63(7)
C143 Ru3 C146 C141 70(2)
C145 Ru3 C146 C141 136(3)
O25 Ru3 C146 C141 -156.8(18)
C142 Ru3 C146 C141 30.3(18)
C144 Ru3 C146 C141 106(2)
N3 Ru3 C146 C145 154.1(18)
O31 Ru3 C146 C145 -73(6)
C143 Ru3 C146 C145 -66(2)
O25 Ru3 C146 C145 67(2)
C142 Ru3 C146 C145 -106(2)
C144 Ru3 C146 C145 -30.7(19)
C141 Ru3 C146 C145 -136(3)
C143 C144 C148 C149 -17(6)
C145 C144 C148 C149 150(4)
Ru3 C144 C148 C149 74(5)
C143 C144 C148 C150 82(5)
C145 C144 C148 C150 -111(4)
Ru3 C144 C148 C150 173(3)
O9 Ru4 C151 C152 171(2)
C156 Ru4 C151 C152 -122(4)
N4 Ru4 C151 C152 92(3)
O3 Ru4 C151 C152 23(6)
C154 Ru4 C151 C152 -61(3)
C153 Ru4 C151 C152 -27(2)
C155 Ru4 C151 C152 -98(3)
O9 Ru4 C151 C156 -67(2)
N4 Ru4 C151 C156 -147(2)
O3 Ru4 C151 C156 145(4)
C152 Ru4 C151 C156 122(4)
C154 Ru4 C151 C156 60(2)
C153 Ru4 C151 C156 95(2)
C155 Ru4 C151 C156 24(2)
O9 Ru4 C151 C157 54(7)
C156 Ru4 C151 C157 121(7)
N4 Ru4 C151 C157 -26(6)
O3 Ru4 C151 C157 -94(6)
C152 Ru4 C151 C157 -117(8)
C154 Ru4 C151 C157 -179(6)
C153 Ru4 C151 C157 -144(7)
C155 Ru4 C151 C157 144(6)
C156 C151 C152 C153 -7(5)
C157 C151 C152 C153 177(4)
Ru4 C151 C152 C153 50(3)
C156 C151 C152 Ru4 -57(3)
C157 C151 C152 Ru4 127(4)
O9 Ru4 C152 C151 -17(4)
C156 Ru4 C152 C151 37(3)
N4 Ru4 C152 C151 -90(3)
O3 Ru4 C152 C151 -172(2)
C154 Ru4 C152 C151 110(3)
C153 Ru4 C152 C151 138(4)
C155 Ru4 C152 C151 73(3)
O9 Ru4 C152 C153 -154.7(18)
C156 Ru4 C152 C153 -101(2)
N4 Ru4 C152 C153 132(2)
O3 Ru4 C152 C153 50(3)
C154 Ru4 C152 C153 -28(2)
C151 Ru4 C152 C153 -138(4)
C155 Ru4 C152 C153 -65(2)
C151 C152 C153 C154 3(5)
Ru4 C152 C153 C154 54(3)
C151 C152 C153 Ru4 -51(3)
O9 Ru4 C153 C154 1(5)
C156 Ru4 C153 C154 -67(2)
N4 Ru4 C153 C154 171(2)
O3 Ru4 C153 C154 84(2)
C152 Ru4 C153 C154 -133(3)
C151 Ru4 C153 C154 -108(3)
C155 Ru4 C153 C154 -29(2)
O9 Ru4 C153 C152 133(3)
C156 Ru4 C153 C152 66(2)
N4 Ru4 C153 C152 -56(2)
O3 Ru4 C153 C152 -144(2)
C154 Ru4 C153 C152 133(3)
C151 Ru4 C153 C152 25(3)
C155 Ru4 C153 C152 103(2)
C152 C153 C154 C155 3(4)
Ru4 C153 C154 C155 56(2)
C152 C153 C154 C158 -176(3)
Ru4 C153 C154 C158 -123(3)
C152 C153 C154 Ru4 -53(3)
O9 Ru4 C154 C153 -179.7(17)
C156 Ru4 C154 C153 101(3)
N4 Ru4 C154 C153 -17(4)
O3 Ru4 C154 C153 -102(2)
C152 Ru4 C154 C153 30(2)
C151 Ru4 C154 C153 63(2)
C155 Ru4 C154 C153 132(3)
O9 Ru4 C154 C155 48(3)
C156 Ru4 C154 C155 -31(2)
N4 Ru4 C154 C155 -149(3)
O3 Ru4 C154 C155 126(2)
C152 Ru4 C154 C155 -102(3)
C151 Ru4 C154 C155 -69(3)
C153 Ru4 C154 C155 -132(3)
O9 Ru4 C154 C158 -60(4)
C156 Ru4 C154 C158 -140(4)
N4 Ru4 C154 C158 103(4)
O3 Ru4 C154 C158 18(3)
C152 Ru4 C154 C158 149(4)
C151 Ru4 C154 C158 -177(4)
C153 Ru4 C154 C158 120(4)
C155 Ru4 C154 C158 -108(4)
C153 C154 C155 C156 -4(4)
C158 C154 C155 C156 175(3)
Ru4 C154 C155 C156 52(2)
C153 C154 C155 Ru4 -56(3)
C158 C154 C155 Ru4 123(2)
O9 Ru4 C155 C156 89(2)
N4 Ru4 C155 C156 5(5)
O3 Ru4 C155 C156 169(2)
C152 Ru4 C155 C156 -61(2)
C154 Ru4 C155 C156 -128(4)
C151 Ru4 C155 C156 -25(2)
C153 Ru4 C155 C156 -99(3)
O9 Ru4 C155 C154 -143(2)
C156 Ru4 C155 C154 128(4)
N4 Ru4 C155 C154 133(3)
O3 Ru4 C155 C154 -63(2)
C152 Ru4 C155 C154 67(2)
C151 Ru4 C155 C154 103(2)
C153 Ru4 C155 C154 29(2)
C154 C155 C156 C151 -1(5)
Ru4 C155 C156 C151 53(3)
C154 C155 C156 Ru4 -54(2)
C152 C151 C156 C155 6(6)
C157 C151 C156 C155 -178(4)
Ru4 C151 C156 C155 -54(4)
C152 C151 C156 Ru4 60(3)
C157 C151 C156 Ru4 -124(4)
O9 Ru4 C156 C155 -96(2)
N4 Ru4 C156 C155 -178(2)
O3 Ru4 C156 C155 -21(4)
C152 Ru4 C156 C155 108(2)
C154 Ru4 C156 C155 32(2)
C151 Ru4 C156 C155 141(4)
C153 Ru4 C156 C155 69(2)
O9 Ru4 C156 C151 123(2)
N4 Ru4 C156 C151 41(3)
O3 Ru4 C156 C151 -161.7(19)
C152 Ru4 C156 C151 -33.2(19)
C154 Ru4 C156 C151 -109(3)
C153 Ru4 C156 C151 -72(2)
C155 Ru4 C156 C151 -141(4)
C153 C154 C158 C160 140(3)
C155 C154 C158 C160 -39(4)
Ru4 C154 C158 C160 48(5)
C153 C154 C158 C159 -89(4)
C155 C154 C158 C159 92(3)
Ru4 C154 C158 C159 178(3)
O15 Ru5 C161 C166 163.3(17)
O21 Ru5 C161 C166 -42(2)
N5 Ru5 C161 C166 -119(2)
C165 Ru5 C161 C166 29(2)
C164 Ru5 C161 C166 63(2)
C163 Ru5 C161 C166 103(2)
C162 Ru5 C161 C166 133(3)
O15 Ru5 C161 C162 30(3)
O21 Ru5 C161 C162 -174.7(15)
N5 Ru5 C161 C162 107.6(19)
C165 Ru5 C161 C162 -104(2)
C164 Ru5 C161 C162 -70(2)
C166 Ru5 C161 C162 -133(3)
C163 Ru5 C161 C162 -29.9(18)
O15 Ru5 C161 C167 -76(3)
O21 Ru5 C161 C167 79(3)
N5 Ru5 C161 C167 1(3)
C165 Ru5 C161 C167 150(3)
C164 Ru5 C161 C167 -176(3)
C166 Ru5 C161 C167 121(4)
C163 Ru5 C161 C167 -136(3)
C162 Ru5 C161 C167 -106(4)
C166 C161 C162 C163 0(4)
C167 C161 C162 C163 178(3)
Ru5 C161 C162 C163 55(3)
C166 C161 C162 Ru5 -55(3)
C167 C161 C162 Ru5 123(3)
O15 Ru5 C162 C163 69(2)
O21 Ru5 C162 C163 -100(7)
N5 Ru5 C162 C163 157(2)
C165 Ru5 C162 C163 -63(2)
C164 Ru5 C162 C163 -28(2)
C166 Ru5 C162 C163 -100(2)
C161 Ru5 C162 C163 -128(3)
O15 Ru5 C162 C161 -162.3(17)
O21 Ru5 C162 C161 29(8)
N5 Ru5 C162 C161 -74.4(19)
C165 Ru5 C162 C161 65(2)
C164 Ru5 C162 C161 100(2)
C166 Ru5 C162 C161 28.5(19)
C163 Ru5 C162 C161 128(3)
C161 C162 C163 C164 -6(4)
Ru5 C162 C163 C164 47(3)
C161 C162 C163 Ru5 -53(2)
O15 Ru5 C163 C162 -117.9(19)
O21 Ru5 C163 C162 166.1(15)
N5 Ru5 C163 C162 -30(3)
C165 Ru5 C163 C162 108(2)
C164 Ru5 C163 C162 137(3)
C166 Ru5 C163 C162 70(2)
C161 Ru5 C163 C162 32.5(18)
O15 Ru5 C163 C164 104.8(19)
O21 Ru5 C163 C164 29(3)
N5 Ru5 C163 C164 -167.6(17)
C165 Ru5 C163 C164 -29.8(19)
C166 Ru5 C163 C164 -67.7(19)
C161 Ru5 C163 C164 -105(2)
C162 Ru5 C163 C164 -137(3)
C162 C163 C164 C165 8(5)
Ru5 C163 C164 C165 58(3)
C162 C163 C164 C168 -176(3)
Ru5 C163 C164 C168 -126(3)
C162 C163 C164 Ru5 -50(3)
O15 Ru5 C164 C165 150(3)
O21 Ru5 C164 C165 69(3)
N5 Ru5 C164 C165 -77(9)
C166 Ru5 C164 C165 -28(3)
C161 Ru5 C164 C165 -65(3)
C163 Ru5 C164 C165 -128(3)
C162 Ru5 C164 C165 -103(3)
O15 Ru5 C164 C168 32(6)
O21 Ru5 C164 C168 -49(6)
N5 Ru5 C164 C168 164(5)
C165 Ru5 C164 C168 -118(7)
C166 Ru5 C164 C168 -147(6)
C161 Ru5 C164 C168 177(6)
C163 Ru5 C164 C168 114(6)
C162 Ru5 C164 C168 139(6)
O15 Ru5 C164 C163 -81.9(18)
O21 Ru5 C164 C163 -163.3(17)
N5 Ru5 C164 C163 51(8)
C165 Ru5 C164 C163 128(3)
C166 Ru5 C164 C163 99(2)
C161 Ru5 C164 C163 63.1(19)
C162 Ru5 C164 C163 24.7(17)
C168 C164 C165 C166 -179(3)
C163 C164 C165 C166 -3(5)
Ru5 C164 C165 C166 56(3)
C168 C164 C165 Ru5 126(3)
C163 C164 C165 Ru5 -59(3)
O15 Ru5 C165 C164 -41(3)
O21 Ru5 C165 C164 -117(3)
N5 Ru5 C165 C164 161(2)
C166 Ru5 C165 C164 134(4)
C161 Ru5 C165 C164 106(3)
C163 Ru5 C165 C164 34(2)
C162 Ru5 C165 C164 68(3)
O15 Ru5 C165 C166 -175.1(17)
O21 Ru5 C165 C166 109(2)
N5 Ru5 C165 C166 27(3)
C164 Ru5 C165 C166 -134(4)
C161 Ru5 C165 C166 -28(2)
C163 Ru5 C165 C166 -100(3)
C162 Ru5 C165 C166 -66(2)
C162 C161 C166 C165 5(5)
C167 C161 C166 C165 -173(3)
Ru5 C161 C166 C165 -51(3)
C162 C161 C166 Ru5 56(3)
C167 C161 C166 Ru5 -122(3)
C164 C165 C166 C161 -3(5)
Ru5 C165 C166 C161 52(3)
C164 C165 C166 Ru5 -56(3)
O15 Ru5 C166 C161 -112(6)
O21 Ru5 C166 C161 150.7(18)
N5 Ru5 C166 C161 64(2)
C165 Ru5 C166 C161 -133(3)
C164 Ru5 C166 C161 -106(2)
C163 Ru5 C166 C161 -65(2)
C162 Ru5 C166 C161 -29.4(19)
O15 Ru5 C166 C165 21(7)
O21 Ru5 C166 C165 -76(2)
N5 Ru5 C166 C165 -163(2)
C164 Ru5 C166 C165 27(2)
C161 Ru5 C166 C165 133(3)
C163 Ru5 C166 C165 68(2)
C162 Ru5 C166 C165 104(3)
C165 C164 C168 C169 -97(7)
C163 C164 C168 C169 87(7)
Ru5 C164 C168 C169 -4(10)
C165 C164 C168 C170 96(6)
C163 C164 C168 C170 -80(6)
Ru5 C164 C168 C170 -171(4)
C175 Ru6 C171 C177 -146(4)
N6 Ru6 C171 C177 1(3)
C173 Ru6 C171 C177 141(4)
O33 Ru6 C171 C177 -75(4)
O27 Ru6 C171 C177 74(4)
C174 Ru6 C171 C177 178(4)
C172 Ru6 C171 C177 111(5)
C176 Ru6 C171 C177 -120(4)
C175 Ru6 C171 C172 103(3)
N6 Ru6 C171 C172 -110(2)
C173 Ru6 C171 C172 30(2)
O33 Ru6 C171 C172 173.5(18)
O27 Ru6 C171 C172 -37(3)
C174 Ru6 C171 C172 67(2)
C176 Ru6 C171 C172 129(4)
C175 Ru6 C171 C176 -26(2)
N6 Ru6 C171 C176 122(2)
C173 Ru6 C171 C176 -99(2)
O33 Ru6 C171 C176 45(3)
O27 Ru6 C171 C176 -165.6(18)
C174 Ru6 C171 C176 -61(2)
C172 Ru6 C171 C176 -129(4)
C177 C171 C172 C173 -171(3)
C176 C171 C172 C173 8(4)
Ru6 C171 C172 C173 -48(3)
C177 C171 C172 Ru6 -123(4)
C176 C171 C172 Ru6 57(3)
C175 Ru6 C172 C173 67(2)
N6 Ru6 C172 C173 -155.1(19)
O33 Ru6 C172 C173 90(9)
O27 Ru6 C172 C173 -71(2)
C174 Ru6 C172 C173 28.9(19)
C171 Ru6 C172 C173 132(3)
C176 Ru6 C172 C173 100(2)
C175 Ru6 C172 C171 -65(3)
N6 Ru6 C172 C171 73(3)
C173 Ru6 C172 C171 -132(3)
O33 Ru6 C172 C171 -42(11)
O27 Ru6 C172 C171 157(2)
C174 Ru6 C172 C171 -103(3)
C176 Ru6 C172 C171 -32(2)
C171 C172 C173 C174 -9(5)
Ru6 C172 C173 C174 -60(3)
C171 C172 C173 Ru6 51(3)
C175 Ru6 C173 C174 32(2)
N6 Ru6 C173 C174 168.3(19)
O33 Ru6 C173 C174 -37(3)
O27 Ru6 C173 C174 -113(2)
C172 Ru6 C173 C174 133(3)
C171 Ru6 C173 C174 103(2)
C176 Ru6 C173 C174 64(2)
C175 Ru6 C173 C172 -101(2)
N6 Ru6 C173 C172 36(3)
O33 Ru6 C173 C172 -169.4(15)
O27 Ru6 C173 C172 114.7(19)
C174 Ru6 C173 C172 -133(3)
C171 Ru6 C173 C172 -30(2)
C176 Ru6 C173 C172 -69(2)
C172 C173 C174 C175 11(4)
Ru6 C173 C174 C175 -50(2)
C172 C173 C174 C178 180(3)
Ru6 C173 C174 C178 119(3)
C172 C173 C174 Ru6 61(3)
N6 Ru6 C174 C175 76(7)
C173 Ru6 C174 C175 127(3)
O33 Ru6 C174 C175 -76(2)
O27 Ru6 C174 C175 -160(2)
C172 Ru6 C174 C175 98(3)
C171 Ru6 C174 C175 59(2)
C176 Ru6 C174 C175 22(2)
C175 Ru6 C174 C173 -127(3)
N6 Ru6 C174 C173 -52(7)
O33 Ru6 C174 C173 156.5(19)
O27 Ru6 C174 C173 73(2)
C172 Ru6 C174 C173 -29.7(19)
C171 Ru6 C174 C173 -68(2)
C176 Ru6 C174 C173 -105(2)
C175 Ru6 C174 C178 118(5)
N6 Ru6 C174 C178 -166(5)
C173 Ru6 C174 C178 -115(5)
O33 Ru6 C174 C178 42(4)
O27 Ru6 C174 C178 -42(4)
C172 Ru6 C174 C178 -144(4)
C171 Ru6 C174 C178 177(4)
C176 Ru6 C174 C178 140(4)
C173 C174 C175 C176 -16(6)
C178 C174 C175 C176 176(5)
Ru6 C174 C175 C176 -67(5)
C173 C174 C175 Ru6 51(2)
C178 C174 C175 Ru6 -118(4)
N6 Ru6 C175 C176 -24(3)
C173 Ru6 C175 C176 109(3)
O33 Ru6 C175 C176 -108(3)
O27 Ru6 C175 C176 171.7(19)
C174 Ru6 C175 C176 141(4)
C172 Ru6 C175 C176 69(3)
C171 Ru6 C175 C176 30(2)
N6 Ru6 C175 C174 -164.4(19)
C173 Ru6 C175 C174 -32(2)
O33 Ru6 C175 C174 111(2)
O27 Ru6 C175 C174 31(3)
C172 Ru6 C175 C174 -71(2)
C171 Ru6 C175 C174 -110(2)
C176 Ru6 C175 C174 -141(4)
C174 C175 C176 C171 16(7)
Ru6 C175 C176 C171 -48(3)
C174 C175 C176 Ru6 64(4)
C177 C171 C176 C175 169(4)
C172 C171 C176 C175 -11(5)
Ru6 C171 C176 C175 45(3)
C177 C171 C176 Ru6 124(4)
C172 C171 C176 Ru6 -56(3)
N6 Ru6 C176 C175 164(2)
C173 Ru6 C176 C175 -62(3)
O33 Ru6 C176 C175 77(3)
O27 Ru6 C176 C175 -37(9)
C174 Ru6 C176 C175 -25(2)
C172 Ru6 C176 C175 -102(3)
C171 Ru6 C176 C175 -133(4)
C175 Ru6 C176 C171 133(4)
N6 Ru6 C176 C171 -63(2)
C173 Ru6 C176 C171 71(2)
O33 Ru6 C176 C171 -150(2)
O27 Ru6 C176 C171 97(8)
C174 Ru6 C176 C171 108(2)
C172 Ru6 C176 C171 32(2)
C175 C174 C178 C180 29(6)
C173 C174 C178 C180 -138(4)
Ru6 C174 C178 C180 -54(6)
C175 C174 C178 C179 -102(4)
C173 C174 C178 C179 91(4)
Ru6 C174 C178 C179 174(2)
C217 C200 C201 C202 176(4)
C218 C200 C201 C202 -6(6)
C200 C201 C202 C203 8(6)
C201 C202 C203 C204 175(4)
C201 C202 C203 C219 -9(4)
C219 C203 C204 C205 -4(7)
C202 C203 C204 C205 171(3)
C203 C204 C205 C206 9(6)
C204 C205 C206 C220 -10(5)
C204 C205 C206 C207 176(4)
C205 C206 C207 C208 177(3)
C220 C206 C207 C208 3(5)
C206 C207 C208 C209 2(5)
C207 C208 C209 C210 -180(3)
C207 C208 C209 C221 -6(5)
C208 C209 C210 C211 176(3)
C221 C209 C210 C211 1(4)
C209 C210 C211 C212 -3(4)
C210 C211 C212 C213 176(3)
C210 C211 C212 C222 5(4)
C222 C212 C213 C214 -2(5)
C211 C212 C213 C214 -173(3)
C212 C213 C214 C215 -2(5)
C213 C214 C215 C216 180(4)
C213 C214 C215 C223 4(4)
C214 C215 C216 C217 -178(3)
C223 C215 C216 C217 -2(5)
C215 C216 C217 C200 3(6)
C201 C200 C217 C216 179(3)
C218 C200 C217 C216 1(5)
C201 C200 C218 C219 5(4)
C217 C200 C218 C219 -176(3)
C201 C200 C218 C223 175(3)
C217 C200 C218 C223 -6(4)
C223 C218 C219 C220 8(4)
C200 C218 C219 C220 178(2)
C223 C218 C219 C203 -179(2)
C200 C218 C219 C203 -8(4)
C204 C203 C219 C218 -175(4)
C202 C203 C219 C218 10(4)
C204 C203 C219 C220 -1(5)
C202 C203 C219 C220 -176(2)
C218 C219 C220 C206 175(2)
C203 C219 C220 C206 0(3)
C218 C219 C220 C221 -3(4)
C203 C219 C220 C221 -177(2)
C205 C206 C220 C219 6(4)
C207 C206 C220 C219 180(3)
C205 C206 C220 C221 -177(3)
C207 C206 C220 C221 -3(4)
C219 C220 C221 C222 -2(3)
C206 C220 C221 C222 -179(2)
C219 C220 C221 C209 177(2)
C206 C220 C221 C209 -1(3)
C208 C209 C221 C222 -177(3)
C210 C209 C221 C222 -2(4)
C208 C209 C221 C220 5(4)
C210 C209 C221 C220 180(2)
C213 C212 C222 C223 5(4)
C211 C212 C222 C223 176(2)
C213 C212 C222 C221 -176(3)
C211 C212 C222 C221 -5(4)
C220 C221 C222 C212 -178(2)
C209 C221 C222 C212 4(4)
C220 C221 C222 C223 1(4)
C209 C221 C222 C223 -177(2)
C219 C218 C223 C222 -9(4)
C200 C218 C223 C222 -178(3)
C219 C218 C223 C215 178(3)
C200 C218 C223 C215 8(4)
C212 C222 C223 C218 -177(2)
C221 C222 C223 C218 4(4)
C212 C222 C223 C215 -4(4)
C221 C222 C223 C215 178(2)
C216 C215 C223 C218 -4(4)
C214 C215 C223 C218 173(3)
C216 C215 C223 C222 -177(3)
C214 C215 C223 C222 -1(4)
C241 C224 C225 C226 -178.1(19)
C242 C224 C225 C226 -0.6(15)
C224 C225 C226 C227 -1.2(17)
C225 C226 C227 C228 178(3)
C225 C226 C227 C243 4(3)
C226 C227 C228 C229 -180(3)
C243 C227 C228 C229 -5(6)
C227 C228 C229 C230 3(6)
C228 C229 C230 C231 177(3)
C228 C229 C230 C244 -1(5)
C229 C230 C231 C232 178(3)
C244 C230 C231 C232 -5(5)
C230 C231 C232 C233 4(5)
C231 C232 C233 C234 -179(3)
C231 C232 C233 C245 -3(5)
C232 C233 C234 C235 178(3)
C245 C233 C234 C235 1(5)
C233 C234 C235 C236 0(6)
C234 C235 C236 C237 178(3)
C234 C235 C236 C246 1(6)
C235 C236 C237 C238 -180(4)
C246 C236 C237 C238 -3(6)
C236 C237 C238 C239 7(6)
C237 C238 C239 C240 -172(3)
C237 C238 C239 C247 -11(5)
C238 C239 C240 C241 178(3)
C247 C239 C240 C241 17(6)
C225 C224 C241 C240 -176(2)
C242 C224 C241 C240 7(4)
C239 C240 C241 C224 -14(5)
C225 C224 C242 C243 0(3)
C241 C224 C242 C243 177(3)
C225 C224 C242 C247 179(2)
C241 C224 C242 C247 -3(4)
C247 C242 C243 C227 -175(4)
C224 C242 C243 C227 4(6)
C247 C242 C243 C244 -1(5)
C224 C242 C243 C244 179(2)
C226 C227 C243 C242 -6(7)
C228 C227 C243 C242 178(4)
C226 C227 C243 C244 179(2)
C228 C227 C243 C244 4(4)
C231 C230 C244 C245 4(6)
C229 C230 C244 C245 -179(3)
C231 C230 C244 C243 -176(3)
C229 C230 C244 C243 1(5)
C242 C243 C244 C230 -179(3)
C227 C243 C244 C230 -2(4)
C242 C243 C244 C245 1(4)
C227 C243 C244 C245 177(3)
C234 C233 C245 C246 -4(6)
C232 C233 C245 C246 179(3)
C234 C233 C245 C244 179(3)
C232 C233 C245 C244 2(5)
C230 C244 C245 C246 180(3)
C243 C244 C245 C246 0(4)
C230 C244 C245 C233 -3(5)
C243 C244 C245 C233 178(3)
C233 C245 C246 C247 -179(4)
C244 C245 C246 C247 -2(5)
C233 C245 C246 C236 5(6)
C244 C245 C246 C236 -178(3)
C237 C236 C246 C247 3(5)
C235 C236 C246 C247 -179(3)
C237 C236 C246 C245 180(3)
C235 C236 C246 C245 -3(5)
C245 C246 C247 C239 175(3)
C236 C246 C247 C239 -8(6)
C245 C246 C247 C242 2(6)
C236 C246 C247 C242 178(3)
C238 C239 C247 C246 13(6)
C240 C239 C247 C246 174(4)
C238 C239 C247 C242 -174(3)
C240 C239 C247 C242 -13(5)
C243 C242 C247 C246 -1(7)
C224 C242 C247 C246 180(3)
C243 C242 C247 C239 -174(4)
C224 C242 C247 C239 6(5)

loop_
_platon_squeeze_void_nr
_platon_squeeze_void_average_x
_platon_squeeze_void_average_y
_platon_squeeze_void_average_z
_platon_squeeze_void_volume
_platon_squeeze_void_count_electrons
_platon_squeeze_void_content
1 0.500 0.000 0.000 2339 514 ' '
2 0.760 0.485 0.007 10 2 ' '
3 0.240 0.515 -0.007 10 2 ' '
4 0.793 0.239 0.045 14 2 ' '
5 0.500 0.500 0.500 2339 520 ' '
6 0.916 0.335 0.128 13 5 ' '
7 0.347 0.980 0.199 7 1 ' '
8 0.653 0.480 0.301 7 1 ' '
9 0.084 0.835 0.372 13 5 ' '
10 0.207 0.739 0.455 14 3 ' '
11 0.240 0.985 0.493 10 2 ' '
12 0.760 0.015 0.507 10 2 ' '
13 0.793 0.261 0.545 14 2 ' '
14 0.916 0.165 0.628 13 6 ' '
15 0.347 0.520 0.699 7 1 ' '
16 0.653 0.020 0.801 8 1 ' '
17 0.084 0.665 0.872 13 6 ' '
18 0.207 0.761 0.955 14 3 ' '
